data_7025677
loop_
_publ_author_name
'Le Roux, Erwan'
'Michel, Olaf'
'Sommerfeldt, Hanne-Marthe'
'Liang, Yucang'
'Maichle-M\"ossmer, C\"acilia'
'T\"ornroos, Karl W'
'Anwander, Reiner'

_publ_section_title
;
 Grafting of peralkylated Ln(II)Al(III) heterobimetallic complexes onto
 periodic mesoporous silica KIT-6.
;
_journal_issue 36
_journal_name_full 'Dalton transactions (Cambridge, England : 2003)'
_journal_page_first 8552
_journal_page_last 8559
_journal_paper_doi 10.1039/c002734k
_journal_volume 39
_journal_year 2010
_chemical_formula_moiety 'C36 H84 Al2 O8 Si2 Yb'
_chemical_formula_sum 'C36 H84 Al2 O8 Si2 Yb'
_chemical_formula_weight 928.21
_chemical_name_systematic
;
?
;
_space_group_IT_number 15
_symmetry_cell_setting monoclinic
_symmetry_space_group_name_Hall '-C 2yc'
_symmetry_space_group_name_H-M 'C 1 2/c 1'
_atom_sites_solution_hydrogens geom
_atom_sites_solution_primary direct
_atom_sites_solution_secondary difmap
_audit_creation_method SHELXL-97
_cell_angle_alpha 90.00
_cell_angle_beta 90.474(1)
_cell_angle_gamma 90.00
_cell_formula_units_Z 32
_cell_length_a 36.5316(17)
_cell_length_b 21.0298(10)
_cell_length_c 50.333(2)
_cell_measurement_reflns_used 24838
_cell_measurement_temperature 100(2)
_cell_measurement_theta_max 30.04
_cell_measurement_theta_min 2.23
_cell_volume 38667(3)
_computing_cell_refinement
;
Bruker (2008). SAINT, version 6.45A, Bruker AXS Inc., Madison,
Wisconsin, USA.
;
_computing_data_collection
;
Bruker (1999). SMART, version 5.054, Bruker AXS Inc., Madison,
Wisconsin, USA.
;
_computing_data_reduction
;
Bruker (2004). SAINT, version 6.45a, Bruker AXS Inc., Madison,
Wisconsin, USA.
;
_computing_molecular_graphics
;
Brandenburg, K. (2007). DIAMOND. Version 3.1. Crystal Impact GbR, Bonn,
Germany.
;
_computing_publication_material
;
Bruker AXS (2003). SHELXTL. Version 6.14. Bruker AXS Inc., Madison,
Wisconsin, USA.
;
_computing_structure_refinement
;
Sheldrick, G. M. (2008). Acta Crystallographica, A64, 112-122.
;
_computing_structure_solution
;
Sheldrick, G. M. (2008). Acta Crystallographica, A64, 112-122.
;
_diffrn_ambient_temperature 100(2)
_diffrn_detector_area_resol_mean '48 \um'
_diffrn_measured_fraction_theta_full 0.997
_diffrn_measured_fraction_theta_max 0.997
_diffrn_measurement_device_type 'Bruker-AXS SMART 2K CCD'
_diffrn_measurement_method 'omega scans'
_diffrn_radiation_monochromator graphite
_diffrn_radiation_source 'normal-focus sealed tube'
_diffrn_radiation_type MoK\a
_diffrn_radiation_wavelength 0.71073
_diffrn_reflns_av_R_equivalents 0.0411
_diffrn_reflns_av_sigmaI/netI 0.0272
_diffrn_reflns_limit_h_max 51
_diffrn_reflns_limit_h_min -51
_diffrn_reflns_limit_k_max 29
_diffrn_reflns_limit_k_min -29
_diffrn_reflns_limit_l_max 70
_diffrn_reflns_limit_l_min -70
_diffrn_reflns_number 315887
_diffrn_reflns_theta_full 30.06
_diffrn_reflns_theta_max 30.06
_diffrn_reflns_theta_min 1.11
_exptl_absorpt_coefficient_mu 2.061
_exptl_absorpt_correction_T_max 0.6011
_exptl_absorpt_correction_T_min 0.3264
_exptl_absorpt_correction_type multi-scan
_exptl_absorpt_process_details
;
SADABS version 2008/1, G.M Sheldrick, University of
G\"ttingen, Germany, 2008.
;
_exptl_crystal_colour 'pale yellow'
_exptl_crystal_density_diffrn 1.276
_exptl_crystal_density_method 'not measured'
_exptl_crystal_description 'irregular bloc'
_exptl_crystal_F_000 15616
_exptl_crystal_size_max 0.70
_exptl_crystal_size_mid 0.50
_exptl_crystal_size_min 0.28
_refine_diff_density_max 4.655
_refine_diff_density_min -4.656
_refine_diff_density_rms 0.174
_refine_ls_extinction_method none
_refine_ls_goodness_of_fit_ref 1.264
_refine_ls_hydrogen_treatment constr
_refine_ls_matrix_type full
_refine_ls_number_parameters 1861
_refine_ls_number_reflns 56535
_refine_ls_number_restraints 6
_refine_ls_restrained_S_all 1.265
_refine_ls_R_factor_all 0.0780
_refine_ls_R_factor_gt 0.0615
_refine_ls_shift/su_max 0.004
_refine_ls_shift/su_mean 0.000
_refine_ls_structure_factor_coef Fsqd
_refine_ls_weighting_details 'calc w=1/[\s^2^(Fo^2^)+(0.0000P)^2^+934.5010P] where P=(Fo^2^+2Fc^2^)/3'
_refine_ls_weighting_scheme calc
_refine_ls_wR_factor_gt 0.1371
_refine_ls_wR_factor_ref 0.1458
_reflns_number_gt 44782
_reflns_number_total 56535
_reflns_threshold_expression I>2\s(I)
_cod_data_source_file c002734k.txt
_cod_data_source_block Compound2a
_cod_original_sg_symbol_H-M 'C 2/c'
_cod_database_code 7025677

loop_
_symmetry_equiv_pos_as_xyz
'x, y, z'
'-x, y, -z+1/2'
'x+1/2, y+1/2, z'
'-x+1/2, y+1/2, -z+1/2'
'-x, -y, -z'
'x, -y, z-1/2'
'-x+1/2, -y+1/2, -z'
'x+1/2, -y+1/2, z-1/2'

loop_
_atom_site_label
_atom_site_type_symbol
_atom_site_fract_x
_atom_site_fract_y
_atom_site_fract_z
_atom_site_U_iso_or_equiv
_atom_site_adp_type
_atom_site_occupancy
_atom_site_symmetry_multiplicity
_atom_site_calc_flag
_atom_site_refinement_flags
Yb1 Yb 0.846662(6) 0.063775(11) 0.121745(4) 0.01371(5) Uani 1 1 d .
Si1 Si 0.80970(5) 0.01779(8) 0.17472(3) 0.0169(3) Uani 1 1 d .
Al1 Al 0.89056(5) 0.08974(9) 0.17733(4) 0.0216(4) Uani 1 1 d .
O1 O 0.84429(11) 0.0636(2) 0.16976(8) 0.0177(8) Uani 1 1 d .
C1 C 0.76671(16) -0.0291(3) 0.13156(11) 0.0195(11) Uani 1 1 d .
Si2 Si 0.86840(4) 0.00327(7) 0.06663(3) 0.0116(2) Uani 1 1 d .
Al2 Al 0.82428(4) 0.14316(8) 0.06822(3) 0.0136(3) Uani 1 1 d .
O2 O 0.79811(11) 0.00534(19) 0.14288(8) 0.0167(7) Uani 1 1 d .
C2 C 0.73398(17) 0.0160(4) 0.13125(14) 0.0291(14) Uani 1 1 d .
H2A H 0.7394 0.0527 0.1200 0.044 Uiso 1 1 calc R
H2B H 0.7291 0.0305 0.1494 0.044 Uiso 1 1 calc R
H2C H 0.7124 -0.0063 0.1242 0.044 Uiso 1 1 calc R
Yb2 Yb 0.856898(6) -0.448645(11) 0.122266(4) 0.01393(5) Uani 1 1 d .
O3 O 0.82060(13) -0.0504(2) 0.18660(8) 0.0217(9) Uani 1 1 d .
C3 C 0.7583(2) -0.0886(3) 0.14762(14) 0.0304(14) Uani 1 1 d .
H3A H 0.7800 -0.1161 0.1481 0.046 Uiso 1 1 calc R
H3B H 0.7379 -0.1115 0.1393 0.046 Uiso 1 1 calc R
H3C H 0.7517 -0.0765 0.1658 0.046 Uiso 1 1 calc R
Si3 Si 0.81691(4) -0.44688(7) 0.06649(3) 0.0118(3) Uani 1 1 d .
Al3 Al 0.90861(4) -0.44313(8) 0.06968(3) 0.0145(3) Uani 1 1 d .
Yb3 Yb 0.597205(6) -0.687254(11) 0.120571(4) 0.01361(5) Uani 1 1 d .
O4 O 0.77593(12) 0.0465(2) 0.19137(8) 0.0225(9) Uani 1 1 d .
C4 C 0.77761(17) -0.0455(3) 0.10353(11) 0.0231(12) Uani 1 1 d .
H4A H 0.7989 -0.0740 0.1040 0.035 Uiso 1 1 calc R
H4B H 0.7839 -0.0065 0.0939 0.035 Uiso 1 1 calc R
H4C H 0.7571 -0.0668 0.0945 0.035 Uiso 1 1 calc R
Si4 Si 0.85138(5) -0.52441(8) 0.17628(3) 0.0173(3) Uani 1 1 d .
Al4 Al 0.84746(5) -0.36652(9) 0.17638(4) 0.0194(3) Uani 1 1 d .
Yb4 Yb 0.608209(6) -0.195515(11) 0.120907(4) 0.01368(5) Uani 1 1 d .
O5 O 0.85120(10) 0.07177(17) 0.07377(7) 0.0121(7) Uani 1 1 d .
C5 C 0.8227(2) -0.0756(4) 0.21338(13) 0.0325(16) Uani 1 1 d .
Si5 Si 0.56184(5) -0.73147(8) 0.17441(3) 0.0178(3) Uani 1 1 d .
Al5 Al 0.64304(5) -0.66051(9) 0.17476(4) 0.0202(3) Uani 1 1 d .
O6 O 0.87620(10) -0.02095(18) 0.09783(7) 0.0140(7) Uani 1 1 d .
C6 C 0.7854(3) -0.1012(5) 0.22075(16) 0.047(2) Uani 1 1 d .
H6A H 0.7674 -0.0666 0.2202 0.070 Uiso 1 1 calc R
H6B H 0.7864 -0.1191 0.2387 0.070 Uiso 1 1 calc R
H6C H 0.7781 -0.1345 0.2081 0.070 Uiso 1 1 calc R
Si6 Si 0.61848(4) -0.74747(7) 0.06549(3) 0.0115(2) Uani 1 1 d .
Al6 Al 0.57431(4) -0.60766(8) 0.06732(3) 0.0132(3) Uani 1 1 d .
O7 O 0.83936(11) -0.04624(19) 0.05424(7) 0.0160(7) Uani 1 1 d .
C7 C 0.8356(3) -0.0242(4) 0.23255(14) 0.046(2) Uani 1 1 d .
H7A H 0.8180 0.0110 0.2324 0.068 Uiso 1 1 calc R
H7B H 0.8597 -0.0086 0.2271 0.068 Uiso 1 1 calc R
H7C H 0.8373 -0.0419 0.2505 0.068 Uiso 1 1 calc R
Si7 Si 0.56768(4) -0.19576(7) 0.06531(3) 0.0113(2) Uani 1 1 d .
Al7 Al 0.65938(4) -0.19139(8) 0.06791(3) 0.0139(3) Uani 1 1 d .
O8 O 0.90503(10) 0.00303(19) 0.04888(8) 0.0158(7) Uani 1 1 d .
C8 C 0.8508(2) -0.1301(4) 0.21196(16) 0.0393(18) Uani 1 1 d .
H8A H 0.8421 -0.1623 0.1993 0.059 Uiso 1 1 calc R
H8B H 0.8537 -0.1493 0.2296 0.059 Uiso 1 1 calc R
H8C H 0.8744 -0.1132 0.2061 0.059 Uiso 1 1 calc R
Si8 Si 0.60345(4) -0.27191(8) 0.17457(3) 0.0165(3) Uani 1 1 d .
Al8 Al 0.59776(5) -0.11428(9) 0.17533(3) 0.0189(3) Uani 1 1 d .
C9 C 0.76188(18) 0.1100(3) 0.19739(12) 0.0238(12) Uani 1 1 d .
O9 O 0.85943(10) -0.43866(18) 0.07419(7) 0.0127(7) Uani 1 1 d .
C10 C 0.76621(19) 0.1543(3) 0.17363(13) 0.0258(13) Uani 1 1 d .
H10A H 0.7922 0.1583 0.1693 0.039 Uiso 1 1 calc R
H10B H 0.7563 0.1962 0.1780 0.039 Uiso 1 1 calc R
H10C H 0.7529 0.1367 0.1583 0.039 Uiso 1 1 calc R
O10 O 0.80041(10) -0.44689(18) 0.09734(7) 0.0136(7) Uani 1 1 d .
C11 C 0.7825(2) 0.1348(4) 0.22138(14) 0.0367(17) Uani 1 1 d .
H11A H 0.8088 0.1338 0.2179 0.055 Uiso 1 1 calc R
H11B H 0.7771 0.1081 0.2368 0.055 Uiso 1 1 calc R
H11C H 0.7749 0.1786 0.2250 0.055 Uiso 1 1 calc R
O11 O 0.79867(10) -0.39203(18) 0.04819(8) 0.0149(7) Uani 1 1 d .
C12 C 0.7213(2) 0.1004(3) 0.20347(15) 0.0337(16) Uani 1 1 d .
H12A H 0.7188 0.0712 0.2185 0.051 Uiso 1 1 calc R
H12B H 0.7089 0.0825 0.1878 0.051 Uiso 1 1 calc R
H12C H 0.7102 0.1414 0.2080 0.051 Uiso 1 1 calc R
O12 O 0.80700(11) -0.51552(18) 0.05415(7) 0.0152(7) Uani 1 1 d .
C13 C 0.90803(19) 0.1162(3) 0.14012(13) 0.0275(13) Uani 1 1 d .
H13A H 0.9102 0.0784 0.1285 0.033 Uiso 1 1 calc R
H13B H 0.8904 0.1461 0.1319 0.033 Uiso 1 1 calc R
O13 O 0.85725(11) -0.45021(18) 0.17038(7) 0.0164(7) Uani 1 1 d .
C14 C 0.9457(2) 0.1483(5) 0.14376(19) 0.053(2) Uani 1 1 d U
H14A H 0.9561 0.1573 0.1263 0.079 Uiso 1 1 calc R
H14B H 0.9620 0.1199 0.1537 0.079 Uiso 1 1 calc R
H14C H 0.9427 0.1881 0.1536 0.079 Uiso 1 1 calc R
O14 O 0.85185(11) -0.54976(19) 0.14475(8) 0.0176(8) Uani 1 1 d .
C15 C 0.8903(2) 0.1636(3) 0.20159(16) 0.0334(16) Uani 1 1 d .
H15A H 0.8777 0.1506 0.2181 0.040 Uiso 1 1 calc R
H15B H 0.9160 0.1735 0.2064 0.040 Uiso 1 1 calc R
O15 O 0.81154(12) -0.5410(2) 0.18759(8) 0.0223(9) Uani 1 1 d .
C16 C 0.8722(3) 0.2251(3) 0.1916(2) 0.045(2) Uani 1 1 d .
H16A H 0.8757 0.2587 0.2049 0.067 Uiso 1 1 calc R
H16B H 0.8460 0.2178 0.1887 0.067 Uiso 1 1 calc R
H16C H 0.8835 0.2380 0.1749 0.067 Uiso 1 1 calc R
O16 O 0.88173(13) -0.5599(2) 0.19443(9) 0.0270(9) Uani 1 1 d .
C17 C 0.9227(2) 0.0186(3) 0.18983(14) 0.0295(14) Uani 1 1 d .
H17A H 0.9072 -0.0191 0.1933 0.035 Uiso 1 1 calc R
H17B H 0.9397 0.0072 0.1753 0.035 Uiso 1 1 calc R
O17 O 0.59624(11) -0.68594(19) 0.16835(7) 0.0176(8) Uani 1 1 d .
C18 C 0.9453(3) 0.0330(4) 0.21488(18) 0.049(2) Uani 1 1 d .
H18A H 0.9619 -0.0025 0.2185 0.074 Uiso 1 1 calc R
H18B H 0.9288 0.0388 0.2300 0.074 Uiso 1 1 calc R
H18C H 0.9595 0.0719 0.2122 0.074 Uiso 1 1 calc R
O18 O 0.54974(11) -0.7461(2) 0.14282(8) 0.0183(8) Uani 1 1 d .
C19 C 0.89474(16) -0.0782(3) 0.10824(11) 0.0174(10) Uani 1 1 d .
O19 O 0.52842(13) -0.7013(2) 0.19086(9) 0.0263(9) Uani 1 1 d .
C20 C 0.93553(17) -0.0648(4) 0.10910(15) 0.0313(15) Uani 1 1 d .
H20A H 0.9446 -0.0598 0.0910 0.047 Uiso 1 1 calc R
H20B H 0.9483 -0.1002 0.1178 0.047 Uiso 1 1 calc R
H20C H 0.9401 -0.0256 0.1191 0.047 Uiso 1 1 calc R
O20 O 0.57300(13) -0.7982(2) 0.18746(8) 0.0235(9) Uani 1 1 d .
C21 C 0.87998(19) -0.0874(3) 0.13628(12) 0.0237(12) Uani 1 1 d .
H21A H 0.8846 -0.0489 0.1468 0.036 Uiso 1 1 calc R
H21B H 0.8923 -0.1236 0.1447 0.036 Uiso 1 1 calc R
H21C H 0.8536 -0.0954 0.1354 0.036 Uiso 1 1 calc R
O21 O 0.60141(10) -0.67903(17) 0.07252(7) 0.0121(7) Uani 1 1 d .
C22 C 0.8863(2) -0.1352(3) 0.09070(12) 0.0256(13) Uani 1 1 d .
H22A H 0.8968 -0.1286 0.0731 0.038 Uiso 1 1 calc R
H22B H 0.8597 -0.1404 0.0890 0.038 Uiso 1 1 calc R
H22C H 0.8969 -0.1736 0.0987 0.038 Uiso 1 1 calc R
O22 O 0.62647(10) -0.77187(18) 0.09663(7) 0.0132(7) Uani 1 1 d .
C23 C 0.83137(16) -0.0696(3) 0.02765(11) 0.0174(10) Uani 1 1 d .
O23 O 0.58926(11) -0.79686(17) 0.05311(7) 0.0147(7) Uani 1 1 d .
C24 C 0.79354(18) -0.0995(3) 0.02933(13) 0.0251(13) Uani 1 1 d .
H24A H 0.7933 -0.1308 0.0437 0.038 Uiso 1 1 calc R
H24B H 0.7876 -0.1205 0.0125 0.038 Uiso 1 1 calc R
H24C H 0.7754 -0.0663 0.0329 0.038 Uiso 1 1 calc R
O24 O 0.65498(10) -0.74759(18) 0.04763(8) 0.0149(7) Uani 1 1 d .
C25 C 0.85959(19) -0.1194(3) 0.02017(13) 0.0282(14) Uani 1 1 d .
H25A H 0.8840 -0.1000 0.0202 0.042 Uiso 1 1 calc R
H25B H 0.8539 -0.1360 0.0024 0.042 Uiso 1 1 calc R
H25C H 0.8591 -0.1542 0.0331 0.042 Uiso 1 1 calc R
O25 O 0.61025(9) -0.18642(18) 0.07283(7) 0.0112(6) Uani 1 1 d .
C26 C 0.83127(19) -0.0146(3) 0.00818(12) 0.0254(13) Uani 1 1 d .
H26A H 0.8558 0.0040 0.0074 0.038 Uiso 1 1 calc R
H26B H 0.8138 0.0178 0.0141 0.038 Uiso 1 1 calc R
H26C H 0.8241 -0.0299 -0.0095 0.038 Uiso 1 1 calc R
O26 O 0.55140(10) -0.19602(19) 0.09629(7) 0.0137(7) Uani 1 1 d .
C27 C 0.93230(15) 0.0499(3) 0.04198(12) 0.0180(10) Uani 1 1 d .
O27 O 0.54909(10) -0.14135(18) 0.04701(8) 0.0151(7) Uani 1 1 d .
C28 C 0.94904(19) 0.0787(3) 0.06725(14) 0.0291(14) Uani 1 1 d .
H28A H 0.9608 0.0451 0.0777 0.044 Uiso 1 1 calc R
H28B H 0.9297 0.0986 0.0778 0.044 Uiso 1 1 calc R
H28C H 0.9673 0.1107 0.0624 0.044 Uiso 1 1 calc R
O28 O 0.55798(11) -0.26448(18) 0.05303(8) 0.0149(7) Uani 1 1 d .
C29 C 0.96083(19) 0.0135(3) 0.02620(17) 0.0358(17) Uani 1 1 d .
H29A H 0.9499 -0.0013 0.0095 0.054 Uiso 1 1 calc R
H29B H 0.9693 -0.0232 0.0366 0.054 Uiso 1 1 calc R
H29C H 0.9816 0.0414 0.0224 0.054 Uiso 1 1 calc R
O29 O 0.60897(11) -0.19726(19) 0.16885(7) 0.0165(7) Uani 1 1 d .
C30 C 0.91511(16) 0.1016(3) 0.02475(12) 0.0201(11) Uani 1 1 d .
H30A H 0.9056 0.0827 0.0083 0.030 Uiso 1 1 calc R
H30B H 0.9336 0.1336 0.0205 0.030 Uiso 1 1 calc R
H30C H 0.8950 0.1217 0.0344 0.030 Uiso 1 1 calc R
O30 O 0.56361(12) -0.2897(2) 0.18583(8) 0.0204(8) Uani 1 1 d .
C31 C 0.80621(15) 0.1625(3) 0.10607(11) 0.0166(10) Uani 1 1 d .
H31A H 0.7925 0.1259 0.1133 0.020 Uiso 1 1 calc R
H31B H 0.8271 0.1721 0.1181 0.020 Uiso 1 1 calc R
O31 O 0.60390(11) -0.29670(18) 0.14301(8) 0.0170(8) Uani 1 1 d .
C32 C 0.78104(14) 0.2212(3) 0.10298(12) 0.0191(11) Uani 1 1 d .
H32A H 0.7711 0.2328 0.1203 0.029 Uiso 1 1 calc R
H32B H 0.7609 0.2110 0.0907 0.029 Uiso 1 1 calc R
H32C H 0.7952 0.2569 0.0959 0.029 Uiso 1 1 calc R
O32 O 0.63411(13) -0.3069(2) 0.19258(9) 0.0269(9) Uani 1 1 d .
C33 C 0.85316(16) 0.2183(3) 0.05668(12) 0.0192(11) Uani 1 1 d .
H33A H 0.8614 0.2104 0.0383 0.023 Uiso 1 1 calc R
H33B H 0.8365 0.2553 0.0561 0.023 Uiso 1 1 calc R
C34 C 0.8869(2) 0.2370(3) 0.07343(15) 0.0309(14) Uani 1 1 d .
H34A H 0.8939 0.2808 0.0693 0.046 Uiso 1 1 calc R
H34B H 0.9073 0.2083 0.0693 0.046 Uiso 1 1 calc R
H34C H 0.8810 0.2337 0.0923 0.046 Uiso 1 1 calc R
C35 C 0.78165(15) 0.1297(3) 0.04449(11) 0.0182(10) Uani 1 1 d .
H35A H 0.7718 0.1721 0.0398 0.022 Uiso 1 1 calc R
H35B H 0.7909 0.1104 0.0279 0.022 Uiso 1 1 calc R
C36 C 0.74942(18) 0.0891(3) 0.05377(13) 0.0262(13) Uani 1 1 d .
H36A H 0.7282 0.0966 0.0421 0.039 Uiso 1 1 calc R
H36B H 0.7432 0.1006 0.0720 0.039 Uiso 1 1 calc R
H36C H 0.7562 0.0440 0.0531 0.039 Uiso 1 1 calc R
C37 C 0.76255(14) -0.4473(3) 0.10720(11) 0.0171(10) Uani 1 1 d .
C38 C 0.74849(17) -0.3795(3) 0.10669(14) 0.0278(14) Uani 1 1 d .
H38A H 0.7641 -0.3528 0.1180 0.042 Uiso 1 1 calc R
H38B H 0.7233 -0.3785 0.1133 0.042 Uiso 1 1 calc R
H38C H 0.7489 -0.3634 0.0884 0.042 Uiso 1 1 calc R
C39 C 0.76493(16) -0.4725(3) 0.13553(12) 0.0222(12) Uani 1 1 d .
H39A H 0.7809 -0.4448 0.1462 0.033 Uiso 1 1 calc R
H39B H 0.7750 -0.5157 0.1354 0.033 Uiso 1 1 calc R
H39C H 0.7404 -0.4733 0.1433 0.033 Uiso 1 1 calc R
C40 C 0.73852(17) -0.4903(4) 0.08985(13) 0.0269(13) Uani 1 1 d .
H40A H 0.7379 -0.4737 0.0717 0.040 Uiso 1 1 calc R
H40B H 0.7136 -0.4912 0.0970 0.040 Uiso 1 1 calc R
H40C H 0.7486 -0.5334 0.0898 0.040 Uiso 1 1 calc R
C41 C 0.79976(16) -0.5389(3) 0.02750(11) 0.0172(10) Uani 1 1 d .
C42 C 0.80348(19) -0.6108(3) 0.02926(13) 0.0244(12) Uani 1 1 d .
H42A H 0.8290 -0.6219 0.0332 0.037 Uiso 1 1 calc R
H42B H 0.7961 -0.6299 0.0123 0.037 Uiso 1 1 calc R
H42C H 0.7877 -0.6269 0.0434 0.037 Uiso 1 1 calc R
C43 C 0.82764(18) -0.5113(3) 0.00844(12) 0.0244(12) Uani 1 1 d .
H43A H 0.8524 -0.5204 0.0150 0.037 Uiso 1 1 calc R
H43B H 0.8242 -0.4652 0.0072 0.037 Uiso 1 1 calc R
H43C H 0.8243 -0.5305 -0.0092 0.037 Uiso 1 1 calc R
C44 C 0.76077(18) -0.5206(3) 0.01936(13) 0.0274(13) Uani 1 1 d .
H44A H 0.7578 -0.4744 0.0207 0.041 Uiso 1 1 calc R
H44B H 0.7433 -0.5416 0.0312 0.041 Uiso 1 1 calc R
H44C H 0.7561 -0.5341 0.0010 0.041 Uiso 1 1 calc R
C45 C 0.80850(15) -0.3272(3) 0.04115(11) 0.0155(10) Uani 1 1 d .
C46 C 0.77665(18) -0.3035(3) 0.02431(15) 0.0314(15) Uani 1 1 d .
H46A H 0.7541 -0.3051 0.0347 0.047 Uiso 1 1 calc R
H46B H 0.7740 -0.3304 0.0085 0.047 Uiso 1 1 calc R
H46C H 0.7813 -0.2595 0.0188 0.047 Uiso 1 1 calc R
C47 C 0.84334(16) -0.3283(3) 0.02479(11) 0.0203(11) Uani 1 1 d .
H47A H 0.8631 -0.3483 0.0351 0.030 Uiso 1 1 calc R
H47B H 0.8504 -0.2847 0.0203 0.030 Uiso 1 1 calc R
H47C H 0.8391 -0.3526 0.0084 0.030 Uiso 1 1 calc R
C48 C 0.81367(19) -0.2876(3) 0.06601(14) 0.0267(13) Uani 1 1 d .
H48A H 0.7909 -0.2873 0.0761 0.040 Uiso 1 1 calc R
H48B H 0.8201 -0.2440 0.0611 0.040 Uiso 1 1 calc R
H48C H 0.8334 -0.3059 0.0769 0.040 Uiso 1 1 calc R
C49 C 0.92654(15) -0.4597(3) 0.10799(11) 0.0177(10) Uani 1 1 d .
H49A H 0.9212 -0.4228 0.1195 0.021 Uiso 1 1 calc R
H49B H 0.9145 -0.4978 0.1155 0.021 Uiso 1 1 calc R
C50 C 0.96837(17) -0.4703(3) 0.10574(13) 0.0247(12) Uani 1 1 d .
H50A H 0.9785 -0.4811 0.1233 0.037 Uiso 1 1 calc R
H50B H 0.9799 -0.4314 0.0992 0.037 Uiso 1 1 calc R
H50C H 0.9731 -0.5052 0.0933 0.037 Uiso 1 1 calc R
C51 C 0.93180(16) -0.3620(3) 0.05792(12) 0.0207(11) Uani 1 1 d .
H51A H 0.9587 -0.3683 0.0582 0.025 Uiso 1 1 calc R
H51B H 0.9245 -0.3546 0.0392 0.025 Uiso 1 1 calc R
C52 C 0.9235(2) -0.3014(3) 0.07353(15) 0.0321(15) Uani 1 1 d .
H52A H 0.9403 -0.2676 0.0681 0.048 Uiso 1 1 calc R
H52B H 0.9266 -0.3097 0.0926 0.048 Uiso 1 1 calc R
H52C H 0.8982 -0.2882 0.0699 0.048 Uiso 1 1 calc R
C53 C 0.92384(17) -0.5139(3) 0.04640(12) 0.0214(11) Uani 1 1 d .
H53A H 0.9112 -0.5081 0.0291 0.026 Uiso 1 1 calc R
H53B H 0.9504 -0.5089 0.0432 0.026 Uiso 1 1 calc R
C54 C 0.9174(2) -0.5827(3) 0.05521(13) 0.0268(13) Uani 1 1 d .
H54A H 0.9312 -0.6116 0.0437 0.040 Uiso 1 1 calc R
H54B H 0.8913 -0.5927 0.0539 0.040 Uiso 1 1 calc R
H54C H 0.9257 -0.5879 0.0737 0.040 Uiso 1 1 calc R
C55 C 0.85072(17) -0.6148(3) 0.13385(11) 0.0183(10) Uani 1 1 d .
C56 C 0.88897(19) -0.6430(3) 0.13532(14) 0.0291(14) Uani 1 1 d .
H56A H 0.9061 -0.6147 0.1262 0.044 Uiso 1 1 calc R
H56B H 0.8890 -0.6848 0.1267 0.044 Uiso 1 1 calc R
H56C H 0.8964 -0.6476 0.1540 0.044 Uiso 1 1 calc R
C57 C 0.8239(2) -0.6551(3) 0.14942(13) 0.0277(13) Uani 1 1 d .
H57A H 0.7999 -0.6342 0.1495 0.042 Uiso 1 1 calc R
H57B H 0.8328 -0.6601 0.1677 0.042 Uiso 1 1 calc R
H57C H 0.8216 -0.6970 0.1411 0.042 Uiso 1 1 calc R
C58 C 0.83825(19) -0.6064(3) 0.10519(12) 0.0242(12) Uani 1 1 d .
H58A H 0.8135 -0.5883 0.1048 0.036 Uiso 1 1 calc R
H58B H 0.8380 -0.6478 0.0963 0.036 Uiso 1 1 calc R
H58C H 0.8551 -0.5778 0.0960 0.036 Uiso 1 1 calc R
C59 C 0.7966(2) -0.5503(3) 0.21381(13) 0.0322(15) Uani 1 1 d .
C60 C 0.8148(3) -0.5056(4) 0.23367(14) 0.0424(19) Uani 1 1 d .
H60A H 0.8413 -0.5121 0.2335 0.064 Uiso 1 1 calc R
H60B H 0.8055 -0.5143 0.2515 0.064 Uiso 1 1 calc R
H60C H 0.8092 -0.4615 0.2288 0.064 Uiso 1 1 calc R
C61 C 0.8025(3) -0.6187(4) 0.22218(16) 0.045(2) Uani 1 1 d .
H61A H 0.7889 -0.6469 0.2102 0.067 Uiso 1 1 calc R
H61B H 0.7939 -0.6246 0.2404 0.067 Uiso 1 1 calc R
H61C H 0.8287 -0.6289 0.2214 0.067 Uiso 1 1 calc R
C62 C 0.7560(2) -0.5360(4) 0.21067(17) 0.0422(19) Uani 1 1 d .
H62A H 0.7454 -0.5637 0.1970 0.063 Uiso 1 1 calc R
H62B H 0.7527 -0.4914 0.2054 0.063 Uiso 1 1 calc R
H62C H 0.7436 -0.5436 0.2276 0.063 Uiso 1 1 calc R
C63 C 0.92005(19) -0.5487(3) 0.20138(13) 0.0279(13) Uani 1 1 d .
C64 C 0.9341(2) -0.6131(4) 0.21145(17) 0.0398(18) Uani 1 1 d .
H64A H 0.9322 -0.6446 0.1972 0.060 Uiso 1 1 calc R
H64B H 0.9193 -0.6269 0.2266 0.060 Uiso 1 1 calc R
H64C H 0.9597 -0.6090 0.2171 0.060 Uiso 1 1 calc R
C65 C 0.9416(2) -0.5271(4) 0.17737(15) 0.0324(15) Uani 1 1 d .
H65A H 0.9320 -0.4863 0.1710 0.049 Uiso 1 1 calc R
H65B H 0.9394 -0.5589 0.1632 0.049 Uiso 1 1 calc R
H65C H 0.9675 -0.5222 0.1823 0.049 Uiso 1 1 calc R
C66 C 0.9215(2) -0.4986(4) 0.22327(15) 0.0374(17) Uani 1 1 d .
H66A H 0.9107 -0.4589 0.2167 0.056 Uiso 1 1 calc R
H66B H 0.9471 -0.4910 0.2285 0.056 Uiso 1 1 calc R
H66C H 0.9078 -0.5136 0.2387 0.056 Uiso 1 1 calc R
C67 C 0.84973(19) -0.3294(3) 0.13848(12) 0.0230(12) Uani 1 1 d .
H67A H 0.8737 -0.3382 0.1303 0.028 Uiso 1 1 calc R
H67B H 0.8301 -0.3475 0.1271 0.028 Uiso 1 1 calc R
C68 C 0.8441(3) -0.2567(3) 0.14248(15) 0.0398(19) Uani 1 1 d .
H68A H 0.8458 -0.2350 0.1253 0.060 Uiso 1 1 calc R
H68B H 0.8631 -0.2402 0.1545 0.060 Uiso 1 1 calc R
H68C H 0.8199 -0.2490 0.1501 0.060 Uiso 1 1 calc R
C69 C 0.88690(19) -0.3281(3) 0.19820(13) 0.0268(13) Uani 1 1 d .
H69A H 0.8800 -0.2836 0.2022 0.032 Uiso 1 1 calc R
H69B H 0.8882 -0.3513 0.2153 0.032 Uiso 1 1 calc R
C70 C 0.9250(2) -0.3277(4) 0.18613(18) 0.0426(19) Uani 1 1 d .
H70A H 0.9420 -0.3059 0.1982 0.064 Uiso 1 1 calc R
H70B H 0.9242 -0.3053 0.1691 0.064 Uiso 1 1 calc R
H70C H 0.9332 -0.3715 0.1834 0.064 Uiso 1 1 calc R
C71 C 0.79703(19) -0.3524(3) 0.19074(14) 0.0289(14) Uani 1 1 d .
H71A H 0.7821 -0.3308 0.1770 0.035 Uiso 1 1 calc R
H71B H 0.7857 -0.3944 0.1942 0.035 Uiso 1 1 calc R
C72 C 0.7958(3) -0.3132(5) 0.21620(19) 0.052(2) Uani 1 1 d .
H72A H 0.7704 -0.3101 0.2223 0.078 Uiso 1 1 calc R
H72B H 0.8053 -0.2704 0.2127 0.078 Uiso 1 1 calc R
H72C H 0.8108 -0.3337 0.2299 0.078 Uiso 1 1 calc R
C73 C 0.51800(17) -0.7818(3) 0.13209(12) 0.0224(12) Uani 1 1 d .
C74 C 0.48514(18) -0.7378(4) 0.13201(15) 0.0337(16) Uani 1 1 d .
H74A H 0.4903 -0.7006 0.1209 0.051 Uiso 1 1 calc R
H74B H 0.4801 -0.7239 0.1502 0.051 Uiso 1 1 calc R
H74C H 0.4638 -0.7605 0.1249 0.051 Uiso 1 1 calc R
C75 C 0.5113(2) -0.8411(3) 0.14862(14) 0.0310(15) Uani 1 1 d .
H75A H 0.5058 -0.8288 0.1669 0.046 Uiso 1 1 calc R
H75B H 0.5331 -0.8680 0.1484 0.046 Uiso 1 1 calc R
H75C H 0.4905 -0.8647 0.1411 0.046 Uiso 1 1 calc R
C76 C 0.52865(19) -0.7989(3) 0.10392(12) 0.0271(13) Uani 1 1 d .
H76A H 0.5353 -0.7602 0.0943 0.041 Uiso 1 1 calc R
H76B H 0.5079 -0.8196 0.0949 0.041 Uiso 1 1 calc R
H76C H 0.5496 -0.8280 0.1044 0.041 Uiso 1 1 calc R
C77 C 0.51346(18) -0.6386(3) 0.19642(12) 0.0257(13) Uani 1 1 d .
C78 C 0.5157(2) -0.5961(3) 0.17201(13) 0.0316(15) Uani 1 1 d .
H78A H 0.5414 -0.5893 0.1674 0.047 Uiso 1 1 calc R
H78B H 0.5041 -0.5550 0.1758 0.047 Uiso 1 1 calc R
H78C H 0.5029 -0.6165 0.1571 0.047 Uiso 1 1 calc R
C79 C 0.4733(2) -0.6504(4) 0.20367(15) 0.0357(16) Uani 1 1 d .
H79A H 0.4722 -0.6782 0.2192 0.053 Uiso 1 1 calc R
H79B H 0.4607 -0.6707 0.1887 0.053 Uiso 1 1 calc R
H79C H 0.4615 -0.6097 0.2077 0.053 Uiso 1 1 calc R
C80 C 0.5351(2) -0.6097(4) 0.21929(14) 0.0345(16) Uani 1 1 d .
H80A H 0.5609 -0.6067 0.2144 0.052 Uiso 1 1 calc R
H80B H 0.5327 -0.6367 0.2351 0.052 Uiso 1 1 calc R
H80C H 0.5256 -0.5671 0.2232 0.052 Uiso 1 1 calc R
C81 C 0.5763(2) -0.8188(4) 0.21495(13) 0.0332(15) Uani 1 1 d .
C82 C 0.6030(2) -0.8753(4) 0.21417(17) 0.0422(19) Uani 1 1 d .
H82A H 0.6264 -0.8612 0.2069 0.063 Uiso 1 1 calc R
H82B H 0.5927 -0.9089 0.2029 0.063 Uiso 1 1 calc R
H82C H 0.6068 -0.8917 0.2322 0.063 Uiso 1 1 calc R
C83 C 0.5389(3) -0.8399(5) 0.22460(19) 0.055(3) Uani 1 1 d .
H83A H 0.5215 -0.8046 0.2228 0.083 Uiso 1 1 calc R
H83B H 0.5407 -0.8525 0.2433 0.083 Uiso 1 1 calc R
H83C H 0.5304 -0.8761 0.2140 0.083 Uiso 1 1 calc R
C84 C 0.5918(3) -0.7650(4) 0.23188(14) 0.046(2) Uani 1 1 d .
H84A H 0.5748 -0.7289 0.2315 0.069 Uiso 1 1 calc R
H84B H 0.6155 -0.7518 0.2248 0.069 Uiso 1 1 calc R
H84C H 0.5949 -0.7797 0.2502 0.069 Uiso 1 1 calc R
C85 C 0.66012(18) -0.6370(3) 0.13720(12) 0.0240(12) Uani 1 1 d .
H85A H 0.6608 -0.6750 0.1256 0.029 Uiso 1 1 calc R
H85B H 0.6437 -0.6049 0.1291 0.029 Uiso 1 1 calc R
C86 C 0.6988(2) -0.6098(4) 0.14147(15) 0.0392(18) Uani 1 1 d .
H86A H 0.7104 -0.6031 0.1242 0.059 Uiso 1 1 calc R
H86B H 0.7134 -0.6397 0.1520 0.059 Uiso 1 1 calc R
H86C H 0.6971 -0.5691 0.1509 0.059 Uiso 1 1 calc R
C87 C 0.6430(2) -0.5846(3) 0.19766(13) 0.0280(14) Uani 1 1 d .
H87A H 0.6306 -0.5956 0.2144 0.034 Uiso 1 1 calc R
H87B H 0.6687 -0.5740 0.2022 0.034 Uiso 1 1 calc R
C88 C 0.6247(3) -0.5247(4) 0.18612(18) 0.0435(19) Uani 1 1 d .
H88A H 0.6259 -0.4903 0.1992 0.065 Uiso 1 1 calc R
H88B H 0.5990 -0.5339 0.1818 0.065 Uiso 1 1 calc R
H88C H 0.6375 -0.5116 0.1700 0.065 Uiso 1 1 calc R
C89 C 0.6754(2) -0.7304(3) 0.18799(13) 0.0269(13) Uani 1 1 d .
H89A H 0.6601 -0.7681 0.1917 0.032 Uiso 1 1 calc R
H89B H 0.6926 -0.7421 0.1737 0.032 Uiso 1 1 calc R
C90 C 0.6975(2) -0.7140(4) 0.21318(16) 0.0393(18) Uani 1 1 d .
H90A H 0.7137 -0.7496 0.2177 0.059 Uiso 1 1 calc R
H90B H 0.6807 -0.7060 0.2279 0.059 Uiso 1 1 calc R
H90C H 0.7123 -0.6758 0.2100 0.059 Uiso 1 1 calc R
C91 C 0.64538(16) -0.8286(3) 0.10702(11) 0.0167(10) Uani 1 1 d .
C92 C 0.68631(17) -0.8151(3) 0.10713(14) 0.0285(14) Uani 1 1 d .
H92A H 0.6947 -0.8096 0.0888 0.043 Uiso 1 1 calc R
H92B H 0.6994 -0.8508 0.1154 0.043 Uiso 1 1 calc R
H92C H 0.6912 -0.7762 0.1173 0.043 Uiso 1 1 calc R
C93 C 0.63122(18) -0.8372(3) 0.13520(11) 0.0226(12) Uani 1 1 d .
H93A H 0.6049 -0.8463 0.1346 0.034 Uiso 1 1 calc R
H93B H 0.6355 -0.7982 0.1454 0.034 Uiso 1 1 calc R
H93C H 0.6441 -0.8727 0.1438 0.034 Uiso 1 1 calc R
C94 C 0.6365(2) -0.8860(3) 0.08981(12) 0.0246(13) Uani 1 1 d .
H94A H 0.6476 -0.8807 0.0723 0.037 Uiso 1 1 calc R
H94B H 0.6099 -0.8899 0.0878 0.037 Uiso 1 1 calc R
H94C H 0.6463 -0.9245 0.0983 0.037 Uiso 1 1 calc R
C95 C 0.58116(16) -0.8202(3) 0.02652(11) 0.0173(10) Uani 1 1 d .
C96 C 0.6091(2) -0.8705(3) 0.01913(13) 0.0283(14) Uani 1 1 d .
H96A H 0.6080 -0.9057 0.0318 0.042 Uiso 1 1 calc R
H96B H 0.6337 -0.8517 0.0195 0.042 Uiso 1 1 calc R
H96C H 0.6037 -0.8864 0.0012 0.042 Uiso 1 1 calc R
C97 C 0.54343(17) -0.8496(3) 0.02831(13) 0.0243(12) Uani 1 1 d .
H97A H 0.5431 -0.8806 0.0428 0.036 Uiso 1 1 calc R
H97B H 0.5374 -0.8709 0.0115 0.036 Uiso 1 1 calc R
H97C H 0.5254 -0.8162 0.0318 0.036 Uiso 1 1 calc R
C98 C 0.58141(19) -0.7653(3) 0.00688(12) 0.0239(12) Uani 1 1 d .
H98A H 0.5652 -0.7314 0.0132 0.036 Uiso 1 1 calc R
H98B H 0.5728 -0.7802 -0.0105 0.036 Uiso 1 1 calc R
H98C H 0.6064 -0.7488 0.0053 0.036 Uiso 1 1 calc R
C99 C 0.68207(15) -0.7004(3) 0.04056(11) 0.0167(10) Uani 1 1 d .
C100 C 0.71057(19) -0.7365(3) 0.02450(17) 0.0342(17) Uani 1 1 d .
H10D H 0.6989 -0.7548 0.0087 0.051 Uiso 1 1 calc R
H10E H 0.7211 -0.7706 0.0354 0.051 Uiso 1 1 calc R
H10F H 0.7300 -0.7072 0.0191 0.051 Uiso 1 1 calc R
C101 C 0.66452(17) -0.6488(3) 0.02359(12) 0.0208(11) Uani 1 1 d .
H10G H 0.6549 -0.6676 0.0071 0.031 Uiso 1 1 calc R
H10H H 0.6829 -0.6165 0.0193 0.031 Uiso 1 1 calc R
H10I H 0.6445 -0.6290 0.0334 0.031 Uiso 1 1 calc R
C102 C 0.69909(18) -0.6718(3) 0.06566(13) 0.0263(13) Uani 1 1 d .
H10J H 0.6799 -0.6524 0.0765 0.039 Uiso 1 1 calc R
H10K H 0.7170 -0.6393 0.0607 0.039 Uiso 1 1 calc R
H10L H 0.7113 -0.7054 0.0759 0.039 Uiso 1 1 calc R
C103 C 0.55691(15) -0.5885(3) 0.10532(11) 0.0166(10) Uani 1 1 d .
H10M H 0.5436 -0.6253 0.1128 0.020 Uiso 1 1 calc R
H10N H 0.5779 -0.5783 0.1171 0.020 Uiso 1 1 calc R
C104 C 0.5312(2) -0.5301(3) 0.10222(13) 0.0265(13) Uani 1 1 d .
H10O H 0.5187 -0.5222 0.1191 0.040 Uiso 1 1 calc R
H10P H 0.5130 -0.5387 0.0883 0.040 Uiso 1 1 calc R
H10Q H 0.5456 -0.4927 0.0974 0.040 Uiso 1 1 calc R
C105 C 0.53127(16) -0.6219(3) 0.04408(11) 0.0200(11) Uani 1 1 d .
H10R H 0.5214 -0.5796 0.0392 0.024 Uiso 1 1 calc R
H10S H 0.5401 -0.6419 0.0275 0.024 Uiso 1 1 calc R
C106 C 0.49913(18) -0.6622(3) 0.05419(13) 0.0281(13) Uani 1 1 d .
H10T H 0.4788 -0.6601 0.0414 0.042 Uiso 1 1 calc R
H10U H 0.4910 -0.6457 0.0714 0.042 Uiso 1 1 calc R
H10V H 0.5070 -0.7065 0.0562 0.042 Uiso 1 1 calc R
C107 C 0.60291(16) -0.5325(3) 0.05554(12) 0.0199(11) Uani 1 1 d .
H10W H 0.6112 -0.5407 0.0372 0.024 Uiso 1 1 calc R
H10X H 0.5860 -0.4956 0.0548 0.024 Uiso 1 1 calc R
C108 C 0.6365(2) -0.5129(3) 0.07217(15) 0.0312(15) Uani 1 1 d .
H10Y H 0.6451 -0.4711 0.0663 0.047 Uiso 1 1 calc R
H10Z H 0.6560 -0.5444 0.0699 0.047 Uiso 1 1 calc R
H109 H 0.6297 -0.5106 0.0910 0.047 Uiso 1 1 calc R
C109 C 0.51372(14) -0.1978(3) 0.10625(11) 0.0161(10) Uani 1 1 d .
C110 C 0.48993(16) -0.2410(4) 0.08911(13) 0.0265(13) Uani 1 1 d .
H11D H 0.4891 -0.2245 0.0709 0.040 Uiso 1 1 calc R
H11E H 0.4651 -0.2422 0.0963 0.040 Uiso 1 1 calc R
H11F H 0.5002 -0.2840 0.0891 0.040 Uiso 1 1 calc R
C111 C 0.49888(18) -0.1302(3) 0.10625(15) 0.0280(14) Uani 1 1 d .
H11G H 0.4983 -0.1138 0.0880 0.042 Uiso 1 1 calc R
H11H H 0.5147 -0.1032 0.1173 0.042 Uiso 1 1 calc R
H11I H 0.4740 -0.1301 0.1135 0.042 Uiso 1 1 calc R
C112 C 0.51673(16) -0.2230(3) 0.13462(11) 0.0213(11) Uani 1 1 d .
H11J H 0.5273 -0.2659 0.1344 0.032 Uiso 1 1 calc R
H11K H 0.4923 -0.2246 0.1425 0.032 Uiso 1 1 calc R
H11L H 0.5325 -0.1948 0.1452 0.032 Uiso 1 1 calc R
C113 C 0.55035(15) -0.2882(3) 0.02653(11) 0.0177(10) Uani 1 1 d .
C114 C 0.57781(18) -0.2607(3) 0.00701(12) 0.0246(13) Uani 1 1 d .
H11M H 0.6027 -0.2712 0.0129 0.037 Uiso 1 1 calc R
H11N H 0.5750 -0.2144 0.0062 0.037 Uiso 1 1 calc R
H11O H 0.5734 -0.2788 -0.0107 0.037 Uiso 1 1 calc R
C115 C 0.55445(19) -0.3598(3) 0.02840(13) 0.0249(12) Uani 1 1 d .
H11P H 0.5389 -0.3760 0.0426 0.037 Uiso 1 1 calc R
H11Q H 0.5801 -0.3705 0.0323 0.037 Uiso 1 1 calc R
H11R H 0.5470 -0.3792 0.0115 0.037 Uiso 1 1 calc R
C116 C 0.51136(17) -0.2708(4) 0.01872(13) 0.0280(14) Uani 1 1 d .
H11S H 0.4943 -0.2912 0.0310 0.042 Uiso 1 1 calc R
H11T H 0.5063 -0.2854 0.0006 0.042 Uiso 1 1 calc R
H11U H 0.5083 -0.2245 0.0196 0.042 Uiso 1 1 calc R
C117 C 0.55852(15) -0.0763(3) 0.03998(11) 0.0170(10) Uani 1 1 d .
C118 C 0.59338(16) -0.0768(3) 0.02362(11) 0.0202(11) Uani 1 1 d .
H11V H 0.5891 -0.1007 0.0072 0.030 Uiso 1 1 calc R
H11W H 0.6131 -0.0970 0.0339 0.030 Uiso 1 1 calc R
H11X H 0.6003 -0.0330 0.0193 0.030 Uiso 1 1 calc R
C119 C 0.52650(18) -0.0528(3) 0.02306(15) 0.0312(15) Uani 1 1 d .
H11Y H 0.5249 -0.0781 0.0067 0.047 Uiso 1 1 calc R
H11Z H 0.5303 -0.0080 0.0185 0.047 Uiso 1 1 calc R
H119 H 0.5037 -0.0572 0.0331 0.047 Uiso 1 1 calc R
C120 C 0.5634(2) -0.0366(3) 0.06501(13) 0.0267(13) Uani 1 1 d .
H12E H 0.5835 -0.0540 0.0757 0.040 Uiso 1 1 calc R
H12F H 0.5407 -0.0376 0.0753 0.040 Uiso 1 1 calc R
H12G H 0.5690 0.0074 0.0601 0.040 Uiso 1 1 calc R
C121 C 0.67770(15) -0.2080(3) 0.10605(11) 0.0180(10) Uani 1 1 d .
H12H H 0.6722 -0.1714 0.1177 0.022 Uiso 1 1 calc R
H12I H 0.6660 -0.2465 0.1135 0.022 Uiso 1 1 calc R
C122 C 0.71963(16) -0.2176(3) 0.10353(13) 0.0226(12) Uani 1 1 d .
H12J H 0.7302 -0.2271 0.1211 0.034 Uiso 1 1 calc R
H12K H 0.7307 -0.1787 0.0965 0.034 Uiso 1 1 calc R
H12L H 0.7245 -0.2531 0.0914 0.034 Uiso 1 1 calc R
C123 C 0.68227(16) -0.1103(3) 0.05605(12) 0.0203(11) Uani 1 1 d .
H12M H 0.7091 -0.1164 0.0562 0.024 Uiso 1 1 calc R
H12N H 0.6748 -0.1028 0.0374 0.024 Uiso 1 1 calc R
C124 C 0.67393(19) -0.0496(3) 0.07180(14) 0.0287(14) Uani 1 1 d .
H12O H 0.6907 -0.0157 0.0664 0.043 Uiso 1 1 calc R
H12P H 0.6771 -0.0580 0.0908 0.043 Uiso 1 1 calc R
H12Q H 0.6487 -0.0363 0.0682 0.043 Uiso 1 1 calc R
C125 C 0.67428(16) -0.2621(3) 0.04463(11) 0.0188(11) Uani 1 1 d .
H12R H 0.6609 -0.2571 0.0276 0.023 Uiso 1 1 calc R
H12S H 0.7006 -0.2564 0.0408 0.023 Uiso 1 1 calc R
C126 C 0.66896(19) -0.3315(3) 0.05373(12) 0.0250(12) Uani 1 1 d .
H12T H 0.6823 -0.3601 0.0418 0.038 Uiso 1 1 calc R
H12U H 0.6428 -0.3422 0.0532 0.038 Uiso 1 1 calc R
H12V H 0.6784 -0.3365 0.0719 0.038 Uiso 1 1 calc R
C127 C 0.60257(16) -0.3617(3) 0.13208(11) 0.0179(10) Uani 1 1 d .
C128 C 0.58965(19) -0.3533(3) 0.10345(12) 0.0251(12) Uani 1 1 d .
H12W H 0.5644 -0.3374 0.1033 0.038 Uiso 1 1 calc R
H12X H 0.5907 -0.3942 0.0942 0.038 Uiso 1 1 calc R
H12Y H 0.6055 -0.3226 0.0945 0.038 Uiso 1 1 calc R
C129 C 0.64134(18) -0.3889(3) 0.13289(14) 0.0275(13) Uani 1 1 d .
H127 H 0.6498 -0.3918 0.1514 0.041 Uiso 1 1 calc R
H12Z H 0.6577 -0.3610 0.1229 0.041 Uiso 1 1 calc R
H128 H 0.6413 -0.4314 0.1249 0.041 Uiso 1 1 calc R
C130 C 0.57646(19) -0.4027(3) 0.14769(14) 0.0267(13) Uani 1 1 d .
H13C H 0.5520 -0.3836 0.1472 0.040 Uiso 1 1 calc R
H13D H 0.5850 -0.4058 0.1662 0.040 Uiso 1 1 calc R
H13E H 0.5754 -0.4453 0.1398 0.040 Uiso 1 1 calc R
C131 C 0.67237(19) -0.2966(3) 0.19936(13) 0.0275(13) Uani 1 1 d .
C132 C 0.69365(19) -0.2700(4) 0.17597(14) 0.0309(14) Uani 1 1 d .
H13F H 0.6836 -0.2285 0.1710 0.046 Uiso 1 1 calc R
H13G H 0.6916 -0.2993 0.1609 0.046 Uiso 1 1 calc R
H13H H 0.7195 -0.2653 0.1810 0.046 Uiso 1 1 calc R
C133 C 0.6742(2) -0.2516(4) 0.22292(15) 0.0378(17) Uani 1 1 d .
H13I H 0.6625 -0.2112 0.2181 0.057 Uiso 1 1 calc R
H13J H 0.6998 -0.2441 0.2278 0.057 Uiso 1 1 calc R
H13K H 0.6613 -0.2706 0.2380 0.057 Uiso 1 1 calc R
C134 C 0.6870(2) -0.3628(4) 0.20717(16) 0.0380(17) Uani 1 1 d .
H13L H 0.6736 -0.3786 0.2226 0.057 Uiso 1 1 calc R
H13M H 0.7131 -0.3598 0.2116 0.057 Uiso 1 1 calc R
H13N H 0.6835 -0.3922 0.1923 0.057 Uiso 1 1 calc R
C135 C 0.54916(19) -0.2979(3) 0.21222(12) 0.0261(13) Uani 1 1 d .
C136 C 0.5080(2) -0.2877(4) 0.20897(14) 0.0345(16) Uani 1 1 d .
H13O H 0.4984 -0.3168 0.1954 0.052 Uiso 1 1 calc R
H13P H 0.5033 -0.2437 0.2035 0.052 Uiso 1 1 calc R
H13Q H 0.4959 -0.2960 0.2259 0.052 Uiso 1 1 calc R
C137 C 0.5660(2) -0.2495(4) 0.23136(13) 0.0356(17) Uani 1 1 d .
H13R H 0.5925 -0.2559 0.2323 0.053 Uiso 1 1 calc R
H13S H 0.5555 -0.2553 0.2491 0.053 Uiso 1 1 calc R
H13T H 0.5607 -0.2064 0.2250 0.053 Uiso 1 1 calc R
C138 C 0.5572(3) -0.3653(4) 0.22109(16) 0.044(2) Uani 1 1 d .
H13U H 0.5836 -0.3731 0.2203 0.066 Uiso 1 1 calc R
H13V H 0.5444 -0.3953 0.2094 0.066 Uiso 1 1 calc R
H13W H 0.5489 -0.3711 0.2394 0.066 Uiso 1 1 calc R
C139 C 0.60153(19) -0.0763(3) 0.13773(12) 0.0237(12) Uani 1 1 d .
H13X H 0.6260 -0.0844 0.1301 0.028 Uiso 1 1 calc R
H13Y H 0.5826 -0.0944 0.1258 0.028 Uiso 1 1 calc R
C140 C 0.5952(3) -0.0039(3) 0.14200(16) 0.043(2) Uani 1 1 d .
H14D H 0.5955 0.0179 0.1248 0.065 Uiso 1 1 calc R
H14E H 0.6147 0.0132 0.1534 0.065 Uiso 1 1 calc R
H14F H 0.5715 0.0028 0.1505 0.065 Uiso 1 1 calc R
C141 C 0.63535(18) -0.0763(3) 0.19896(15) 0.0280(14) Uani 1 1 d .
H14G H 0.6278 -0.0324 0.2033 0.034 Uiso 1 1 calc R
H14H H 0.6359 -0.1007 0.2158 0.034 Uiso 1 1 calc R
C142 C 0.6743(2) -0.0743(4) 0.18786(17) 0.0403(18) Uani 1 1 d .
H14I H 0.6911 -0.0572 0.2014 0.061 Uiso 1 1 calc R
H14J H 0.6748 -0.0470 0.1721 0.061 Uiso 1 1 calc R
H14K H 0.6820 -0.1174 0.1830 0.061 Uiso 1 1 calc R
C143 C 0.54598(18) -0.1016(3) 0.18718(13) 0.0273(13) Uani 1 1 d .
H14L H 0.5317 -0.0830 0.1723 0.033 Uiso 1 1 calc R
H14M H 0.5352 -0.1436 0.1913 0.033 Uiso 1 1 calc R
C144 C 0.5423(2) -0.0585(5) 0.21148(16) 0.043(2) Uani 1 1 d .
H14N H 0.5163 -0.0534 0.2157 0.065 Uiso 1 1 calc R
H14O H 0.5530 -0.0169 0.2076 0.065 Uiso 1 1 calc R
H14P H 0.5551 -0.0778 0.2266 0.065 Uiso 1 1 calc R

loop_
_atom_site_aniso_label
_atom_site_aniso_U_11
_atom_site_aniso_U_22
_atom_site_aniso_U_33
_atom_site_aniso_U_23
_atom_site_aniso_U_13
_atom_site_aniso_U_12
Yb1 0.01706(11) 0.01337(10) 0.01069(9) 0.00046(7) 0.00003(7) -0.00043(8)
Si1 0.0233(8) 0.0166(7) 0.0107(6) 0.0003(5) 0.0007(5) -0.0007(6)
Al1 0.0261(9) 0.0207(9) 0.0180(8) -0.0003(7) -0.0062(7) -0.0030(7)
O1 0.0199(19) 0.0199(19) 0.0133(17) -0.0002(15) -0.0001(14) -0.0064(16)
C1 0.018(3) 0.023(3) 0.018(3) -0.003(2) 0.003(2) -0.009(2)
Si2 0.0123(6) 0.0119(6) 0.0107(6) 0.0004(5) 0.0003(5) 0.0003(5)
Al2 0.0135(7) 0.0140(7) 0.0132(7) 0.0017(6) 0.0009(6) 0.0016(6)
O2 0.0190(19) 0.0180(18) 0.0129(17) -0.0018(14) -0.0009(14) -0.0035(15)
C2 0.018(3) 0.038(4) 0.032(3) -0.010(3) 0.003(2) -0.005(3)
Yb2 0.01505(10) 0.01551(10) 0.01121(10) -0.00023(8) -0.00063(7) -0.00039(8)
O3 0.032(2) 0.017(2) 0.0155(18) 0.0057(15) 0.0046(16) 0.0010(17)
C3 0.037(4) 0.025(3) 0.029(3) 0.000(3) 0.005(3) -0.010(3)
Si3 0.0106(6) 0.0132(6) 0.0115(6) 0.0010(5) -0.0004(5) -0.0003(5)
Al3 0.0109(7) 0.0163(7) 0.0164(7) 0.0006(6) 0.0007(6) -0.0002(6)
Yb3 0.01622(10) 0.01407(10) 0.01056(9) -0.00057(8) 0.00036(7) -0.00073(8)
O4 0.028(2) 0.022(2) 0.0179(19) -0.0013(16) 0.0050(16) 0.0026(17)
C4 0.025(3) 0.031(3) 0.013(2) -0.010(2) 0.001(2) -0.007(2)
Si4 0.0227(8) 0.0169(7) 0.0121(7) 0.0007(5) -0.0021(6) 0.0000(6)
Al4 0.0241(9) 0.0195(8) 0.0147(8) -0.0031(6) 0.0019(6) -0.0026(7)
Yb4 0.01463(10) 0.01577(10) 0.01064(9) 0.00005(8) -0.00055(7) -0.00095(8)
O5 0.0108(16) 0.0128(17) 0.0127(16) 0.0011(13) 0.0016(13) 0.0030(13)
C5 0.044(4) 0.033(4) 0.021(3) 0.013(3) 0.007(3) 0.014(3)
Si5 0.0220(8) 0.0196(7) 0.0118(7) 0.0007(5) 0.0023(5) -0.0008(6)
Al5 0.0260(9) 0.0197(8) 0.0149(8) -0.0003(6) -0.0041(7) -0.0039(7)
O6 0.0165(18) 0.0118(16) 0.0136(17) 0.0019(13) -0.0011(14) -0.0001(14)
C6 0.058(5) 0.054(5) 0.029(4) 0.019(4) 0.022(4) 0.009(4)
Si6 0.0118(6) 0.0119(6) 0.0107(6) -0.0004(5) 0.0005(5) 0.0002(5)
Al6 0.0135(7) 0.0122(7) 0.0138(7) 0.0007(6) 0.0012(6) 0.0013(6)
O7 0.0166(18) 0.0185(19) 0.0131(17) -0.0015(14) -0.0002(14) -0.0034(15)
C7 0.069(6) 0.052(5) 0.016(3) 0.006(3) -0.004(3) 0.015(4)
Si7 0.0097(6) 0.0126(6) 0.0117(6) 0.0004(5) 0.0001(5) -0.0006(5)
Al7 0.0107(7) 0.0151(7) 0.0159(7) 0.0007(6) 0.0009(5) -0.0002(6)
O8 0.0136(17) 0.0161(18) 0.0177(18) 0.0008(14) 0.0049(14) -0.0028(14)
C8 0.044(4) 0.036(4) 0.038(4) 0.017(3) 0.007(3) 0.011(3)
Si8 0.0197(7) 0.0170(7) 0.0128(7) 0.0009(5) -0.0013(5) -0.0017(6)
Al8 0.0231(9) 0.0187(8) 0.0151(8) -0.0027(6) 0.0022(6) -0.0040(7)
C9 0.030(3) 0.023(3) 0.018(3) -0.003(2) 0.005(2) 0.005(2)
O9 0.0096(16) 0.0154(17) 0.0131(16) -0.0002(14) -0.0005(13) -0.0001(13)
C10 0.029(3) 0.023(3) 0.025(3) 0.002(2) 0.003(2) 0.005(2)
O10 0.0107(16) 0.0179(18) 0.0122(16) -0.0004(14) 0.0018(13) -0.0012(13)
C11 0.053(5) 0.037(4) 0.020(3) -0.011(3) -0.004(3) 0.009(3)
O11 0.0148(18) 0.0119(17) 0.0180(18) 0.0025(14) -0.0011(14) -0.0015(14)
C12 0.038(4) 0.027(3) 0.037(4) -0.001(3) 0.015(3) 0.003(3)
O12 0.0202(19) 0.0138(17) 0.0117(17) -0.0006(13) -0.0032(14) -0.0032(14)
C13 0.030(3) 0.032(3) 0.021(3) 0.005(2) -0.004(2) -0.013(3)
O13 0.024(2) 0.0140(18) 0.0110(16) -0.0002(14) -0.0025(14) 0.0000(15)
C14 0.036(4) 0.066(5) 0.057(5) -0.025(4) 0.015(3) -0.047(4)
O14 0.023(2) 0.0155(18) 0.0143(18) -0.0007(14) -0.0005(15) -0.0014(15)
C15 0.038(4) 0.019(3) 0.043(4) -0.008(3) -0.013(3) -0.001(3)
O15 0.028(2) 0.024(2) 0.0154(19) 0.0016(16) 0.0046(16) -0.0021(18)
C16 0.051(5) 0.018(3) 0.065(6) -0.002(3) -0.014(4) 0.004(3)
O16 0.028(2) 0.031(2) 0.022(2) 0.0071(19) -0.0045(17) 0.0012(19)
C17 0.037(4) 0.019(3) 0.033(3) -0.006(2) -0.012(3) 0.004(3)
O17 0.025(2) 0.0171(18) 0.0105(16) 0.0005(14) -0.0010(14) -0.0031(16)
C18 0.060(6) 0.037(4) 0.051(5) -0.010(4) -0.035(4) 0.010(4)
O18 0.0198(19) 0.0207(19) 0.0144(18) -0.0019(15) 0.0021(15) -0.0058(16)
C19 0.022(3) 0.016(2) 0.015(2) 0.0036(19) -0.001(2) 0.003(2)
O19 0.030(2) 0.030(2) 0.019(2) -0.0009(18) 0.0090(17) 0.0028(19)
C20 0.019(3) 0.034(4) 0.041(4) 0.016(3) 0.000(3) 0.004(3)
O20 0.034(2) 0.021(2) 0.0165(19) 0.0038(16) 0.0046(17) -0.0002(18)
C21 0.034(3) 0.021(3) 0.015(3) 0.003(2) -0.002(2) -0.001(2)
O21 0.0143(17) 0.0118(17) 0.0102(16) -0.0009(13) -0.0012(13) 0.0010(13)
C22 0.039(4) 0.017(3) 0.020(3) 0.001(2) 0.000(2) 0.009(2)
O22 0.0150(17) 0.0130(17) 0.0116(16) 0.0019(13) -0.0002(13) 0.0006(13)
C23 0.021(3) 0.016(2) 0.015(2) -0.0036(19) -0.0021(19) -0.003(2)
O23 0.0202(19) 0.0114(17) 0.0123(16) -0.0027(13) 0.0010(14) -0.0047(14)
C24 0.023(3) 0.023(3) 0.029(3) -0.001(2) -0.004(2) -0.009(2)
O24 0.0142(17) 0.0150(17) 0.0157(18) -0.0006(14) 0.0047(14) -0.0010(14)
C25 0.033(3) 0.028(3) 0.024(3) -0.010(2) -0.002(3) 0.007(3)
O25 0.0065(15) 0.0135(16) 0.0136(16) 0.0028(13) -0.0005(12) -0.0019(13)
C26 0.031(3) 0.027(3) 0.019(3) 0.003(2) -0.004(2) -0.006(3)
O26 0.0118(17) 0.0183(18) 0.0110(16) 0.0010(14) 0.0032(13) -0.0012(14)
C27 0.013(2) 0.018(3) 0.023(3) 0.002(2) 0.004(2) -0.0014(19)
O27 0.0150(18) 0.0137(17) 0.0164(18) 0.0029(14) -0.0020(14) 0.0000(14)
C28 0.026(3) 0.026(3) 0.036(4) 0.007(3) -0.007(3) -0.009(3)
O28 0.0178(18) 0.0120(17) 0.0148(17) -0.0008(13) -0.0053(14) -0.0023(14)
C29 0.025(3) 0.025(3) 0.058(5) 0.002(3) 0.024(3) 0.003(3)
O29 0.023(2) 0.0152(18) 0.0114(16) 0.0004(14) 0.0007(14) -0.0013(15)
C30 0.022(3) 0.018(3) 0.020(3) 0.004(2) 0.004(2) -0.003(2)
O30 0.023(2) 0.025(2) 0.0132(18) 0.0022(15) 0.0011(15) -0.0040(17)
C31 0.018(2) 0.016(2) 0.016(2) -0.0010(19) 0.0017(19) 0.0018(19)
O31 0.022(2) 0.0146(18) 0.0141(17) -0.0008(14) -0.0004(14) -0.0003(15)
C32 0.007(2) 0.021(3) 0.029(3) -0.001(2) 0.005(2) -0.0037(19)
O32 0.026(2) 0.032(2) 0.023(2) 0.0035(19) -0.0071(17) 0.0033(19)
C33 0.022(3) 0.013(2) 0.023(3) 0.003(2) 0.004(2) 0.001(2)
C34 0.040(4) 0.018(3) 0.035(4) -0.004(3) 0.000(3) -0.008(3)
C35 0.018(3) 0.022(3) 0.014(2) 0.000(2) -0.0015(19) 0.001(2)
C36 0.023(3) 0.034(3) 0.021(3) -0.003(2) -0.001(2) -0.004(3)
C37 0.010(2) 0.024(3) 0.017(2) 0.002(2) 0.0039(18) -0.0003(19)
C38 0.019(3) 0.026(3) 0.038(4) 0.005(3) 0.012(3) 0.009(2)
C39 0.019(3) 0.029(3) 0.019(3) 0.001(2) 0.003(2) -0.005(2)
C40 0.015(3) 0.044(4) 0.022(3) 0.002(3) 0.001(2) -0.008(3)
C41 0.020(3) 0.017(2) 0.015(2) -0.0029(19) -0.0021(19) -0.002(2)
C42 0.033(3) 0.013(2) 0.027(3) -0.006(2) 0.002(3) -0.002(2)
C43 0.031(3) 0.022(3) 0.020(3) -0.004(2) 0.007(2) -0.006(2)
C44 0.023(3) 0.036(4) 0.023(3) -0.007(3) -0.009(2) 0.002(3)
C45 0.015(2) 0.013(2) 0.019(2) 0.0061(19) 0.0021(19) -0.0016(18)
C46 0.021(3) 0.028(3) 0.046(4) 0.020(3) -0.004(3) 0.001(2)
C47 0.021(3) 0.023(3) 0.017(3) 0.005(2) 0.001(2) -0.002(2)
C48 0.031(3) 0.015(3) 0.034(3) -0.005(2) 0.010(3) -0.004(2)
C49 0.013(2) 0.018(2) 0.022(3) 0.000(2) -0.0022(19) 0.0009(19)
C50 0.019(3) 0.024(3) 0.032(3) -0.003(2) -0.004(2) 0.002(2)
C51 0.018(3) 0.024(3) 0.020(3) 0.004(2) 0.002(2) -0.004(2)
C52 0.032(4) 0.025(3) 0.039(4) -0.004(3) -0.003(3) -0.011(3)
C53 0.025(3) 0.023(3) 0.016(3) -0.001(2) 0.004(2) 0.004(2)
C54 0.034(3) 0.024(3) 0.022(3) -0.005(2) -0.003(2) 0.004(3)
C55 0.028(3) 0.013(2) 0.014(2) -0.0018(19) -0.004(2) 0.000(2)
C56 0.032(3) 0.024(3) 0.032(3) -0.006(3) -0.004(3) 0.010(3)
C57 0.041(4) 0.017(3) 0.025(3) 0.000(2) 0.001(3) -0.005(3)
C58 0.032(3) 0.022(3) 0.019(3) -0.004(2) -0.004(2) 0.000(2)
C59 0.045(4) 0.031(4) 0.020(3) 0.005(3) 0.011(3) 0.002(3)
C60 0.062(5) 0.052(5) 0.013(3) -0.004(3) 0.004(3) 0.001(4)
C61 0.066(6) 0.036(4) 0.032(4) 0.016(3) 0.017(4) 0.004(4)
C62 0.037(4) 0.050(5) 0.039(4) 0.007(4) 0.017(3) 0.001(4)
C63 0.031(3) 0.027(3) 0.025(3) 0.001(2) -0.010(3) 0.003(3)
C64 0.042(4) 0.032(4) 0.045(4) 0.006(3) -0.022(4) 0.005(3)
C65 0.027(3) 0.035(4) 0.035(4) 0.001(3) -0.006(3) -0.002(3)
C66 0.046(4) 0.036(4) 0.030(4) -0.001(3) -0.016(3) -0.001(3)
C67 0.034(3) 0.018(3) 0.018(3) 0.001(2) 0.005(2) -0.004(2)
C68 0.075(6) 0.017(3) 0.027(3) 0.001(3) 0.004(4) 0.002(3)
C69 0.032(3) 0.026(3) 0.022(3) -0.005(2) -0.004(2) -0.006(3)
C70 0.026(4) 0.046(5) 0.055(5) -0.002(4) 0.002(3) -0.014(3)
C71 0.027(3) 0.027(3) 0.033(3) -0.005(3) 0.005(3) -0.001(3)
C72 0.045(5) 0.055(5) 0.058(5) -0.030(5) 0.025(4) -0.010(4)
C73 0.023(3) 0.028(3) 0.016(3) -0.007(2) 0.001(2) -0.008(2)
C74 0.019(3) 0.048(4) 0.034(4) -0.010(3) -0.001(3) 0.001(3)
C75 0.035(4) 0.029(3) 0.029(3) 0.000(3) 0.007(3) -0.014(3)
C76 0.028(3) 0.034(3) 0.020(3) -0.007(2) -0.002(2) -0.006(3)
C77 0.028(3) 0.030(3) 0.019(3) -0.001(2) 0.005(2) 0.007(3)
C78 0.042(4) 0.030(3) 0.022(3) 0.001(3) 0.005(3) 0.012(3)
C79 0.035(4) 0.039(4) 0.033(4) -0.008(3) 0.012(3) 0.003(3)
C80 0.041(4) 0.040(4) 0.022(3) -0.006(3) 0.004(3) 0.008(3)
C81 0.046(4) 0.032(4) 0.021(3) 0.013(3) 0.007(3) 0.003(3)
C82 0.053(5) 0.035(4) 0.039(4) 0.020(3) 0.004(4) 0.007(4)
C83 0.050(5) 0.066(6) 0.049(5) 0.031(5) 0.024(4) 0.000(5)
C84 0.076(6) 0.044(5) 0.017(3) 0.007(3) -0.006(3) 0.013(4)
C85 0.026(3) 0.026(3) 0.020(3) 0.003(2) -0.002(2) -0.011(2)
C86 0.030(4) 0.056(5) 0.032(4) 0.007(3) -0.005(3) -0.018(3)
C87 0.036(4) 0.022(3) 0.026(3) -0.005(2) -0.011(3) -0.003(3)
C88 0.058(5) 0.020(3) 0.053(5) 0.003(3) -0.003(4) -0.002(3)
C89 0.035(4) 0.020(3) 0.025(3) 0.001(2) -0.006(3) -0.001(3)
C90 0.050(5) 0.034(4) 0.034(4) -0.002(3) -0.020(3) 0.000(3)
C91 0.021(3) 0.014(2) 0.015(2) 0.0028(19) -0.0014(19) 0.0025(19)
C92 0.021(3) 0.027(3) 0.037(4) 0.011(3) -0.003(3) 0.003(2)
C93 0.032(3) 0.021(3) 0.014(2) 0.004(2) 0.000(2) 0.001(2)
C94 0.040(4) 0.015(3) 0.018(3) -0.001(2) -0.002(2) 0.008(2)
C95 0.021(3) 0.015(2) 0.016(2) -0.0052(19) -0.0036(19) 0.000(2)
C96 0.037(4) 0.024(3) 0.024(3) -0.010(2) -0.004(3) 0.007(3)
C97 0.024(3) 0.022(3) 0.027(3) -0.003(2) -0.004(2) -0.007(2)
C98 0.032(3) 0.025(3) 0.015(3) 0.003(2) -0.003(2) -0.006(2)
C99 0.014(2) 0.014(2) 0.022(3) 0.0033(19) 0.0057(19) 0.0007(19)
C100 0.023(3) 0.024(3) 0.056(5) 0.001(3) 0.020(3) 0.003(3)
C101 0.023(3) 0.020(3) 0.020(3) 0.005(2) 0.003(2) -0.001(2)
C102 0.027(3) 0.026(3) 0.026(3) 0.006(2) -0.006(2) -0.010(2)
C103 0.017(2) 0.015(2) 0.017(2) -0.0018(19) 0.0025(19) 0.0017(19)
C104 0.039(4) 0.020(3) 0.021(3) -0.008(2) 0.001(3) 0.008(3)
C105 0.019(3) 0.026(3) 0.015(2) 0.000(2) -0.001(2) 0.002(2)
C106 0.025(3) 0.036(4) 0.023(3) -0.005(3) -0.001(2) -0.008(3)
C107 0.023(3) 0.014(2) 0.023(3) 0.004(2) 0.004(2) 0.002(2)
C108 0.036(4) 0.018(3) 0.040(4) -0.005(3) 0.000(3) -0.009(3)
C109 0.012(2) 0.020(3) 0.016(2) 0.000(2) 0.0038(18) -0.0003(19)
C110 0.014(3) 0.044(4) 0.022(3) -0.002(3) 0.003(2) -0.006(2)
C111 0.021(3) 0.023(3) 0.041(4) 0.005(3) 0.014(3) 0.007(2)
C112 0.020(3) 0.029(3) 0.016(3) 0.001(2) 0.002(2) -0.003(2)
C113 0.018(3) 0.017(2) 0.019(3) -0.004(2) -0.004(2) -0.001(2)
C114 0.031(3) 0.025(3) 0.018(3) -0.003(2) 0.007(2) -0.005(2)
C115 0.031(3) 0.016(3) 0.028(3) -0.005(2) 0.000(2) -0.003(2)
C116 0.020(3) 0.040(4) 0.024(3) -0.009(3) -0.008(2) 0.001(3)
C117 0.017(2) 0.013(2) 0.020(3) 0.0049(19) 0.001(2) 0.0012(19)
C118 0.021(3) 0.023(3) 0.017(3) 0.004(2) 0.004(2) -0.002(2)
C119 0.021(3) 0.027(3) 0.045(4) 0.017(3) -0.005(3) 0.004(2)
C120 0.039(4) 0.017(3) 0.025(3) -0.004(2) 0.010(3) -0.003(2)
C121 0.015(2) 0.021(3) 0.018(2) 0.000(2) -0.0037(19) 0.000(2)
C122 0.015(3) 0.025(3) 0.028(3) 0.000(2) -0.004(2) 0.002(2)
C123 0.017(3) 0.024(3) 0.020(3) 0.003(2) 0.002(2) -0.005(2)
C124 0.027(3) 0.025(3) 0.034(3) -0.003(3) -0.001(3) -0.010(3)
C125 0.020(3) 0.019(3) 0.017(3) -0.003(2) 0.001(2) 0.000(2)
C126 0.032(3) 0.024(3) 0.019(3) -0.004(2) -0.002(2) 0.001(2)
C127 0.024(3) 0.014(2) 0.015(2) -0.0008(19) -0.002(2) -0.001(2)
C128 0.033(3) 0.027(3) 0.016(3) -0.002(2) -0.005(2) 0.003(3)
C129 0.028(3) 0.023(3) 0.031(3) -0.003(2) -0.004(3) 0.011(2)
C130 0.035(3) 0.016(3) 0.029(3) 0.000(2) 0.001(3) -0.006(2)
C131 0.027(3) 0.030(3) 0.026(3) 0.000(2) -0.010(2) 0.004(3)
C132 0.024(3) 0.040(4) 0.030(3) 0.002(3) -0.002(3) 0.000(3)
C133 0.037(4) 0.045(4) 0.032(4) -0.005(3) -0.011(3) 0.002(3)
C134 0.037(4) 0.040(4) 0.037(4) 0.008(3) -0.014(3) 0.009(3)
C135 0.032(3) 0.032(3) 0.014(3) 0.003(2) 0.007(2) -0.005(3)
C136 0.033(4) 0.049(4) 0.021(3) -0.002(3) 0.007(3) -0.013(3)
C137 0.039(4) 0.054(5) 0.014(3) -0.004(3) 0.003(3) -0.010(3)
C138 0.066(6) 0.039(4) 0.027(4) 0.015(3) 0.010(4) -0.001(4)
C139 0.031(3) 0.019(3) 0.021(3) 0.002(2) 0.007(2) -0.004(2)
C140 0.080(6) 0.019(3) 0.031(4) 0.001(3) 0.010(4) -0.001(4)
C141 0.023(3) 0.023(3) 0.038(4) -0.009(3) 0.000(3) -0.008(2)
C142 0.031(4) 0.041(4) 0.049(5) -0.010(4) 0.001(3) -0.015(3)
C143 0.027(3) 0.029(3) 0.025(3) -0.005(3) 0.000(2) -0.001(3)
C144 0.039(4) 0.057(5) 0.034(4) -0.026(4) 0.006(3) -0.007(4)

loop_
_atom_type_symbol
_atom_type_description
_atom_type_scat_dispersion_real
_atom_type_scat_dispersion_imag
_atom_type_scat_source
C C 0.0033 0.0016 'International Tables Vol C Tables 4.2.6.8 and 6.1.1.4'
H H 0.0000 0.0000 'International Tables Vol C Tables 4.2.6.8 and 6.1.1.4'
O O 0.0106 0.0060 'International Tables Vol C Tables 4.2.6.8 and 6.1.1.4'
Al Al 0.0645 0.0514 'International Tables Vol C Tables 4.2.6.8 and 6.1.1.4'
Si Si 0.0817 0.0704 'International Tables Vol C Tables 4.2.6.8 and 6.1.1.4'
Yb Yb -0.3850 5.5486 'International Tables Vol C Tables 4.2.6.8 and 6.1.1.4'

loop_
_geom_angle_atom_site_label_1
_geom_angle_atom_site_label_2
_geom_angle_atom_site_label_3
_geom_angle
O6 Yb1 O2 100.22(13)
O6 Yb1 O1 121.17(13)
O2 Yb1 O1 61.71(13)
O6 Yb1 O5 61.31(12)
O2 Yb1 O5 122.03(13)
O1 Yb1 O5 175.70(13)
O6 Yb1 C13 95.77(19)
O2 Yb1 C13 132.77(16)
O1 Yb1 C13 71.95(17)
O5 Yb1 C13 104.67(16)
O6 Yb1 C31 132.66(15)
O2 Yb1 C31 96.88(15)
O1 Yb1 C31 105.83(15)
O5 Yb1 C31 72.16(14)
C13 Yb1 C31 104.1(2)
O6 Yb1 Si1 113.11(9)
O2 Yb1 Si1 31.64(10)
O1 Yb1 Si1 30.10(10)
O5 Yb1 Si1 153.67(9)
C13 Yb1 Si1 101.47(14)
C31 Yb1 Si1 104.44(12)
O6 Yb1 Si2 31.45(9)
O2 Yb1 Si2 111.91(10)
O1 Yb1 Si2 152.61(11)
O5 Yb1 Si2 30.10(9)
C13 Yb1 Si2 104.78(15)
C31 Yb1 Si2 101.34(12)
Si1 Yb1 Si2 137.06(4)
O6 Yb1 Al1 109.48(10)
O2 Yb1 Al1 93.74(10)
O1 Yb1 Al1 33.30(10)
O5 Yb1 Al1 143.62(9)
C13 Yb1 Al1 39.11(14)
C31 Yb1 Al1 113.04(12)
Si1 Yb1 Al1 62.37(5)
Si2 Yb1 Al1 134.08(4)
O6 Yb1 Al2 94.35(9)
O2 Yb1 Al2 116.36(10)
O1 Yb1 Al2 144.47(11)
O5 Yb1 Al2 33.19(9)
C13 Yb1 Al2 106.25(14)
C31 Yb1 Al2 39.04(12)
Si1 Yb1 Al2 138.46(4)
Si2 Yb1 Al2 62.93(4)
Al1 Yb1 Al2 137.74(5)
O3 Si1 O1 113.6(2)
O3 Si1 O4 109.2(2)
O1 Si1 O4 117.4(2)
O3 Si1 O2 106.1(2)
O1 Si1 O2 97.9(2)
O4 Si1 O2 111.5(2)
O3 Si1 Yb1 118.91(17)
O1 Si1 Yb1 48.91(14)
O4 Si1 Yb1 131.25(17)
O2 Si1 Yb1 49.08(14)
O1 Al1 C15 111.0(3)
O1 Al1 C17 112.5(3)
C15 Al1 C17 113.6(3)
O1 Al1 C13 100.7(2)
C15 Al1 C13 110.7(3)
C17 Al1 C13 107.6(3)
O1 Al1 Yb1 47.02(13)
C15 Al1 Yb1 131.1(2)
C17 Al1 Yb1 115.3(2)
C13 Al1 Yb1 54.45(18)
Si1 O1 Al1 151.6(3)
Si1 O1 Yb1 100.99(19)
Al1 O1 Yb1 99.68(17)
O2 C1 C4 105.3(4)
O2 C1 C3 111.1(5)
C4 C1 C3 111.4(5)
O2 C1 C2 107.9(5)
C4 C1 C2 110.2(5)
C3 C1 C2 110.8(5)
O7 Si2 O5 114.0(2)
O7 Si2 O8 109.3(2)
O5 Si2 O8 116.9(2)
O7 Si2 O6 105.9(2)
O5 Si2 O6 97.3(2)
O8 Si2 O6 112.5(2)
O7 Si2 Yb1 115.56(15)
O5 Si2 Yb1 48.98(13)
O8 Si2 Yb1 134.63(16)
O6 Si2 Yb1 48.75(13)
O5 Al2 C35 113.4(2)
O5 Al2 C33 114.4(2)
C35 Al2 C33 110.8(3)
O5 Al2 C31 101.4(2)
C35 Al2 C31 109.3(2)
C33 Al2 C31 106.7(2)
O5 Al2 Yb1 47.07(12)
C35 Al2 Yb1 128.00(18)
C33 Al2 Yb1 121.11(19)
C31 Al2 Yb1 54.48(16)
C1 O2 Si1 129.7(3)
C1 O2 Yb1 131.0(3)
Si1 O2 Yb1 99.28(18)
C1 C2 H2A 109.5
C1 C2 H2B 109.5
H2A C2 H2B 109.5
C1 C2 H2C 109.5
H2A C2 H2C 109.5
H2B C2 H2C 109.5
O10 Yb2 O14 100.90(13)
O10 Yb2 O13 121.26(13)
O14 Yb2 O13 61.29(13)
O10 Yb2 O9 61.27(12)
O14 Yb2 O9 123.07(13)
O13 Yb2 O9 175.14(13)
O10 Yb2 C67 93.41(17)
O14 Yb2 C67 132.86(16)
O13 Yb2 C67 72.83(16)
O9 Yb2 C67 103.25(16)
O10 Yb2 C49 132.73(15)
O14 Yb2 C49 97.25(16)
O13 Yb2 C49 105.77(16)
O9 Yb2 C49 72.20(15)
C67 Yb2 C49 105.27(19)
O10 Yb2 Si3 31.45(9)
O14 Yb2 Si3 112.99(10)
O13 Yb2 Si3 152.71(10)
O9 Yb2 Si3 30.04(9)
C67 Yb2 Si3 102.51(14)
C49 Yb2 Si3 101.40(13)
O10 Yb2 Si4 113.32(9)
O14 Yb2 Si4 31.52(10)
O13 Yb2 Si4 29.82(10)
O9 Yb2 Si4 154.59(10)
C67 Yb2 Si4 101.83(13)
C49 Yb2 Si4 104.85(13)
Si3 Yb2 Si4 137.69(4)
O10 Yb2 Al4 109.43(9)
O14 Yb2 Al4 93.80(10)
O13 Yb2 Al4 33.68(10)
O9 Yb2 Al4 142.59(10)
C67 Yb2 Al4 39.37(13)
C49 Yb2 Al4 112.45(13)
Si3 Yb2 Al4 133.55(4)
Si4 Yb2 Al4 62.50(4)
O10 Yb2 Al3 94.37(9)
O14 Yb2 Al3 117.23(10)
O13 Yb2 Al3 144.33(10)
O9 Yb2 Al3 33.23(9)
C67 Yb2 Al3 105.97(13)
C49 Yb2 Al3 39.04(13)
Si3 Yb2 Al3 62.95(4)
Si4 Yb2 Al3 139.17(4)
Al4 Yb2 Al3 136.65(4)
C5 O3 Si1 133.3(4)
C1 C3 H3A 109.5
C1 C3 H3B 109.5
H3A C3 H3B 109.5
C1 C3 H3C 109.5
H3A C3 H3C 109.5
H3B C3 H3C 109.5
O9 Si3 O12 113.8(2)
O9 Si3 O11 117.0(2)
O12 Si3 O11 109.2(2)
O9 Si3 O10 97.54(19)
O12 Si3 O10 106.1(2)
O11 Si3 O10 112.3(2)
O9 Si3 Yb2 49.23(13)
O12 Si3 Yb2 115.69(15)
O11 Si3 Yb2 134.53(16)
O10 Si3 Yb2 48.75(13)
O9 Al3 C53 113.4(2)
O9 Al3 C51 114.6(2)
C53 Al3 C51 110.2(3)
O9 Al3 C49 101.5(2)
C53 Al3 C49 109.8(3)
C51 Al3 C49 106.9(2)
O9 Al3 Yb2 47.22(12)
C53 Al3 Yb2 128.41(19)
C51 Al3 Yb2 121.35(19)
C49 Al3 Yb2 54.37(16)
O22 Yb3 O17 121.32(13)
O22 Yb3 O18 100.19(13)
O17 Yb3 O18 61.67(14)
O22 Yb3 O21 61.45(12)
O17 Yb3 O21 174.50(13)
O18 Yb3 O21 123.35(13)
O22 Yb3 C103 132.97(15)
O17 Yb3 C103 105.50(15)
O18 Yb3 C103 97.86(16)
O21 Yb3 C103 72.31(14)
O22 Yb3 C85 93.74(18)
O17 Yb3 C85 72.58(16)
O18 Yb3 C85 132.87(16)
O21 Yb3 C85 102.90(16)
C103 Yb3 C85 104.81(19)
O22 Yb3 Si6 31.55(9)
O17 Yb3 Si6 152.87(10)
O18 Yb3 Si6 112.67(10)
O21 Yb3 Si6 30.14(9)
C103 Yb3 Si6 101.55(12)
C85 Yb3 Si6 102.58(14)
O22 Yb3 Si5 113.55(9)
O17 Yb3 Si5 30.05(10)
O18 Yb3 Si5 31.64(10)
O21 Yb3 Si5 154.97(9)
C103 Yb3 Si5 104.42(12)
C85 Yb3 Si5 101.90(13)
Si6 Yb3 Si5 138.05(4)
O22 Yb3 Al5 108.77(10)
O17 Yb3 Al5 33.66(10)
O18 Yb3 Al5 93.82(10)
O21 Yb3 Al5 142.11(9)
C103 Yb3 Al5 112.90(13)
C85 Yb3 Al5 39.29(13)
Si6 Yb3 Al5 132.95(4)
Si5 Yb3 Al5 62.60(5)
O22 Yb3 Al6 94.59(9)
O17 Yb3 Al6 144.04(10)
O18 Yb3 Al6 117.65(10)
O21 Yb3 Al6 33.30(9)
C103 Yb3 Al6 39.07(12)
C85 Yb3 Al6 105.64(14)
Si6 Yb3 Al6 63.06(4)
Si5 Yb3 Al6 138.88(4)
Al5 Yb3 Al6 136.89(4)
C9 O4 Si1 136.0(4)
C1 C4 H4A 109.5
C1 C4 H4B 109.5
H4A C4 H4B 109.5
C1 C4 H4C 109.5
H4A C4 H4C 109.5
H4B C4 H4C 109.5
O13 Si4 O15 113.6(2)
O13 Si4 O16 117.6(2)
O15 Si4 O16 108.6(2)
O13 Si4 O14 97.6(2)
O15 Si4 O14 106.5(2)
O16 Si4 O14 112.1(2)
O13 Si4 Yb2 48.71(14)
O15 Si4 Yb2 118.63(17)
O16 Si4 Yb2 132.21(19)
O14 Si4 Yb2 48.97(14)
O13 Al4 C69 110.1(3)
O13 Al4 C71 112.6(3)
C69 Al4 C71 114.0(3)
O13 Al4 C67 101.7(2)
C69 Al4 C67 108.9(3)
C71 Al4 C67 108.7(3)
O13 Al4 Yb2 47.51(12)
C69 Al4 Yb2 127.0(2)
C71 Al4 Yb2 119.0(2)
C67 Al4 Yb2 54.56(17)
O31 Yb4 O26 100.05(13)
O31 Yb4 O29 61.62(13)
O26 Yb4 O29 121.14(13)
O31 Yb4 O25 122.19(13)
O26 Yb4 O25 61.40(12)
O29 Yb4 O25 175.63(13)
O31 Yb4 C139 132.86(16)
O26 Yb4 C139 94.99(18)
O29 Yb4 C139 72.32(16)
O25 Yb4 C139 104.28(16)
O31 Yb4 C121 96.23(16)
O26 Yb4 C121 132.37(15)
O29 Yb4 C121 106.02(15)
O25 Yb4 C121 72.01(14)
C139 Yb4 C121 105.83(19)
O31 Yb4 Si8 31.59(10)
O26 Yb4 Si8 112.68(9)
O29 Yb4 Si8 30.09(10)
O25 Yb4 Si8 153.77(9)
C139 Yb4 Si8 101.67(13)
C121 Yb4 Si8 104.46(13)
O31 Yb4 Si7 112.11(10)
O26 Yb4 Si7 31.53(9)
O29 Yb4 Si7 152.66(10)
O25 Yb4 Si7 30.07(8)
C139 Yb4 Si7 103.91(15)
C121 Yb4 Si7 101.07(12)
Si8 Yb4 Si7 136.98(4)
O31 Yb4 Al8 93.81(10)
O26 Yb4 Al8 109.20(9)
O29 Yb4 Al8 33.55(10)
O25 Yb4 Al8 143.34(9)
C139 Yb4 Al8 39.19(13)
C121 Yb4 Al8 114.00(13)
Si8 Yb4 Al8 62.49(4)
Si7 Yb4 Al8 133.64(4)
O31 Yb4 Al7 116.13(10)
O26 Yb4 Al7 94.39(9)
O29 Yb4 Al7 144.48(10)
O25 Yb4 Al7 33.19(9)
C139 Yb4 Al7 106.81(13)
C121 Yb4 Al7 38.90(12)
Si8 Yb4 Al7 138.50(4)
Si7 Yb4 Al7 62.86(4)
Al8 Yb4 Al7 138.12(4)
Si2 O5 Al2 156.3(3)
Si2 O5 Yb1 100.92(17)
Al2 O5 Yb1 99.74(16)
O3 C5 C6 108.4(6)
O3 C5 C7 110.1(6)
C6 C5 C7 111.8(7)
O3 C5 C8 105.0(5)
C6 C5 C8 110.4(7)
C7 C5 C8 110.9(7)
O20 Si5 O19 109.0(2)
O20 Si5 O17 113.7(2)
O19 Si5 O17 117.3(2)
O20 Si5 O18 107.0(2)
O19 Si5 O18 111.4(2)
O17 Si5 O18 97.4(2)
O20 Si5 Yb3 120.44(17)
O19 Si5 Yb3 130.06(18)
O17 Si5 Yb3 48.39(14)
O18 Si5 Yb3 49.09(14)
O17 Al5 C87 109.7(3)
O17 Al5 C89 113.3(3)
C87 Al5 C89 113.9(3)
O17 Al5 C85 101.5(2)
C87 Al5 C85 110.2(3)
C89 Al5 C85 107.5(3)
O17 Al5 Yb3 47.17(12)
C87 Al5 Yb3 129.1(2)
C89 Al5 Yb3 117.0(2)
C85 Al5 Yb3 54.97(17)
C19 O6 Si2 131.0(3)
C19 O6 Yb1 129.2(3)
Si2 O6 Yb1 99.80(17)
C5 C6 H6A 109.5
C5 C6 H6B 109.5
H6A C6 H6B 109.5
C5 C6 H6C 109.5
H6A C6 H6C 109.5
H6B C6 H6C 109.5
O21 Si6 O23 113.9(2)
O21 Si6 O24 116.6(2)
O23 Si6 O24 109.3(2)
O21 Si6 O22 97.67(19)
O23 Si6 O22 105.9(2)
O24 Si6 O22 112.5(2)
O21 Si6 Yb3 49.33(13)
O23 Si6 Yb3 115.59(15)
O24 Si6 Yb3 134.55(16)
O22 Si6 Yb3 48.80(13)
O21 Al6 C105 113.0(2)
O21 Al6 C107 114.4(2)
C105 Al6 C107 111.2(3)
O21 Al6 C103 101.5(2)
C105 Al6 C103 109.2(2)
C107 Al6 C103 106.7(2)
O21 Al6 Yb3 47.31(12)
C105 Al6 Yb3 127.33(19)
C107 Al6 Yb3 121.41(19)
C103 Al6 Yb3 54.33(16)
C23 O7 Si2 134.7(4)
C5 C7 H7A 109.5
C5 C7 H7B 109.5
H7A C7 H7B 109.5
C5 C7 H7C 109.5
H7A C7 H7C 109.5
H7B C7 H7C 109.5
O25 Si7 O28 114.1(2)
O25 Si7 O27 116.7(2)
O28 Si7 O27 109.1(2)
O25 Si7 O26 97.54(19)
O28 Si7 O26 106.0(2)
O27 Si7 O26 112.5(2)
O25 Si7 Yb4 49.13(13)
O28 Si7 Yb4 116.23(15)
O27 Si7 Yb4 134.15(16)
O26 Si7 Yb4 48.80(13)
O25 Al7 C125 113.7(2)
O25 Al7 C123 114.1(2)
C125 Al7 C123 110.4(3)
O25 Al7 C121 101.3(2)
C125 Al7 C121 109.7(3)
C123 Al7 C121 106.9(2)
O25 Al7 Yb4 47.03(12)
C125 Al7 Yb4 128.79(18)
C123 Al7 Yb4 120.71(19)
C121 Al7 Yb4 54.44(16)
C27 O8 Si2 135.0(4)
C5 C8 H8A 109.5
C5 C8 H8B 109.5
H8A C8 H8B 109.5
C5 C8 H8C 109.5
H8A C8 H8C 109.5
H8B C8 H8C 109.5
O29 Si8 O30 113.9(2)
O29 Si8 O32 117.3(2)
O30 Si8 O32 108.8(2)
O29 Si8 O31 97.6(2)
O30 Si8 O31 106.1(2)
O32 Si8 O31 112.3(2)
O29 Si8 Yb4 48.77(14)
O30 Si8 Yb4 118.48(17)
O32 Si8 Yb4 132.23(19)
O31 Si8 Yb4 48.93(14)
O29 Al8 C141 109.7(3)
O29 Al8 C143 113.2(3)
C141 Al8 C143 114.8(3)
O29 Al8 C139 101.0(2)
C141 Al8 C139 110.2(3)
C143 Al8 C139 107.0(3)
O29 Al8 Yb4 47.04(12)
C141 Al8 Yb4 129.2(2)
C143 Al8 Yb4 116.0(2)
C139 Al8 Yb4 54.62(18)
O4 C9 C11 107.9(5)
O4 C9 C10 110.9(5)
C11 C9 C10 111.2(6)
O4 C9 C12 105.3(5)
C11 C9 C12 111.3(6)
C10 C9 C12 110.1(6)
Si3 O9 Al3 156.9(3)
Si3 O9 Yb2 100.73(17)
Al3 O9 Yb2 99.55(16)
C9 C10 H10A 109.5
C9 C10 H10B 109.5
H10A C10 H10B 109.5
C9 C10 H10C 109.5
H10A C10 H10C 109.5
H10B C10 H10C 109.5
C37 O10 Si3 131.3(3)
C37 O10 Yb2 128.9(3)
Si3 O10 Yb2 99.80(17)
C9 C11 H11A 109.5
C9 C11 H11B 109.5
H11A C11 H11B 109.5
C9 C11 H11C 109.5
H11A C11 H11C 109.5
H11B C11 H11C 109.5
C45 O11 Si3 134.9(3)
C9 C12 H12A 109.5
C9 C12 H12B 109.5
H12A C12 H12B 109.5
C9 C12 H12C 109.5
H12A C12 H12C 109.5
H12B C12 H12C 109.5
C41 O12 Si3 134.3(4)
C14 C13 Al1 107.0(5)
C14 C13 Yb1 166.5(5)
Al1 C13 Yb1 86.4(2)
C14 C13 H13A 110.3
Al1 C13 H13A 110.3
Yb1 C13 H13A 62.1
C14 C13 H13B 110.3
Al1 C13 H13B 110.3
Yb1 C13 H13B 64.8
H13A C13 H13B 108.6
Si4 O13 Al4 152.0(3)
Si4 O13 Yb2 101.47(18)
Al4 O13 Yb2 98.81(17)
C13 C14 H14A 109.5
C13 C14 H14B 109.5
H14A C14 H14B 109.5
C13 C14 H14C 109.5
H14A C14 H14C 109.5
H14B C14 H14C 109.5
C55 O14 Si4 130.4(3)
C55 O14 Yb2 130.1(3)
Si4 O14 Yb2 99.51(18)
C16 C15 Al1 117.7(6)
C16 C15 H15A 107.9
Al1 C15 H15A 107.9
C16 C15 H15B 107.9
Al1 C15 H15B 107.9
H15A C15 H15B 107.2
C59 O15 Si4 134.7(5)
C15 C16 H16A 109.5
C15 C16 H16B 109.5
H16A C16 H16B 109.5
C15 C16 H16C 109.5
H16A C16 H16C 109.5
H16B C16 H16C 109.5
C63 O16 Si4 135.6(4)
C18 C17 Al1 114.9(5)
C18 C17 H17A 108.5
Al1 C17 H17A 108.5
C18 C17 H17B 108.5
Al1 C17 H17B 108.5
H17A C17 H17B 107.5
Si5 O17 Al5 151.1(3)
Si5 O17 Yb3 101.56(19)
Al5 O17 Yb3 99.17(17)
C17 C18 H18A 109.5
C17 C18 H18B 109.5
H18A C18 H18B 109.5
C17 C18 H18C 109.5
H18A C18 H18C 109.5
H18B C18 H18C 109.5
C73 O18 Si5 129.8(4)
C73 O18 Yb3 130.9(3)
Si5 O18 Yb3 99.28(19)
O6 C19 C20 107.9(5)
O6 C19 C22 110.3(4)
C20 C19 C22 111.0(5)
O6 C19 C21 105.5(4)
C20 C19 C21 110.6(5)
C22 C19 C21 111.4(5)
C77 O19 Si5 138.0(4)
C19 C20 H20A 109.5
C19 C20 H20B 109.5
H20A C20 H20B 109.5
C19 C20 H20C 109.5
H20A C20 H20C 109.5
H20B C20 H20C 109.5
C81 O20 Si5 132.1(4)
C19 C21 H21A 109.5
C19 C21 H21B 109.5
H21A C21 H21B 109.5
C19 C21 H21C 109.5
H21A C21 H21C 109.5
H21B C21 H21C 109.5
Si6 O21 Al6 156.9(2)
Si6 O21 Yb3 100.53(17)
Al6 O21 Yb3 99.39(16)
C19 C22 H22A 109.5
C19 C22 H22B 109.5
H22A C22 H22B 109.5
C19 C22 H22C 109.5
H22A C22 H22C 109.5
H22B C22 H22C 109.5
C91 O22 Si6 131.2(3)
C91 O22 Yb3 129.1(3)
Si6 O22 Yb3 99.65(17)
O7 C23 C26 109.6(5)
O7 C23 C25 109.3(5)
C26 C23 C25 111.3(5)
O7 C23 C24 105.3(5)
C26 C23 C24 110.7(5)
C25 C23 C24 110.4(5)
C95 O23 Si6 134.7(3)
C23 C24 H24A 109.5
C23 C24 H24B 109.5
H24A C24 H24B 109.5
C23 C24 H24C 109.5
H24A C24 H24C 109.5
H24B C24 H24C 109.5
C99 O24 Si6 134.8(3)
C23 C25 H25A 109.5
C23 C25 H25B 109.5
H25A C25 H25B 109.5
C23 C25 H25C 109.5
H25A C25 H25C 109.5
H25B C25 H25C 109.5
Si7 O25 Al7 156.1(2)
Si7 O25 Yb4 100.80(17)
Al7 O25 Yb4 99.78(16)
C23 C26 H26A 109.5
C23 C26 H26B 109.5
H26A C26 H26B 109.5
C23 C26 H26C 109.5
H26A C26 H26C 109.5
H26B C26 H26C 109.5
C109 O26 Si7 131.2(3)
C109 O26 Yb4 129.1(3)
Si7 O26 Yb4 99.67(17)
O8 C27 C29 105.0(5)
O8 C27 C30 110.0(5)
C29 C27 C30 110.1(5)
O8 C27 C28 109.9(5)
C29 C27 C28 111.2(6)
C30 C27 C28 110.6(5)
C117 O27 Si7 134.9(4)
C27 C28 H28A 109.5
C27 C28 H28B 109.5
H28A C28 H28B 109.5
C27 C28 H28C 109.5
H28A C28 H28C 109.5
H28B C28 H28C 109.5
C113 O28 Si7 134.6(4)
C27 C29 H29A 109.5
C27 C29 H29B 109.5
H29A C29 H29B 109.5
C27 C29 H29C 109.5
H29A C29 H29C 109.5
H29B C29 H29C 109.5
Si8 O29 Al8 150.9(3)
Si8 O29 Yb4 101.14(19)
Al8 O29 Yb4 99.41(17)
C27 C30 H30A 109.5
C27 C30 H30B 109.5
H30A C30 H30B 109.5
C27 C30 H30C 109.5
H30A C30 H30C 109.5
H30B C30 H30C 109.5
C135 O30 Si8 133.6(4)
C32 C31 Al2 105.0(4)
C32 C31 Yb1 168.5(4)
Al2 C31 Yb1 86.49(19)
C32 C31 H31A 110.7
Al2 C31 H31A 110.7
Yb1 C31 H31A 64.3
C32 C31 H31B 110.7
Al2 C31 H31B 110.7
Yb1 C31 H31B 63.6
H31A C31 H31B 108.8
C127 O31 Si8 130.0(3)
C127 O31 Yb4 130.5(3)
Si8 O31 Yb4 99.48(18)
C31 C32 H32A 109.5
C31 C32 H32B 109.5
H32A C32 H32B 109.5
C31 C32 H32C 109.5
H32A C32 H32C 109.5
H32B C32 H32C 109.5
C131 O32 Si8 136.6(4)
C34 C33 Al2 117.9(4)
C34 C33 H33A 107.8
Al2 C33 H33A 107.8
C34 C33 H33B 107.8
Al2 C33 H33B 107.8
H33A C33 H33B 107.2
C33 C34 H34A 109.5
C33 C34 H34B 109.5
H34A C34 H34B 109.5
C33 C34 H34C 109.5
H34A C34 H34C 109.5
H34B C34 H34C 109.5
C36 C35 Al2 120.0(4)
C36 C35 H35A 107.3
Al2 C35 H35A 107.3
C36 C35 H35B 107.3
Al2 C35 H35B 107.3
H35A C35 H35B 106.9
C35 C36 H36A 109.5
C35 C36 H36B 109.5
H36A C36 H36B 109.5
C35 C36 H36C 109.5
H36A C36 H36C 109.5
H36B C36 H36C 109.5
O10 C37 C38 107.9(4)
O10 C37 C39 105.7(4)
C38 C37 C39 111.1(5)
O10 C37 C40 110.3(4)
C38 C37 C40 110.7(5)
C39 C37 C40 110.9(5)
C37 C38 H38A 109.5
C37 C38 H38B 109.5
H38A C38 H38B 109.5
C37 C38 H38C 109.5
H38A C38 H38C 109.5
H38B C38 H38C 109.5
C37 C39 H39A 109.5
C37 C39 H39B 109.5
H39A C39 H39B 109.5
C37 C39 H39C 109.5
H39A C39 H39C 109.5
H39B C39 H39C 109.5
C37 C40 H40A 109.5
C37 C40 H40B 109.5
H40A C40 H40B 109.5
C37 C40 H40C 109.5
H40A C40 H40C 109.5
H40B C40 H40C 109.5
O12 C41 C43 109.6(5)
O12 C41 C42 105.5(5)
C43 C41 C42 110.9(5)
O12 C41 C44 109.0(5)
C43 C41 C44 111.3(5)
C42 C41 C44 110.4(5)
C41 C42 H42A 109.5
C41 C42 H42B 109.5
H42A C42 H42B 109.5
C41 C42 H42C 109.5
H42A C42 H42C 109.5
H42B C42 H42C 109.5
C41 C43 H43A 109.5
C41 C43 H43B 109.5
H43A C43 H43B 109.5
C41 C43 H43C 109.5
H43A C43 H43C 109.5
H43B C43 H43C 109.5
C41 C44 H44A 109.5
C41 C44 H44B 109.5
H44A C44 H44B 109.5
C41 C44 H44C 109.5
H44A C44 H44C 109.5
H44B C44 H44C 109.5
O11 C45 C48 110.1(4)
O11 C45 C46 104.8(5)
C48 C45 C46 111.7(5)
O11 C45 C47 109.1(4)
C48 C45 C47 110.9(5)
C46 C45 C47 110.1(5)
C45 C46 H46A 109.5
C45 C46 H46B 109.5
H46A C46 H46B 109.5
C45 C46 H46C 109.5
H46A C46 H46C 109.5
H46B C46 H46C 109.5
C45 C47 H47A 109.5
C45 C47 H47B 109.5
H47A C47 H47B 109.5
C45 C47 H47C 109.5
H47A C47 H47C 109.5
H47B C47 H47C 109.5
C45 C48 H48A 109.5
C45 C48 H48B 109.5
H48A C48 H48B 109.5
C45 C48 H48C 109.5
H48A C48 H48C 109.5
H48B C48 H48C 109.5
C50 C49 Al3 105.2(4)
C50 C49 Yb2 168.1(4)
Al3 C49 Yb2 86.59(19)
C50 C49 H49A 110.7
Al3 C49 H49A 110.7
Yb2 C49 H49A 65.2
C50 C49 H49B 110.7
Al3 C49 H49B 110.7
Yb2 C49 H49B 62.5
H49A C49 H49B 108.8
C49 C50 H50A 109.5
C49 C50 H50B 109.5
H50A C50 H50B 109.5
C49 C50 H50C 109.5
H50A C50 H50C 109.5
H50B C50 H50C 109.5
C52 C51 Al3 118.2(4)
C52 C51 H51A 107.8
Al3 C51 H51A 107.8
C52 C51 H51B 107.8
Al3 C51 H51B 107.8
H51A C51 H51B 107.1
C51 C52 H52A 109.5
C51 C52 H52B 109.5
H52A C52 H52B 109.5
C51 C52 H52C 109.5
H52A C52 H52C 109.5
H52B C52 H52C 109.5
C54 C53 Al3 119.7(4)
C54 C53 H53A 107.4
Al3 C53 H53A 107.4
C54 C53 H53B 107.4
Al3 C53 H53B 107.4
H53A C53 H53B 106.9
C53 C54 H54A 109.5
C53 C54 H54B 109.5
H54A C54 H54B 109.5
C53 C54 H54C 109.5
H54A C54 H54C 109.5
H54B C54 H54C 109.5
O14 C55 C56 108.7(5)
O14 C55 C57 110.0(5)
C56 C55 C57 110.8(5)
O14 C55 C58 104.6(4)
C56 C55 C58 111.1(5)
C57 C55 C58 111.4(5)
C55 C56 H56A 109.5
C55 C56 H56B 109.5
H56A C56 H56B 109.5
C55 C56 H56C 109.5
H56A C56 H56C 109.5
H56B C56 H56C 109.5
C55 C57 H57A 109.5
C55 C57 H57B 109.5
H57A C57 H57B 109.5
C55 C57 H57C 109.5
H57A C57 H57C 109.5
H57B C57 H57C 109.5
C55 C58 H58A 109.5
C55 C58 H58B 109.5
H58A C58 H58B 109.5
C55 C58 H58C 109.5
H58A C58 H58C 109.5
H58B C58 H58C 109.5
O15 C59 C61 109.2(6)
O15 C59 C62 104.7(6)
C61 C59 C62 110.7(7)
O15 C59 C60 110.5(6)
C61 C59 C60 110.1(7)
C62 C59 C60 111.5(7)
C59 C60 H60A 109.5
C59 C60 H60B 109.5
H60A C60 H60B 109.5
C59 C60 H60C 109.5
H60A C60 H60C 109.5
H60B C60 H60C 109.5
C59 C61 H61A 109.5
C59 C61 H61B 109.5
H61A C61 H61B 109.5
C59 C61 H61C 109.5
H61A C61 H61C 109.5
H61B C61 H61C 109.5
C59 C62 H62A 109.5
C59 C62 H62B 109.5
H62A C62 H62B 109.5
C59 C62 H62C 109.5
H62A C62 H62C 109.5
H62B C62 H62C 109.5
O16 C63 C65 111.1(5)
O16 C63 C66 108.2(6)
C65 C63 C66 110.6(6)
O16 C63 C64 104.7(6)
C65 C63 C64 110.7(6)
C66 C63 C64 111.2(6)
C63 C64 H64A 109.5
C63 C64 H64B 109.5
H64A C64 H64B 109.5
C63 C64 H64C 109.5
H64A C64 H64C 109.5
H64B C64 H64C 109.5
C63 C65 H65A 109.5
C63 C65 H65B 109.5
H65A C65 H65B 109.5
C63 C65 H65C 109.5
H65A C65 H65C 109.5
H65B C65 H65C 109.5
C63 C66 H66A 109.5
C63 C66 H66B 109.5
H66A C66 H66B 109.5
C63 C66 H66C 109.5
H66A C66 H66C 109.5
H66B C66 H66C 109.5
C68 C67 Al4 104.2(4)
C68 C67 Yb2 169.4(5)
Al4 C67 Yb2 86.1(2)
C68 C67 H67A 110.9
Al4 C67 H67A 110.9
Yb2 C67 H67A 66.7
C68 C67 H67B 110.9
Al4 C67 H67B 110.9
Yb2 C67 H67B 62.0
H67A C67 H67B 108.9
C67 C68 H68A 109.5
C67 C68 H68B 109.5
H68A C68 H68B 109.5
C67 C68 H68C 109.5
H68A C68 H68C 109.5
H68B C68 H68C 109.5
C70 C69 Al4 116.4(5)
C70 C69 H69A 108.2
Al4 C69 H69A 108.2
C70 C69 H69B 108.2
Al4 C69 H69B 108.2
H69A C69 H69B 107.3
C69 C70 H70A 109.5
C69 C70 H70B 109.5
H70A C70 H70B 109.5
C69 C70 H70C 109.5
H70A C70 H70C 109.5
H70B C70 H70C 109.5
C72 C71 Al4 114.6(5)
C72 C71 H71A 108.6
Al4 C71 H71A 108.6
C72 C71 H71B 108.6
Al4 C71 H71B 108.6
H71A C71 H71B 107.6
C71 C72 H72A 109.5
C71 C72 H72B 109.5
H72A C72 H72B 109.5
C71 C72 H72C 109.5
H72A C72 H72C 109.5
H72B C72 H72C 109.5
O18 C73 C74 108.1(5)
O18 C73 C76 104.8(5)
C74 C73 C76 110.6(6)
O18 C73 C75 110.2(5)
C74 C73 C75 111.7(6)
C76 C73 C75 111.1(6)
C73 C74 H74A 109.5
C73 C74 H74B 109.5
H74A C74 H74B 109.5
C73 C74 H74C 109.5
H74A C74 H74C 109.5
H74B C74 H74C 109.5
C73 C75 H75A 109.5
C73 C75 H75B 109.5
H75A C75 H75B 109.5
C73 C75 H75C 109.5
H75A C75 H75C 109.5
H75B C75 H75C 109.5
C73 C76 H76A 109.5
C73 C76 H76B 109.5
H76A C76 H76B 109.5
C73 C76 H76C 109.5
H76A C76 H76C 109.5
H76B C76 H76C 109.5
O19 C77 C80 108.3(5)
O19 C77 C78 110.8(5)
C80 C77 C78 110.3(6)
O19 C77 C79 105.1(6)
C80 C77 C79 112.1(6)
C78 C77 C79 110.1(6)
C77 C78 H78A 109.5
C77 C78 H78B 109.5
H78A C78 H78B 109.5
C77 C78 H78C 109.5
H78A C78 H78C 109.5
H78B C78 H78C 109.5
C77 C79 H79A 109.5
C77 C79 H79B 109.5
H79A C79 H79B 109.5
C77 C79 H79C 109.5
H79A C79 H79C 109.5
H79B C79 H79C 109.5
C77 C80 H80A 109.5
C77 C80 H80B 109.5
H80A C80 H80B 109.5
C77 C80 H80C 109.5
H80A C80 H80C 109.5
H80B C80 H80C 109.5
O20 C81 C83 108.9(7)
O20 C81 C84 109.7(6)
C83 C81 C84 111.6(7)
O20 C81 C82 104.7(6)
C83 C81 C82 110.8(7)
C84 C81 C82 110.9(7)
C81 C82 H82A 109.5
C81 C82 H82B 109.5
H82A C82 H82B 109.5
C81 C82 H82C 109.5
H82A C82 H82C 109.5
H82B C82 H82C 109.5
C81 C83 H83A 109.5
C81 C83 H83B 109.5
H83A C83 H83B 109.5
C81 C83 H83C 109.5
H83A C83 H83C 109.5
H83B C83 H83C 109.5
C81 C84 H84A 109.5
C81 C84 H84B 109.5
H84A C84 H84B 109.5
C81 C84 H84C 109.5
H84A C84 H84C 109.5
H84B C84 H84C 109.5
C86 C85 Al5 104.2(4)
C86 C85 Yb3 169.4(5)
Al5 C85 Yb3 85.7(2)
C86 C85 H85A 110.9
Al5 C85 H85A 110.9
Yb3 C85 H85A 61.2
C86 C85 H85B 110.9
Al5 C85 H85B 110.9
Yb3 C85 H85B 67.8
H85A C85 H85B 108.9
C85 C86 H86A 109.5
C85 C86 H86B 109.5
H86A C86 H86B 109.5
C85 C86 H86C 109.5
H86A C86 H86C 109.5
H86B C86 H86C 109.5
C88 C87 Al5 116.5(5)
C88 C87 H87A 108.2
Al5 C87 H87A 108.2
C88 C87 H87B 108.2
Al5 C87 H87B 108.2
H87A C87 H87B 107.3
C87 C88 H88A 109.5
C87 C88 H88B 109.5
H88A C88 H88B 109.5
C87 C88 H88C 109.5
H88A C88 H88C 109.5
H88B C88 H88C 109.5
C90 C89 Al5 114.5(5)
C90 C89 H89A 108.6
Al5 C89 H89A 108.6
C90 C89 H89B 108.6
Al5 C89 H89B 108.6
H89A C89 H89B 107.6
C89 C90 H90A 109.5
C89 C90 H90B 109.5
H90A C90 H90B 109.5
C89 C90 H90C 109.5
H90A C90 H90C 109.5
H90B C90 H90C 109.5
O22 C91 C94 110.1(4)
O22 C91 C92 107.9(4)
C94 C91 C92 110.8(5)
O22 C91 C93 105.4(4)
C94 C91 C93 111.3(5)
C92 C91 C93 111.1(5)
C91 C92 H92A 109.5
C91 C92 H92B 109.5
H92A C92 H92B 109.5
C91 C92 H92C 109.5
H92A C92 H92C 109.5
H92B C92 H92C 109.5
C91 C93 H93A 109.5
C91 C93 H93B 109.5
H93A C93 H93B 109.5
C91 C93 H93C 109.5
H93A C93 H93C 109.5
H93B C93 H93C 109.5
C91 C94 H94A 109.5
C91 C94 H94B 109.5
H94A C94 H94B 109.5
C91 C94 H94C 109.5
H94A C94 H94C 109.5
H94B C94 H94C 109.5
O23 C95 C97 105.2(5)
O23 C95 C96 109.2(5)
C97 C95 C96 110.2(5)
O23 C95 C98 109.8(4)
C97 C95 C98 111.0(5)
C96 C95 C98 111.2(5)
C95 C96 H96A 109.5
C95 C96 H96B 109.5
H96A C96 H96B 109.5
C95 C96 H96C 109.5
H96A C96 H96C 109.5
H96B C96 H96C 109.5
C95 C97 H97A 109.5
C95 C97 H97B 109.5
H97A C97 H97B 109.5
C95 C97 H97C 109.5
H97A C97 H97C 109.5
H97B C97 H97C 109.5
C95 C98 H98A 109.5
C95 C98 H98B 109.5
H98A C98 H98B 109.5
C95 C98 H98C 109.5
H98A C98 H98C 109.5
H98B C98 H98C 109.5
O24 C99 C101 110.0(5)
O24 C99 C100 105.1(5)
C101 C99 C100 110.1(5)
O24 C99 C102 109.9(4)
C101 C99 C102 110.5(5)
C100 C99 C102 111.1(6)
C99 C100 H10D 109.5
C99 C100 H10E 109.5
H10D C100 H10E 109.5
C99 C100 H10F 109.5
H10D C100 H10F 109.5
H10E C100 H10F 109.5
C99 C101 H10G 109.5
C99 C101 H10H 109.5
H10G C101 H10H 109.5
C99 C101 H10I 109.5
H10G C101 H10I 109.5
H10H C101 H10I 109.5
C99 C102 H10J 109.5
C99 C102 H10K 109.5
H10J C102 H10K 109.5
C99 C102 H10L 109.5
H10J C102 H10L 109.5
H10K C102 H10L 109.5
C104 C103 Al6 104.6(4)
C104 C103 Yb3 168.8(4)
Al6 C103 Yb3 86.60(19)
C104 C103 H10M 110.8
Al6 C103 H10M 110.8
Yb3 C103 H10M 63.5
C104 C103 H10N 110.8
Al6 C103 H10N 110.8
Yb3 C103 H10N 64.5
H10M C103 H10N 108.9
C103 C104 H10O 109.5
C103 C104 H10P 109.5
H10O C104 H10P 109.5
C103 C104 H10Q 109.5
H10O C104 H10Q 109.5
H10P C104 H10Q 109.5
C106 C105 Al6 119.6(4)
C106 C105 H10R 107.4
Al6 C105 H10R 107.4
C106 C105 H10S 107.4
Al6 C105 H10S 107.4
H10R C105 H10S 107.0
C105 C106 H10T 109.5
C105 C106 H10U 109.5
H10T C106 H10U 109.5
C105 C106 H10V 109.5
H10T C106 H10V 109.5
H10U C106 H10V 109.5
C108 C107 Al6 118.0(4)
C108 C107 H10W 107.8
Al6 C107 H10W 107.8
C108 C107 H10X 107.8
Al6 C107 H10X 107.8
H10W C107 H10X 107.1
C107 C108 H10Y 109.5
C107 C108 H10Z 109.5
H10Y C108 H10Z 109.5
C107 C108 H109 109.5
H10Y C108 H109 109.5
H10Z C108 H109 109.5
O26 C109 C111 108.2(4)
O26 C109 C110 110.7(4)
C111 C109 C110 110.8(5)
O26 C109 C112 105.5(4)
C111 C109 C112 110.3(5)
C110 C109 C112 111.1(5)
C109 C110 H11D 109.5
C109 C110 H11E 109.5
H11D C110 H11E 109.5
C109 C110 H11F 109.5
H11D C110 H11F 109.5
H11E C110 H11F 109.5
C109 C111 H11G 109.5
C109 C111 H11H 109.5
H11G C111 H11H 109.5
C109 C111 H11I 109.5
H11G C111 H11I 109.5
H11H C111 H11I 109.5
C109 C112 H11J 109.5
C109 C112 H11K 109.5
H11J C112 H11K 109.5
C109 C112 H11L 109.5
H11J C112 H11L 109.5
H11K C112 H11L 109.5
O28 C113 C115 105.5(5)
O28 C113 C116 109.1(5)
C115 C113 C116 110.3(5)
O28 C113 C114 109.9(5)
C115 C113 C114 110.6(5)
C116 C113 C114 111.3(5)
C113 C114 H11M 109.5
C113 C114 H11N 109.5
H11M C114 H11N 109.5
C113 C114 H11O 109.5
H11M C114 H11O 109.5
H11N C114 H11O 109.5
C113 C115 H11P 109.5
C113 C115 H11Q 109.5
H11P C115 H11Q 109.5
C113 C115 H11R 109.5
H11P C115 H11R 109.5
H11Q C115 H11R 109.5
C113 C116 H11S 109.5
C113 C116 H11T 109.5
H11S C116 H11T 109.5
C113 C116 H11U 109.5
H11S C116 H11U 109.5
H11T C116 H11U 109.5
O27 C117 C120 109.9(5)
O27 C117 C118 109.0(4)
C120 C117 C118 111.1(5)
O27 C117 C119 105.0(5)
C120 C117 C119 111.7(5)
C118 C117 C119 110.0(5)
C117 C118 H11V 109.5
C117 C118 H11W 109.5
H11V C118 H11W 109.5
C117 C118 H11X 109.5
H11V C118 H11X 109.5
H11W C118 H11X 109.5
C117 C119 H11Y 109.5
C117 C119 H11Z 109.5
H11Y C119 H11Z 109.5
C117 C119 H119 109.5
H11Y C119 H119 109.5
H11Z C119 H119 109.5
C117 C120 H12E 109.5
C117 C120 H12F 109.5
H12E C120 H12F 109.5
C117 C120 H12G 109.5
H12E C120 H12G 109.5
H12F C120 H12G 109.5
C122 C121 Al7 105.0(4)
C122 C121 Yb4 168.3(4)
Al7 C121 Yb4 86.66(19)
C122 C121 H12H 110.7
Al7 C121 H12H 110.7
Yb4 C121 H12H 63.8
C122 C121 H12I 110.7
Al7 C121 H12I 110.7
Yb4 C121 H12I 63.9
H12H C121 H12I 108.8
C121 C122 H12J 109.5
C121 C122 H12K 109.5
H12J C122 H12K 109.5
C121 C122 H12L 109.5
H12J C122 H12L 109.5
H12K C122 H12L 109.5
C124 C123 Al7 118.1(4)
C124 C123 H12M 107.8
Al7 C123 H12M 107.8
C124 C123 H12N 107.8
Al7 C123 H12N 107.8
H12M C123 H12N 107.1
C123 C124 H12O 109.5
C123 C124 H12P 109.5
H12O C124 H12P 109.5
C123 C124 H12Q 109.5
H12O C124 H12Q 109.5
H12P C124 H12Q 109.5
C126 C125 Al7 120.1(4)
C126 C125 H12R 107.3
Al7 C125 H12R 107.3
C126 C125 H12S 107.3
Al7 C125 H12S 107.3
H12R C125 H12S 106.9
C125 C126 H12T 109.5
C125 C126 H12U 109.5
H12T C126 H12U 109.5
C125 C126 H12V 109.5
H12T C126 H12V 109.5
H12U C126 H12V 109.5
O31 C127 C130 110.7(5)
O31 C127 C128 104.7(4)
C130 C127 C128 111.5(5)
O31 C127 C129 108.0(5)
C130 C127 C129 111.2(5)
C128 C127 C129 110.4(5)
C127 C128 H12W 109.5
C127 C128 H12X 109.5
H12W C128 H12X 109.5
C127 C128 H12Y 109.5
H12W C128 H12Y 109.5
H12X C128 H12Y 109.5
C127 C129 H127 109.5
C127 C129 H12Z 109.5
H127 C129 H12Z 109.5
C127 C129 H128 109.5
H127 C129 H128 109.5
H12Z C129 H128 109.5
C127 C130 H13C 109.5
C127 C130 H13D 109.5
H13C C130 H13D 109.5
C127 C130 H13E 109.5
H13C C130 H13E 109.5
H13D C130 H13E 109.5
O32 C131 C133 108.2(6)
O32 C131 C132 111.7(5)
C133 C131 C132 110.9(6)
O32 C131 C134 104.8(6)
C133 C131 C134 110.6(6)
C132 C131 C134 110.5(6)
C131 C132 H13F 109.5
C131 C132 H13G 109.5
H13F C132 H13G 109.5
C131 C132 H13H 109.5
H13F C132 H13H 109.5
H13G C132 H13H 109.5
C131 C133 H13I 109.5
C131 C133 H13J 109.5
H13I C133 H13J 109.5
C131 C133 H13K 109.5
H13I C133 H13K 109.5
H13J C133 H13K 109.5
C131 C134 H13L 109.5
C131 C134 H13M 109.5
H13L C134 H13M 109.5
C131 C134 H13N 109.5
H13L C134 H13N 109.5
H13M C134 H13N 109.5
O30 C135 C138 108.1(6)
O30 C135 C137 110.7(5)
C138 C135 C137 111.2(6)
O30 C135 C136 104.6(5)
C138 C135 C136 110.6(6)
C137 C135 C136 111.4(6)
C135 C136 H13O 109.5
C135 C136 H13P 109.5
H13O C136 H13P 109.5
C135 C136 H13Q 109.5
H13O C136 H13Q 109.5
H13P C136 H13Q 109.5
C135 C137 H13R 109.5
C135 C137 H13S 109.5
H13R C137 H13S 109.5
C135 C137 H13T 109.5
H13R C137 H13T 109.5
H13S C137 H13T 109.5
C135 C138 H13U 109.5
C135 C138 H13V 109.5
H13U C138 H13V 109.5
C135 C138 H13W 109.5
H13U C138 H13W 109.5
H13V C138 H13W 109.5
C140 C139 Al8 104.0(4)
C140 C139 Yb4 169.0(5)
Al8 C139 Yb4 86.2(2)
C140 C139 H13X 111.0
Al8 C139 H13X 111.0
Yb4 C139 H13X 68.2
C140 C139 H13Y 111.0
Al8 C139 H13Y 111.0
Yb4 C139 H13Y 60.6
H13X C139 H13Y 109.0
C139 C140 H14D 109.5
C139 C140 H14E 109.5
H14D C140 H14E 109.5
C139 C140 H14F 109.5
H14D C140 H14F 109.5
H14E C140 H14F 109.5
C142 C141 Al8 115.7(5)
C142 C141 H14G 108.3
Al8 C141 H14G 108.3
C142 C141 H14H 108.3
Al8 C141 H14H 108.3
H14G C141 H14H 107.4
C141 C142 H14I 109.5
C141 C142 H14J 109.5
H14I C142 H14J 109.5
C141 C142 H14K 109.5
H14I C142 H14K 109.5
H14J C142 H14K 109.5
C144 C143 Al8 114.0(5)
C144 C143 H14L 108.8
Al8 C143 H14L 108.8
C144 C143 H14M 108.8
Al8 C143 H14M 108.8
H14L C143 H14M 107.6
C143 C144 H14N 109.5
C143 C144 H14O 109.5
H14N C144 H14O 109.5
C143 C144 H14P 109.5
H14N C144 H14P 109.5
H14O C144 H14P 109.5

loop_
_geom_bond_atom_site_label_1
_geom_bond_atom_site_label_2
_geom_bond_distance
Yb1 O6 2.410(4)
Yb1 O2 2.412(4)
Yb1 O1 2.419(4)
Yb1 O5 2.428(4)
Yb1 C13 2.657(6)
Yb1 C31 2.665(6)
Yb1 Si1 3.1507(15)
Yb1 Si2 3.1592(14)
Yb1 Al1 3.2594(18)
Yb1 Al2 3.2678(16)
Si1 O3 1.603(4)
Si1 O1 1.610(4)
Si1 O4 1.614(5)
Si1 O2 1.675(4)
Al1 O1 1.815(4)
Al1 C15 1.975(7)
Al1 C17 2.000(7)
Al1 C13 2.060(7)
C1 O2 1.468(7)
C1 C4 1.509(8)
C1 C3 1.522(9)
C1 C2 1.526(9)
Si2 O7 1.609(4)
Si2 O5 1.614(4)
Si2 O8 1.615(4)
Si2 O6 1.673(4)
Al2 O5 1.815(4)
Al2 C35 1.975(6)
Al2 C33 1.989(6)
Al2 C31 2.062(6)
C2 H2A 0.9800
C2 H2B 0.9800
C2 H2C 0.9800
Yb2 O10 2.406(4)
Yb2 O14 2.417(4)
Yb2 O13 2.422(4)
Yb2 O9 2.431(4)
Yb2 C67 2.651(6)
Yb2 C49 2.660(5)
Yb2 Si3 3.1541(14)
Yb2 Si4 3.1592(16)
Yb2 Al4 3.2459(18)
Yb2 Al3 3.2665(16)
O3 C5 1.450(7)
C3 H3A 0.9800
C3 H3B 0.9800
C3 H3C 0.9800
Si3 O9 1.607(4)
Si3 O12 1.611(4)
Si3 O11 1.617(4)
Si3 O10 1.670(4)
Al3 O9 1.815(4)
Al3 C53 1.977(6)
Al3 C51 1.996(6)
Al3 C49 2.061(6)
Yb3 O22 2.405(4)
Yb3 O17 2.405(4)
Yb3 O18 2.414(4)
Yb3 O21 2.431(4)
Yb3 C103 2.655(6)
Yb3 C85 2.659(6)
Yb3 Si6 3.1511(14)
Yb3 Si5 3.1520(16)
Yb3 Al5 3.2379(18)
Yb3 Al6 3.2630(16)
O4 C9 1.462(7)
C4 H4A 0.9800
C4 H4B 0.9800
C4 H4C 0.9800
Si4 O13 1.603(4)
Si4 O15 1.605(5)
Si4 O16 1.613(5)
Si4 O14 1.675(4)
Al4 O13 1.822(4)
Al4 C69 1.977(7)
Al4 C71 2.006(7)
Al4 C67 2.064(6)
Yb4 O31 2.407(4)
Yb4 O26 2.408(4)
Yb4 O29 2.414(4)
Yb4 O25 2.429(4)
Yb4 C139 2.659(6)
Yb4 C121 2.666(6)
Yb4 Si8 3.1487(16)
Yb4 Si7 3.1552(14)
Yb4 Al8 3.2536(18)
Yb4 Al7 3.2713(16)
C5 C6 1.516(11)
C5 C7 1.521(12)
C5 C8 1.538(10)
Si5 O20 1.601(5)
Si5 O19 1.611(5)
Si5 O17 1.611(4)
Si5 O18 1.675(4)
Al5 O17 1.818(5)
Al5 C87 1.969(7)
Al5 C89 1.996(7)
Al5 C85 2.056(6)
O6 C19 1.475(6)
C6 H6A 0.9800
C6 H6B 0.9800
C6 H6C 0.9800
Si6 O21 1.609(4)
Si6 O23 1.611(4)
Si6 O24 1.614(4)
Si6 O22 1.672(4)
Al6 O21 1.816(4)
Al6 C105 1.975(6)
Al6 C107 1.988(6)
Al6 C103 2.060(6)
O7 C23 1.453(6)
C7 H7A 0.9800
C7 H7B 0.9800
C7 H7C 0.9800
Si7 O25 1.609(4)
Si7 O28 1.610(4)
Si7 O27 1.615(4)
Si7 O26 1.674(4)
Al7 O25 1.817(4)
Al7 C125 1.973(6)
Al7 C123 1.994(6)
Al7 C121 2.058(6)
O8 C27 1.446(6)
C8 H8A 0.9800
C8 H8B 0.9800
C8 H8C 0.9800
Si8 O29 1.609(4)
Si8 O30 1.611(4)
Si8 O32 1.613(5)
Si8 O31 1.672(4)
Al8 O29 1.823(4)
Al8 C141 1.977(7)
Al8 C143 2.006(7)
Al8 C139 2.060(6)
C9 C11 1.511(9)
C9 C10 1.526(9)
C9 C12 1.530(10)
C10 H10A 0.9800
C10 H10B 0.9800
C10 H10C 0.9800
O10 C37 1.473(6)
C11 H11A 0.9800
C11 H11B 0.9800
C11 H11C 0.9800
O11 C45 1.454(6)
C12 H12A 0.9800
C12 H12B 0.9800
C12 H12C 0.9800
O12 C41 1.451(6)
C13 C14 1.541(9)
C13 H13A 0.9900
C13 H13B 0.9900
C14 H14A 0.9800
C14 H14B 0.9800
C14 H14C 0.9800
O14 C55 1.475(7)
C15 C16 1.533(10)
C15 H15A 0.9900
C15 H15B 0.9900
O15 C59 1.446(7)
C16 H16A 0.9800
C16 H16B 0.9800
C16 H16C 0.9800
O16 C63 1.459(8)
C17 C18 1.531(10)
C17 H17A 0.9900
C17 H17B 0.9900
C18 H18A 0.9800
C18 H18B 0.9800
C18 H18C 0.9800
O18 C73 1.479(7)
C19 C20 1.517(9)
C19 C22 1.520(8)
C19 C21 1.527(8)
O19 C77 1.456(8)
C20 H20A 0.9800
C20 H20B 0.9800
C20 H20C 0.9800
O20 C81 1.454(7)
C21 H21A 0.9800
C21 H21B 0.9800
C21 H21C 0.9800
C22 H22A 0.9800
C22 H22B 0.9800
C22 H22C 0.9800
O22 C91 1.473(6)
C23 C26 1.517(8)
C23 C25 1.518(8)
C23 C24 1.521(8)
O23 C95 1.454(6)
C24 H24A 0.9800
C24 H24B 0.9800
C24 H24C 0.9800
O24 C99 1.448(6)
C25 H25A 0.9800
C25 H25B 0.9800
C25 H25C 0.9800
C26 H26A 0.9800
C26 H26B 0.9800
C26 H26C 0.9800
O26 C109 1.469(6)
C27 C29 1.522(8)
C27 C30 1.523(8)
C27 C28 1.532(9)
O27 C117 1.456(6)
C28 H28A 0.9800
C28 H28B 0.9800
C28 H28C 0.9800
O28 C113 1.449(6)
C29 H29A 0.9800
C29 H29B 0.9800
C29 H29C 0.9800
C30 H30A 0.9800
C30 H30B 0.9800
C30 H30C 0.9800
O30 C135 1.444(7)
C31 C32 1.545(8)
C31 H31A 0.9900
C31 H31B 0.9900
O31 C127 1.475(7)
C32 H32A 0.9800
C32 H32B 0.9800
C32 H32C 0.9800
O32 C131 1.453(8)
C33 C34 1.539(9)
C33 H33A 0.9900
C33 H33B 0.9900
C34 H34A 0.9800
C34 H34B 0.9800
C34 H34C 0.9800
C35 C36 1.530(8)
C35 H35A 0.9900
C35 H35B 0.9900
C36 H36A 0.9800
C36 H36B 0.9800
C36 H36C 0.9800
C37 C38 1.515(8)
C37 C39 1.523(8)
C37 C40 1.529(9)
C38 H38A 0.9800
C38 H38B 0.9800
C38 H38C 0.9800
C39 H39A 0.9800
C39 H39B 0.9800
C39 H39C 0.9800
C40 H40A 0.9800
C40 H40B 0.9800
C40 H40C 0.9800
C41 C43 1.520(8)
C41 C42 1.520(8)
C41 C44 1.528(8)
C42 H42A 0.9800
C42 H42B 0.9800
C42 H42C 0.9800
C43 H43A 0.9800
C43 H43B 0.9800
C43 H43C 0.9800
C44 H44A 0.9800
C44 H44B 0.9800
C44 H44C 0.9800
C45 C48 1.513(8)
C45 C46 1.518(8)
C45 C47 1.522(8)
C46 H46A 0.9800
C46 H46B 0.9800
C46 H46C 0.9800
C47 H47A 0.9800
C47 H47B 0.9800
C47 H47C 0.9800
C48 H48A 0.9800
C48 H48B 0.9800
C48 H48C 0.9800
C49 C50 1.549(8)
C49 H49A 0.9900
C49 H49B 0.9900
C50 H50A 0.9800
C50 H50B 0.9800
C50 H50C 0.9800
C51 C52 1.529(9)
C51 H51A 0.9900
C51 H51B 0.9900
C52 H52A 0.9800
C52 H52B 0.9800
C52 H52C 0.9800
C53 C54 1.533(9)
C53 H53A 0.9900
C53 H53B 0.9900
C54 H54A 0.9800
C54 H54B 0.9800
C54 H54C 0.9800
C55 C56 1.519(9)
C55 C57 1.519(9)
C55 C58 1.520(8)
C56 H56A 0.9800
C56 H56B 0.9800
C56 H56C 0.9800
C57 H57A 0.9800
C57 H57B 0.9800
C57 H57C 0.9800
C58 H58A 0.9800
C58 H58B 0.9800
C58 H58C 0.9800
C59 C61 1.515(10)
C59 C62 1.520(11)
C59 C60 1.521(11)
C60 H60A 0.9800
C60 H60B 0.9800
C60 H60C 0.9800
C61 H61A 0.9800
C61 H61B 0.9800
C61 H61C 0.9800
C62 H62A 0.9800
C62 H62B 0.9800
C62 H62C 0.9800
C63 C65 1.518(10)
C63 C66 1.526(10)
C63 C64 1.532(10)
C64 H64A 0.9800
C64 H64B 0.9800
C64 H64C 0.9800
C65 H65A 0.9800
C65 H65B 0.9800
C65 H65C 0.9800
C66 H66A 0.9800
C66 H66B 0.9800
C66 H66C 0.9800
C67 C68 1.556(9)
C67 H67A 0.9900
C67 H67B 0.9900
C68 H68A 0.9800
C68 H68B 0.9800
C68 H68C 0.9800
C69 C70 1.522(10)
C69 H69A 0.9900
C69 H69B 0.9900
C70 H70A 0.9800
C70 H70B 0.9800
C70 H70C 0.9800
C71 C72 1.526(10)
C71 H71A 0.9900
C71 H71B 0.9900
C72 H72A 0.9800
C72 H72B 0.9800
C72 H72C 0.9800
C73 C74 1.515(10)
C73 C76 1.517(8)
C73 C75 1.521(9)
C74 H74A 0.9800
C74 H74B 0.9800
C74 H74C 0.9800
C75 H75A 0.9800
C75 H75B 0.9800
C75 H75C 0.9800
C76 H76A 0.9800
C76 H76B 0.9800
C76 H76C 0.9800
C77 C80 1.517(10)
C77 C78 1.522(9)
C77 C79 1.534(10)
C78 H78A 0.9800
C78 H78B 0.9800
C78 H78C 0.9800
C79 H79A 0.9800
C79 H79B 0.9800
C79 H79C 0.9800
C80 H80A 0.9800
C80 H80B 0.9800
C80 H80C 0.9800
C81 C83 1.519(11)
C81 C84 1.523(12)
C81 C82 1.536(11)
C82 H82A 0.9800
C82 H82B 0.9800
C82 H82C 0.9800
C83 H83A 0.9800
C83 H83B 0.9800
C83 H83C 0.9800
C84 H84A 0.9800
C84 H84B 0.9800
C84 H84C 0.9800
C85 C86 1.537(9)
C85 H85A 0.9900
C85 H85B 0.9900
C86 H86A 0.9800
C86 H86B 0.9800
C86 H86C 0.9800
C87 C88 1.539(10)
C87 H87A 0.9900
C87 H87B 0.9900
C88 H88A 0.9800
C88 H88B 0.9800
C88 H88C 0.9800
C89 C90 1.537(9)
C89 H89A 0.9900
C89 H89B 0.9900
C90 H90A 0.9800
C90 H90B 0.9800
C90 H90C 0.9800
C91 C94 1.519(8)
C91 C92 1.522(8)
C91 C93 1.525(8)
C92 H92A 0.9800
C92 H92B 0.9800
C92 H92C 0.9800
C93 H93A 0.9800
C93 H93B 0.9800
C93 H93C 0.9800
C94 H94A 0.9800
C94 H94B 0.9800
C94 H94C 0.9800
C95 C97 1.513(8)
C95 C96 1.518(8)
C95 C98 1.520(8)
C96 H96A 0.9800
C96 H96B 0.9800
C96 H96C 0.9800
C97 H97A 0.9800
C97 H97B 0.9800
C97 H97C 0.9800
C98 H98A 0.9800
C98 H98B 0.9800
C98 H98C 0.9800
C99 C101 1.520(8)
C99 C100 1.525(8)
C99 C102 1.527(8)
C100 H10D 0.9800
C100 H10E 0.9800
C100 H10F 0.9800
C101 H10G 0.9800
C101 H10H 0.9800
C101 H10I 0.9800
C102 H10J 0.9800
C102 H10K 0.9800
C102 H10L 0.9800
C103 C104 1.553(8)
C103 H10M 0.9900
C103 H10N 0.9900
C104 H10O 0.9800
C104 H10P 0.9800
C104 H10Q 0.9800
C105 C106 1.538(9)
C105 H10R 0.9900
C105 H10S 0.9900
C106 H10T 0.9800
C106 H10U 0.9800
C106 H10V 0.9800
C107 C108 1.535(9)
C107 H10W 0.9900
C107 H10X 0.9900
C108 H10Y 0.9800
C108 H10Z 0.9800
C108 H109 0.9800
C109 C111 1.521(8)
C109 C110 1.521(8)
C109 C112 1.526(8)
C110 H11D 0.9800
C110 H11E 0.9800
C110 H11F 0.9800
C111 H11G 0.9800
C111 H11H 0.9800
C111 H11I 0.9800
C112 H11J 0.9800
C112 H11K 0.9800
C112 H11L 0.9800
C113 C115 1.516(8)
C113 C116 1.519(8)
C113 C114 1.524(8)
C114 H11M 0.9800
C114 H11N 0.9800
C114 H11O 0.9800
C115 H11P 0.9800
C115 H11Q 0.9800
C115 H11R 0.9800
C116 H11S 0.9800
C116 H11T 0.9800
C116 H11U 0.9800
C117 C120 1.521(8)
C117 C118 1.522(8)
C117 C119 1.524(8)
C118 H11V 0.9800
C118 H11W 0.9800
C118 H11X 0.9800
C119 H11Y 0.9800
C119 H11Z 0.9800
C119 H119 0.9800
C120 H12E 0.9800
C120 H12F 0.9800
C120 H12G 0.9800
C121 C122 1.551(8)
C121 H12H 0.9900
C121 H12I 0.9900
C122 H12J 0.9800
C122 H12K 0.9800
C122 H12L 0.9800
C123 C124 1.534(9)
C123 H12M 0.9900
C123 H12N 0.9900
C124 H12O 0.9800
C124 H12P 0.9800
C124 H12Q 0.9800
C125 C126 1.542(9)
C125 H12R 0.9900
C125 H12S 0.9900
C126 H12T 0.9800
C126 H12U 0.9800
C126 H12V 0.9800
C127 C130 1.511(8)
C127 C128 1.523(8)
C127 C129 1.528(9)
C128 H12W 0.9800
C128 H12X 0.9800
C128 H12Y 0.9800
C129 H127 0.9800
C129 H12Z 0.9800
C129 H128 0.9800
C130 H13C 0.9800
C130 H13D 0.9800
C130 H13E 0.9800
C131 C133 1.517(10)
C131 C132 1.522(10)
C131 C134 1.542(10)
C132 H13F 0.9800
C132 H13G 0.9800
C132 H13H 0.9800
C133 H13I 0.9800
C133 H13J 0.9800
C133 H13K 0.9800
C134 H13L 0.9800
C134 H13M 0.9800
C134 H13N 0.9800
C135 C138 1.514(10)
C135 C137 1.527(10)
C135 C136 1.527(10)
C136 H13O 0.9800
C136 H13P 0.9800
C136 H13Q 0.9800
C137 H13R 0.9800
C137 H13S 0.9800
C137 H13T 0.9800
C138 H13U 0.9800
C138 H13V 0.9800
C138 H13W 0.9800
C139 C140 1.554(9)
C139 H13X 0.9900
C139 H13Y 0.9900
C140 H14D 0.9800
C140 H14E 0.9800
C140 H14F 0.9800
C141 C142 1.534(10)
C141 H14G 0.9900
C141 H14H 0.9900
C142 H14I 0.9800
C142 H14J 0.9800
C142 H14K 0.9800
C143 C144 1.528(9)
C143 H14L 0.9900
C143 H14M 0.9900
C144 H14N 0.9800
C144 H14O 0.9800
C144 H14P 0.9800

loop_
_geom_torsion_atom_site_label_1
_geom_torsion_atom_site_label_2
_geom_torsion_atom_site_label_3
_geom_torsion_atom_site_label_4
_geom_torsion
O6 Yb1 Si1 O3 15.5(2)
O2 Yb1 Si1 O3 86.6(3)
O1 Yb1 Si1 O3 -97.2(3)
O5 Yb1 Si1 O3 87.2(3)
C13 Yb1 Si1 O3 -85.9(3)
C31 Yb1 Si1 O3 166.1(2)
Si2 Yb1 Si1 O3 41.0(2)
Al1 Yb1 Si1 O3 -85.2(2)
Al2 Yb1 Si1 O3 142.8(2)
O6 Yb1 Si1 O1 112.7(2)
O2 Yb1 Si1 O1 -176.3(3)
O5 Yb1 Si1 O1 -175.6(3)
C13 Yb1 Si1 O1 11.3(3)
C31 Yb1 Si1 O1 -96.8(2)
Si2 Yb1 Si1 O1 138.2(2)
Al1 Yb1 Si1 O1 12.0(2)
Al2 Yb1 Si1 O1 -120.0(2)
O6 Yb1 Si1 O4 -154.5(3)
O2 Yb1 Si1 O4 -83.5(3)
O1 Yb1 Si1 O4 92.8(3)
O5 Yb1 Si1 O4 -82.8(3)
C13 Yb1 Si1 O4 104.1(3)
C31 Yb1 Si1 O4 -4.0(3)
Si2 Yb1 Si1 O4 -129.0(2)
Al1 Yb1 Si1 O4 104.8(2)
Al2 Yb1 Si1 O4 -27.2(3)
O6 Yb1 Si1 O2 -71.0(2)
O1 Yb1 Si1 O2 176.3(3)
O5 Yb1 Si1 O2 0.6(3)
C13 Yb1 Si1 O2 -172.5(3)
C31 Yb1 Si1 O2 79.5(2)
Si2 Yb1 Si1 O2 -45.6(2)
Al1 Yb1 Si1 O2 -171.8(2)
Al2 Yb1 Si1 O2 56.3(2)
O6 Yb1 Al1 O1 -117.5(2)
O2 Yb1 Al1 O1 -15.3(2)
O5 Yb1 Al1 O1 174.7(2)
C13 Yb1 Al1 O1 167.9(3)
C31 Yb1 Al1 O1 83.8(2)
Si1 Yb1 Al1 O1 -10.94(19)
Si2 Yb1 Al1 O1 -140.98(19)
Al2 Yb1 Al1 O1 121.91(19)
O6 Yb1 Al1 C15 161.9(4)
O2 Yb1 Al1 C15 -95.9(4)
O1 Yb1 Al1 C15 -80.6(4)
O5 Yb1 Al1 C15 94.1(4)
C13 Yb1 Al1 C15 87.3(4)
C31 Yb1 Al1 C15 3.2(4)
Si1 Yb1 Al1 C15 -91.6(3)
Si2 Yb1 Al1 C15 138.4(3)
Al2 Yb1 Al1 C15 41.3(4)
O6 Yb1 Al1 C17 -19.6(3)
O2 Yb1 Al1 C17 82.6(3)
O1 Yb1 Al1 C17 97.9(3)
O5 Yb1 Al1 C17 -87.4(3)
C13 Yb1 Al1 C17 -94.2(4)
C31 Yb1 Al1 C17 -178.3(3)
Si1 Yb1 Al1 C17 86.9(3)
Si2 Yb1 Al1 C17 -43.1(3)
Al2 Yb1 Al1 C17 -140.2(3)
O6 Yb1 Al1 C13 74.6(3)
O2 Yb1 Al1 C13 176.8(3)
O1 Yb1 Al1 C13 -167.9(3)
O5 Yb1 Al1 C13 6.8(3)
C31 Yb1 Al1 C13 -84.1(3)
Si1 Yb1 Al1 C13 -178.9(3)
Si2 Yb1 Al1 C13 51.1(3)
Al2 Yb1 Al1 C13 -46.0(3)
O3 Si1 O1 Al1 -27.4(7)
O4 Si1 O1 Al1 101.8(6)
O2 Si1 O1 Al1 -138.8(6)
Yb1 Si1 O1 Al1 -136.0(7)
O3 Si1 O1 Yb1 108.6(2)
O4 Si1 O1 Yb1 -122.2(2)
O2 Si1 O1 Yb1 -2.9(2)
C15 Al1 O1 Si1 -96.6(6)
C17 Al1 O1 Si1 31.9(7)
C13 Al1 O1 Si1 146.2(6)
Yb1 Al1 O1 Si1 136.2(7)
C15 Al1 O1 Yb1 127.2(3)
C17 Al1 O1 Yb1 -104.3(3)
C13 Al1 O1 Yb1 10.0(3)
O6 Yb1 O1 Si1 -82.6(2)
O2 Yb1 O1 Si1 2.23(17)
O5 Yb1 O1 Si1 153.2(17)
C13 Yb1 O1 Si1 -168.4(3)
C31 Yb1 O1 Si1 91.6(2)
Si2 Yb1 O1 Si1 -81.0(3)
Al1 Yb1 O1 Si1 -160.4(3)
Al2 Yb1 O1 Si1 98.8(2)
O6 Yb1 O1 Al1 77.8(2)
O2 Yb1 O1 Al1 162.6(2)
O5 Yb1 O1 Al1 -46.4(19)
C13 Yb1 O1 Al1 -8.0(2)
C31 Yb1 O1 Al1 -108.0(2)
Si1 Yb1 O1 Al1 160.4(3)
Si2 Yb1 O1 Al1 79.4(3)
Al2 Yb1 O1 Al1 -100.8(2)
O6 Yb1 Si2 O7 89.1(2)
O2 Yb1 Si2 O7 16.0(2)
O1 Yb1 Si2 O7 86.5(3)
O5 Yb1 Si2 O7 -100.5(3)
C13 Yb1 Si2 O7 165.7(2)
C31 Yb1 Si2 O7 -86.3(2)
Si1 Yb1 Si2 O7 39.82(19)
Al1 Yb1 Si2 O7 135.16(17)
Al2 Yb1 Si2 O7 -93.38(18)
O6 Yb1 Si2 O5 -170.4(3)
O2 Yb1 Si2 O5 116.5(2)
O1 Yb1 Si2 O5 -173.0(3)
C13 Yb1 Si2 O5 -93.8(2)
C31 Yb1 Si2 O5 14.2(2)
Si1 Yb1 Si2 O5 140.32(18)
Al1 Yb1 Si2 O5 -124.34(18)
Al2 Yb1 Si2 O5 7.12(18)
O6 Yb1 Si2 O8 -81.4(3)
O2 Yb1 Si2 O8 -154.5(2)
O1 Yb1 Si2 O8 -84.0(3)
O5 Yb1 Si2 O8 89.0(3)
C13 Yb1 Si2 O8 -4.8(3)
C31 Yb1 Si2 O8 103.3(3)
Si1 Yb1 Si2 O8 -130.6(2)
Al1 Yb1 Si2 O8 -35.3(2)
Al2 Yb1 Si2 O8 96.2(2)
O2 Yb1 Si2 O6 -73.1(2)
O1 Yb1 Si2 O6 -2.6(3)
O5 Yb1 Si2 O6 170.4(3)
C13 Yb1 Si2 O6 76.6(2)
C31 Yb1 Si2 O6 -175.3(2)
Si1 Yb1 Si2 O6 -49.27(19)
Al1 Yb1 Si2 O6 46.07(19)
Al2 Yb1 Si2 O6 177.53(18)
O6 Yb1 Al2 O5 -5.23(19)
O2 Yb1 Al2 O5 -108.9(2)
O1 Yb1 Al2 O5 173.6(2)
C13 Yb1 Al2 O5 92.1(2)
C31 Yb1 Al2 O5 -175.4(3)
Si1 Yb1 Al2 O5 -138.03(17)
Si2 Yb1 Al2 O5 -6.52(17)
Al1 Yb1 Al2 O5 120.30(17)
O6 Yb1 Al2 C35 82.6(2)
O2 Yb1 Al2 C35 -21.0(3)
O1 Yb1 Al2 C35 -98.5(3)
O5 Yb1 Al2 C35 87.8(3)
C13 Yb1 Al2 C35 179.9(3)
C31 Yb1 Al2 C35 -87.5(3)
Si1 Yb1 Al2 C35 -50.2(2)
Si2 Yb1 Al2 C35 81.3(2)
Al1 Yb1 Al2 C35 -151.9(2)
O6 Yb1 Al2 C33 -100.9(2)
O2 Yb1 Al2 C33 155.4(2)
O1 Yb1 Al2 C33 77.9(3)
O5 Yb1 Al2 C33 -95.7(3)
C13 Yb1 Al2 C33 -3.6(3)
C31 Yb1 Al2 C33 88.9(3)
Si1 Yb1 Al2 C33 126.3(2)
Si2 Yb1 Al2 C33 -102.2(2)
Al1 Yb1 Al2 C33 24.6(2)
O6 Yb1 Al2 C31 170.2(2)
O2 Yb1 Al2 C31 66.5(2)
O1 Yb1 Al2 C31 -11.0(3)
O5 Yb1 Al2 C31 175.4(3)
C13 Yb1 Al2 C31 -92.5(3)
Si1 Yb1 Al2 C31 37.4(2)
Si2 Yb1 Al2 C31 168.9(2)
Al1 Yb1 Al2 C31 -64.3(2)
C4 C1 O2 Si1 -159.5(4)
C3 C1 O2 Si1 -38.8(7)
C2 C1 O2 Si1 82.8(6)
C4 C1 O2 Yb1 23.2(7)
C3 C1 O2 Yb1 143.9(4)
C2 C1 O2 Yb1 -94.5(5)
O3 Si1 O2 C1 67.5(5)
O1 Si1 O2 C1 -175.1(5)
O4 Si1 O2 C1 -51.4(5)
Yb1 Si1 O2 C1 -177.9(6)
O3 Si1 O2 Yb1 -114.6(2)
O1 Si1 O2 Yb1 2.9(2)
O4 Si1 O2 Yb1 126.6(2)
O6 Yb1 O2 C1 -64.2(5)
O1 Yb1 O2 C1 175.8(5)
O5 Yb1 O2 C1 -1.8(5)
C13 Yb1 O2 C1 -172.0(4)
C31 Yb1 O2 C1 71.5(5)
Si1 Yb1 O2 C1 177.9(6)
Si2 Yb1 O2 C1 -33.7(5)
Al1 Yb1 O2 C1 -174.8(4)
Al2 Yb1 O2 C1 35.9(5)
O6 Yb1 O2 Si1 117.88(18)
O1 Yb1 O2 Si1 -2.13(17)
O5 Yb1 O2 Si1 -179.67(15)
C13 Yb1 O2 Si1 10.1(3)
C31 Yb1 O2 Si1 -106.4(2)
Si2 Yb1 O2 Si1 148.37(14)
Al1 Yb1 O2 Si1 7.32(18)
Al2 Yb1 O2 Si1 -142.02(14)
O1 Si1 O3 C5 94.5(6)
O4 Si1 O3 C5 -38.7(7)
O2 Si1 O3 C5 -159.1(6)
Yb1 Si1 O3 C5 149.2(6)
O10 Yb2 Si3 O9 170.7(3)
O14 Yb2 Si3 O9 -116.8(2)
O13 Yb2 Si3 O9 171.6(3)
C67 Yb2 Si3 O9 94.9(2)
C49 Yb2 Si3 O9 -13.8(2)
Si4 Yb2 Si3 O9 -141.33(19)
Al4 Yb2 Si3 O9 123.06(19)
Al3 Yb2 Si3 O9 -6.82(19)
O10 Yb2 Si3 O12 -89.2(2)
O14 Yb2 Si3 O12 -16.7(2)
O13 Yb2 Si3 O12 -88.3(3)
O9 Yb2 Si3 O12 100.1(3)
C67 Yb2 Si3 O12 -165.0(2)
C49 Yb2 Si3 O12 86.4(2)
Si4 Yb2 Si3 O12 -41.23(19)
Al4 Yb2 Si3 O12 -136.83(17)
Al3 Yb2 Si3 O12 93.29(18)
O10 Yb2 Si3 O11 81.1(3)
O14 Yb2 Si3 O11 153.7(2)
O13 Yb2 Si3 O11 82.1(3)
O9 Yb2 Si3 O11 -89.5(3)
C67 Yb2 Si3 O11 5.4(3)
C49 Yb2 Si3 O11 -103.3(2)
Si4 Yb2 Si3 O11 129.1(2)
Al4 Yb2 Si3 O11 33.5(2)
Al3 Yb2 Si3 O11 -96.4(2)
O14 Yb2 Si3 O10 72.6(2)
O13 Yb2 Si3 O10 1.0(3)
O9 Yb2 Si3 O10 -170.7(3)
C67 Yb2 Si3 O10 -75.8(2)
C49 Yb2 Si3 O10 175.6(2)
Si4 Yb2 Si3 O10 48.00(19)
Al4 Yb2 Si3 O10 -47.61(19)
Al3 Yb2 Si3 O10 -177.48(19)
O10 Yb2 Al3 O9 4.91(19)
O14 Yb2 Al3 O9 109.5(2)
O13 Yb2 Al3 O9 -172.6(2)
C67 Yb2 Al3 O9 -89.9(2)
C49 Yb2 Al3 O9 175.4(3)
Si3 Yb2 Al3 O9 6.22(17)
Si4 Yb2 Al3 O9 138.99(17)
Al4 Yb2 Al3 O9 -119.65(18)
O10 Yb2 Al3 C53 -82.6(3)
O14 Yb2 Al3 C53 22.0(3)
O13 Yb2 Al3 C53 99.9(3)
O9 Yb2 Al3 C53 -87.5(3)
C67 Yb2 Al3 C53 -177.4(3)
C49 Yb2 Al3 C53 87.9(3)
Si3 Yb2 Al3 C53 -81.3(3)
Si4 Yb2 Al3 C53 51.5(3)
Al4 Yb2 Al3 C53 152.8(2)
O10 Yb2 Al3 C51 100.6(2)
O14 Yb2 Al3 C51 -154.8(2)
O13 Yb2 Al3 C51 -76.9(3)
O9 Yb2 Al3 C51 95.7(3)
C67 Yb2 Al3 C51 5.8(3)
C49 Yb2 Al3 C51 -88.9(3)
Si3 Yb2 Al3 C51 101.9(2)
Si4 Yb2 Al3 C51 -125.3(2)
Al4 Yb2 Al3 C51 -23.9(2)
O10 Yb2 Al3 C49 -170.5(2)
O14 Yb2 Al3 C49 -65.8(2)
O13 Yb2 Al3 C49 12.1(3)
O9 Yb2 Al3 C49 -175.4(3)
C67 Yb2 Al3 C49 94.7(3)
Si3 Yb2 Al3 C49 -169.2(2)
Si4 Yb2 Al3 C49 -36.4(2)
Al4 Yb2 Al3 C49 65.0(2)
O3 Si1 O4 C9 153.9(6)
O1 Si1 O4 C9 22.7(7)
O2 Si1 O4 C9 -89.1(6)
Yb1 Si1 O4 C9 -35.3(7)
O10 Yb2 Si4 O13 -112.6(2)
O14 Yb2 Si4 O13 175.4(3)
O9 Yb2 Si4 O13 175.6(3)
C67 Yb2 Si4 O13 -13.6(3)
C49 Yb2 Si4 O13 95.9(2)
Si3 Yb2 Si4 O13 -137.6(2)
Al4 Yb2 Si4 O13 -12.0(2)
Al3 Yb2 Si4 O13 118.7(2)
O10 Yb2 Si4 O15 -15.3(2)
O14 Yb2 Si4 O15 -87.3(3)
O13 Yb2 Si4 O15 97.3(3)
O9 Yb2 Si4 O15 -87.1(3)
C67 Yb2 Si4 O15 83.7(2)
C49 Yb2 Si4 O15 -166.8(2)
Si3 Yb2 Si4 O15 -40.3(2)
Al4 Yb2 Si4 O15 85.3(2)
Al3 Yb2 Si4 O15 -144.04(19)
O10 Yb2 Si4 O16 155.4(3)
O14 Yb2 Si4 O16 83.4(3)
O13 Yb2 Si4 O16 -92.0(3)
O9 Yb2 Si4 O16 83.6(3)
C67 Yb2 Si4 O16 -105.6(3)
C49 Yb2 Si4 O16 3.9(3)
Si3 Yb2 Si4 O16 130.4(3)
Al4 Yb2 Si4 O16 -104.0(3)
Al3 Yb2 Si4 O16 26.7(3)
O10 Yb2 Si4 O14 72.0(2)
O13 Yb2 Si4 O14 -175.4(3)
O9 Yb2 Si4 O14 0.2(3)
C67 Yb2 Si4 O14 171.0(2)
C49 Yb2 Si4 O14 -79.5(2)
Si3 Yb2 Si4 O14 47.0(2)
Al4 Yb2 Si4 O14 172.6(2)
Al3 Yb2 Si4 O14 -56.7(2)
O10 Yb2 Al4 O13 117.6(2)
O14 Yb2 Al4 O13 14.6(2)
O9 Yb2 Al4 O13 -174.6(2)
C67 Yb2 Al4 O13 -171.7(3)
C49 Yb2 Al4 O13 -84.9(2)
Si3 Yb2 Al4 O13 141.69(18)
Si4 Yb2 Al4 O13 10.74(18)
Al3 Yb2 Al4 O13 -122.99(19)
O10 Yb2 Al4 C69 -158.5(3)
O14 Yb2 Al4 C69 98.5(3)
O13 Yb2 Al4 C69 83.9(3)
O9 Yb2 Al4 C69 -90.7(3)
C67 Yb2 Al4 C69 -87.8(4)
C49 Yb2 Al4 C69 -1.0(3)
Si3 Yb2 Al4 C69 -134.4(3)
Si4 Yb2 Al4 C69 94.6(3)
Al3 Yb2 Al4 C69 -39.1(3)
O10 Yb2 Al4 C71 22.5(3)
O14 Yb2 Al4 C71 -80.4(3)
O13 Yb2 Al4 C71 -95.0(3)
O9 Yb2 Al4 C71 90.3(3)
C67 Yb2 Al4 C71 93.2(3)
C49 Yb2 Al4 C71 -179.9(3)
Si3 Yb2 Al4 C71 46.6(3)
Si4 Yb2 Al4 C71 -84.3(3)
Al3 Yb2 Al4 C71 142.0(3)
O10 Yb2 Al4 C67 -70.7(3)
O14 Yb2 Al4 C67 -173.7(3)
O13 Yb2 Al4 C67 171.7(3)
O9 Yb2 Al4 C67 -2.9(3)
C49 Yb2 Al4 C67 86.9(3)
Si3 Yb2 Al4 C67 -46.6(2)
Si4 Yb2 Al4 C67 -177.5(2)
Al3 Yb2 Al4 C67 48.7(2)
O7 Si2 O5 Al2 -46.6(7)
O8 Si2 O5 Al2 82.6(6)
O6 Si2 O5 Al2 -157.6(6)
Yb1 Si2 O5 Al2 -150.4(7)
O7 Si2 O5 Yb1 103.8(2)
O8 Si2 O5 Yb1 -127.1(2)
O6 Si2 O5 Yb1 -7.3(2)
C35 Al2 O5 Si2 29.6(7)
C33 Al2 O5 Si2 -98.9(6)
C31 Al2 O5 Si2 146.6(6)
Yb1 Al2 O5 Si2 150.5(7)
C35 Al2 O5 Yb1 -120.9(2)
C33 Al2 O5 Yb1 110.6(2)
C31 Al2 O5 Yb1 -3.8(2)
O6 Yb1 O5 Si2 5.69(15)
O2 Yb1 O5 Si2 -78.4(2)
O1 Yb1 O5 Si2 131.9(17)
C13 Yb1 O5 Si2 94.3(2)
C31 Yb1 O5 Si2 -165.3(2)
Si1 Yb1 O5 Si2 -78.7(3)
Al1 Yb1 O5 Si2 89.8(2)
Al2 Yb1 O5 Si2 -168.4(3)
O6 Yb1 O5 Al2 174.1(2)
O2 Yb1 O5 Al2 90.01(19)
O1 Yb1 O5 Al2 -59.7(18)
C13 Yb1 O5 Al2 -97.4(2)
C31 Yb1 O5 Al2 3.05(18)
Si1 Yb1 O5 Al2 89.6(2)
Si2 Yb1 O5 Al2 168.4(3)
Al1 Yb1 O5 Al2 -101.80(17)
Si1 O3 C5 C6 87.6(8)
Si1 O3 C5 C7 -35.0(9)
Si1 O3 C5 C8 -154.4(5)
O22 Yb3 Si5 O20 16.4(2)
O17 Yb3 Si5 O20 -95.9(3)
O18 Yb3 Si5 O20 86.5(3)
O21 Yb3 Si5 O20 89.0(3)
C103 Yb3 Si5 O20 168.0(2)
C85 Yb3 Si5 O20 -83.1(3)
Si6 Yb3 Si5 O20 41.5(2)
Al5 Yb3 Si5 O20 -83.4(2)
Al6 Yb3 Si5 O20 145.6(2)
O22 Yb3 Si5 O19 -154.6(3)
O17 Yb3 Si5 O19 93.2(3)
O18 Yb3 Si5 O19 -84.4(3)
O21 Yb3 Si5 O19 -81.9(3)
C103 Yb3 Si5 O19 -2.9(3)
C85 Yb3 Si5 O19 106.0(3)
Si6 Yb3 Si5 O19 -129.5(2)
Al5 Yb3 Si5 O19 105.7(3)
Al6 Yb3 Si5 O19 -25.4(3)
O22 Yb3 Si5 O17 112.3(2)
O18 Yb3 Si5 O17 -177.6(3)
O21 Yb3 Si5 O17 -175.1(3)
C103 Yb3 Si5 O17 -96.1(2)
C85 Yb3 Si5 O17 12.8(3)
Si6 Yb3 Si5 O17 137.3(2)
Al5 Yb3 Si5 O17 12.5(2)
Al6 Yb3 Si5 O17 -118.5(2)
O22 Yb3 Si5 O18 -70.2(2)
O17 Yb3 Si5 O18 177.6(3)
O21 Yb3 Si5 O18 2.5(3)
C103 Yb3 Si5 O18 81.5(2)
C85 Yb3 Si5 O18 -169.6(3)
Si6 Yb3 Si5 O18 -45.1(2)
Al5 Yb3 Si5 O18 -169.9(2)
Al6 Yb3 Si5 O18 59.1(2)
O22 Yb3 Al5 O17 -118.7(2)
O18 Yb3 Al5 O17 -16.6(2)
O21 Yb3 Al5 O17 174.0(2)
C103 Yb3 Al5 O17 83.6(2)
C85 Yb3 Al5 O17 169.2(3)
Si6 Yb3 Al5 O17 -142.73(19)
Si5 Yb3 Al5 O17 -11.28(18)
Al6 Yb3 Al5 O17 122.19(19)
O22 Yb3 Al5 C87 160.6(3)
O17 Yb3 Al5 C87 -80.7(4)
O18 Yb3 Al5 C87 -97.3(3)
O21 Yb3 Al5 C87 93.2(3)
C103 Yb3 Al5 C87 2.9(3)
C85 Yb3 Al5 C87 88.4(4)
Si6 Yb3 Al5 C87 136.5(3)
Si5 Yb3 Al5 C87 -92.0(3)
Al6 Yb3 Al5 C87 41.5(3)
O22 Yb3 Al5 C89 -21.0(3)
O17 Yb3 Al5 C89 97.7(3)
O18 Yb3 Al5 C89 81.1(3)
O21 Yb3 Al5 C89 -88.4(3)
C103 Yb3 Al5 C89 -178.7(3)
C85 Yb3 Al5 C89 -93.2(3)
Si6 Yb3 Al5 C89 -45.1(3)
Si5 Yb3 Al5 C89 86.4(2)
Al6 Yb3 Al5 C89 -140.1(2)
O22 Yb3 Al5 C85 72.2(3)
O17 Yb3 Al5 C85 -169.2(3)
O18 Yb3 Al5 C85 174.3(3)
O21 Yb3 Al5 C85 4.8(3)
C103 Yb3 Al5 C85 -85.5(3)
Si6 Yb3 Al5 C85 48.1(3)
Si5 Yb3 Al5 C85 179.6(2)
Al6 Yb3 Al5 C85 -47.0(3)
O7 Si2 O6 C19 68.2(5)
O5 Si2 O6 C19 -174.3(4)
O8 Si2 O6 C19 -51.1(5)
Yb1 Si2 O6 C19 178.5(5)
O7 Si2 O6 Yb1 -110.31(19)
O5 Si2 O6 Yb1 7.3(2)
O8 Si2 O6 Yb1 130.38(19)
O2 Yb1 O6 C19 -62.9(4)
O1 Yb1 O6 C19 0.1(4)
O5 Yb1 O6 C19 176.0(4)
C13 Yb1 O6 C19 72.4(4)
C31 Yb1 O6 C19 -172.3(4)
Si1 Yb1 O6 C19 -32.7(4)
Si2 Yb1 O6 C19 -178.5(5)
Al1 Yb1 O6 C19 34.8(4)
Al2 Yb1 O6 C19 179.3(4)
O2 Yb1 O6 Si2 115.58(18)
O1 Yb1 O6 Si2 178.59(15)
O5 Yb1 O6 Si2 -5.46(15)
C13 Yb1 O6 Si2 -109.0(2)
C31 Yb1 O6 Si2 6.2(3)
Si1 Yb1 O6 Si2 145.85(13)
Al1 Yb1 O6 Si2 -146.72(14)
Al2 Yb1 O6 Si2 -2.21(16)
O22 Yb3 Si6 O21 -170.4(3)
O17 Yb3 Si6 O21 -170.4(3)
O18 Yb3 Si6 O21 117.8(2)
C103 Yb3 Si6 O21 14.2(2)
C85 Yb3 Si6 O21 -94.1(2)
Si5 Yb3 Si6 O21 141.57(18)
Al5 Yb3 Si6 O21 -122.97(18)
Al6 Yb3 Si6 O21 7.25(18)
O22 Yb3 Si6 O23 89.2(2)
O17 Yb3 Si6 O23 89.2(3)
O18 Yb3 Si6 O23 17.4(2)
O21 Yb3 Si6 O23 -100.4(2)
C103 Yb3 Si6 O23 -86.2(2)
C85 Yb3 Si6 O23 165.5(2)
Si5 Yb3 Si6 O23 41.18(19)
Al5 Yb3 Si6 O23 136.64(17)
Al6 Yb3 Si6 O23 -93.15(17)
O22 Yb3 Si6 O24 -81.5(3)
O17 Yb3 Si6 O24 -81.4(3)
O18 Yb3 Si6 O24 -153.2(2)
O21 Yb3 Si6 O24 88.9(3)
C103 Yb3 Si6 O24 103.1(3)
C85 Yb3 Si6 O24 -5.1(3)
Si5 Yb3 Si6 O24 -129.5(2)
Al5 Yb3 Si6 O24 -34.0(2)
Al6 Yb3 Si6 O24 96.2(2)
O17 Yb3 Si6 O22 0.1(3)
O18 Yb3 Si6 O22 -71.7(2)
O21 Yb3 Si6 O22 170.4(3)
C103 Yb3 Si6 O22 -175.4(2)
C85 Yb3 Si6 O22 76.4(2)
Si5 Yb3 Si6 O22 -47.98(19)
Al5 Yb3 Si6 O22 47.48(19)
Al6 Yb3 Si6 O22 177.69(18)
O22 Yb3 Al6 O21 -5.41(19)
O17 Yb3 Al6 O21 171.5(2)
O18 Yb3 Al6 O21 -109.4(2)
C103 Yb3 Al6 O21 -175.8(3)
C85 Yb3 Al6 O21 89.8(2)
Si6 Yb3 Al6 O21 -6.62(16)
Si5 Yb3 Al6 O21 -139.97(17)
Al5 Yb3 Al6 O21 118.50(17)
O22 Yb3 Al6 C105 82.6(2)
O17 Yb3 Al6 C105 -100.5(3)
O18 Yb3 Al6 C105 -21.4(3)
O21 Yb3 Al6 C105 88.0(3)
C103 Yb3 Al6 C105 -87.8(3)
C85 Yb3 Al6 C105 177.8(3)
Si6 Yb3 Al6 C105 81.4(2)
Si5 Yb3 Al6 C105 -52.0(2)
Al5 Yb3 Al6 C105 -153.5(2)
O22 Yb3 Al6 C107 -100.9(2)
O17 Yb3 Al6 C107 76.1(3)
O18 Yb3 Al6 C107 155.1(2)
O21 Yb3 Al6 C107 -95.5(3)
C103 Yb3 Al6 C107 88.7(3)
C85 Yb3 Al6 C107 -5.7(3)
Si6 Yb3 Al6 C107 -102.1(2)
Si5 Yb3 Al6 C107 124.6(2)
Al5 Yb3 Al6 C107 23.0(2)
O22 Yb3 Al6 C103 170.4(2)
O17 Yb3 Al6 C103 -12.6(3)
O18 Yb3 Al6 C103 66.4(2)
O21 Yb3 Al6 C103 175.8(3)
C85 Yb3 Al6 C103 -94.4(3)
Si6 Yb3 Al6 C103 169.2(2)
Si5 Yb3 Al6 C103 35.9(2)
Al5 Yb3 Al6 C103 -65.7(2)
O5 Si2 O7 C23 102.9(5)
O8 Si2 O7 C23 -29.9(6)
O6 Si2 O7 C23 -151.4(5)
Yb1 Si2 O7 C23 157.2(4)
O31 Yb4 Si7 O25 -116.5(2)
O26 Yb4 Si7 O25 171.1(3)
O29 Yb4 Si7 O25 172.9(3)
C139 Yb4 Si7 O25 94.6(2)
C121 Yb4 Si7 O25 -15.0(2)
Si8 Yb4 Si7 O25 -140.63(18)
Al8 Yb4 Si7 O25 124.41(18)
Al7 Yb4 Si7 O25 -7.45(18)
O31 Yb4 Si7 O28 -16.3(2)
O26 Yb4 Si7 O28 -88.7(2)
O29 Yb4 Si7 O28 -87.0(3)
O25 Yb4 Si7 O28 100.2(3)
C139 Yb4 Si7 O28 -165.3(2)
C121 Yb4 Si7 O28 85.2(2)
Si8 Yb4 Si7 O28 -40.47(19)
Al8 Yb4 Si7 O28 -135.43(17)
Al7 Yb4 Si7 O28 92.72(18)
O31 Yb4 Si7 O27 154.3(2)
O26 Yb4 Si7 O27 81.9(3)
O29 Yb4 Si7 O27 83.6(3)
O25 Yb4 Si7 O27 -89.2(3)
C139 Yb4 Si7 O27 5.3(3)
C121 Yb4 Si7 O27 -104.2(2)
Si8 Yb4 Si7 O27 130.1(2)
Al8 Yb4 Si7 O27 35.2(2)
Al7 Yb4 Si7 O27 -96.7(2)
O31 Yb4 Si7 O26 72.4(2)
O29 Yb4 Si7 O26 1.8(3)
O25 Yb4 Si7 O26 -171.1(3)
C139 Yb4 Si7 O26 -76.6(2)
C121 Yb4 Si7 O26 173.9(2)
Si8 Yb4 Si7 O26 48.25(19)
Al8 Yb4 Si7 O26 -46.71(19)
Al7 Yb4 Si7 O26 -178.57(19)
O31 Yb4 Al7 O25 109.5(2)
O26 Yb4 Al7 O25 6.06(19)
O29 Yb4 Al7 O25 -173.4(2)
C139 Yb4 Al7 O25 -90.5(2)
C121 Yb4 Al7 O25 175.0(3)
Si8 Yb4 Al7 O25 138.16(17)
Si7 Yb4 Al7 O25 6.81(16)
Al8 Yb4 Al7 O25 -119.35(17)
O31 Yb4 Al7 C125 22.0(3)
O26 Yb4 Al7 C125 -81.4(3)
O29 Yb4 Al7 C125 99.1(3)
O25 Yb4 Al7 C125 -87.5(3)
C139 Yb4 Al7 C125 -178.0(3)
C121 Yb4 Al7 C125 87.5(3)
Si8 Yb4 Al7 C125 50.7(3)
Si7 Yb4 Al7 C125 -80.7(2)
Al8 Yb4 Al7 C125 153.2(2)
O31 Yb4 Al7 C123 -154.9(2)
O26 Yb4 Al7 C123 101.6(2)
O29 Yb4 Al7 C123 -77.9(3)
O25 Yb4 Al7 C123 95.5(3)
C139 Yb4 Al7 C123 5.0(3)
C121 Yb4 Al7 C123 -89.5(3)
Si8 Yb4 Al7 C123 -126.3(2)
Si7 Yb4 Al7 C123 102.4(2)
Al8 Yb4 Al7 C123 -23.8(2)
O31 Yb4 Al7 C121 -65.4(2)
O26 Yb4 Al7 C121 -168.9(2)
O29 Yb4 Al7 C121 11.6(3)
O25 Yb4 Al7 C121 -175.0(3)
C139 Yb4 Al7 C121 94.5(3)
Si8 Yb4 Al7 C121 -36.8(2)
Si7 Yb4 Al7 C121 -168.1(2)
Al8 Yb4 Al7 C121 65.7(2)
O7 Si2 O8 C27 148.3(5)
O5 Si2 O8 C27 16.9(6)
O6 Si2 O8 C27 -94.4(5)
Yb1 Si2 O8 C27 -40.8(6)
O31 Yb4 Si8 O29 175.2(3)
O26 Yb4 Si8 O29 -113.4(2)
O25 Yb4 Si8 O29 175.6(3)
C139 Yb4 Si8 O29 -12.8(3)
C121 Yb4 Si8 O29 97.1(2)
Si7 Yb4 Si8 O29 -138.4(2)
Al8 Yb4 Si8 O29 -12.7(2)
Al7 Yb4 Si8 O29 119.9(2)
O31 Yb4 Si8 O30 -86.9(3)
O26 Yb4 Si8 O30 -15.5(2)
O29 Yb4 Si8 O30 97.8(3)
O25 Yb4 Si8 O30 -86.5(3)
C139 Yb4 Si8 O30 85.0(2)
C121 Yb4 Si8 O30 -165.1(2)
Si7 Yb4 Si8 O30 -40.5(2)
Al8 Yb4 Si8 O30 85.1(2)
Al7 Yb4 Si8 O30 -142.20(19)
O31 Yb4 Si8 O32 83.7(3)
O26 Yb4 Si8 O32 155.1(3)
O29 Yb4 Si8 O32 -91.6(3)
O25 Yb4 Si8 O32 84.1(3)
C139 Yb4 Si8 O32 -104.4(3)
C121 Yb4 Si8 O32 5.5(3)
Si7 Yb4 Si8 O32 130.1(3)
Al8 Yb4 Si8 O32 -104.3(3)
Al7 Yb4 Si8 O32 28.4(3)
O26 Yb4 Si8 O31 71.4(2)
O29 Yb4 Si8 O31 -175.2(3)
O25 Yb4 Si8 O31 0.4(3)
C139 Yb4 Si8 O31 171.9(2)
C121 Yb4 Si8 O31 -78.1(2)
Si7 Yb4 Si8 O31 46.4(2)
Al8 Yb4 Si8 O31 172.0(2)
Al7 Yb4 Si8 O31 -55.3(2)
O31 Yb4 Al8 O29 15.7(2)
O26 Yb4 Al8 O29 117.8(2)
O25 Yb4 Al8 O29 -174.7(2)
C139 Yb4 Al8 O29 -168.6(3)
C121 Yb4 Al8 O29 -82.8(2)
Si8 Yb4 Al8 O29 11.55(18)
Si7 Yb4 Al8 O29 141.52(18)
Al7 Yb4 Al8 O29 -121.61(19)
O31 Yb4 Al8 C141 96.3(3)
O26 Yb4 Al8 C141 -161.7(3)
O29 Yb4 Al8 C141 80.5(3)
O25 Yb4 Al8 C141 -94.1(3)
C139 Yb4 Al8 C141 -88.1(4)
C121 Yb4 Al8 C141 -2.3(3)
Si8 Yb4 Al8 C141 92.1(3)
Si7 Yb4 Al8 C141 -137.9(3)
Al7 Yb4 Al8 C141 -41.1(3)
O31 Yb4 Al8 C143 -82.7(3)
O26 Yb4 Al8 C143 19.3(3)
O29 Yb4 Al8 C143 -98.4(3)
O25 Yb4 Al8 C143 86.9(3)
C139 Yb4 Al8 C143 93.0(3)
C121 Yb4 Al8 C143 178.8(3)
Si8 Yb4 Al8 C143 -86.9(2)
Si7 Yb4 Al8 C143 43.1(3)
Al7 Yb4 Al8 C143 140.0(2)
O31 Yb4 Al8 C139 -175.7(3)
O26 Yb4 Al8 C139 -73.7(3)
O29 Yb4 Al8 C139 168.6(3)
O25 Yb4 Al8 C139 -6.1(3)
C121 Yb4 Al8 C139 85.8(3)
Si8 Yb4 Al8 C139 -179.9(2)
Si7 Yb4 Al8 C139 -49.9(2)
Al7 Yb4 Al8 C139 47.0(2)
Si1 O4 C9 C11 -85.2(7)
Si1 O4 C9 C10 36.8(8)
Si1 O4 C9 C12 155.8(5)
O12 Si3 O9 Al3 46.8(7)
O11 Si3 O9 Al3 -82.1(7)
O10 Si3 O9 Al3 158.1(6)
Yb2 Si3 O9 Al3 151.0(8)
O12 Si3 O9 Yb2 -104.2(2)
O11 Si3 O9 Yb2 126.9(2)
O10 Si3 O9 Yb2 7.1(2)
C53 Al3 O9 Si3 -29.6(7)
C51 Al3 O9 Si3 98.0(7)
C49 Al3 O9 Si3 -147.3(7)
Yb2 Al3 O9 Si3 -151.1(8)
C53 Al3 O9 Yb2 121.5(2)
C51 Al3 O9 Yb2 -110.9(2)
C49 Al3 O9 Yb2 3.8(2)
O10 Yb2 O9 Si3 -5.54(16)
O14 Yb2 O9 Si3 78.7(2)
O13 Yb2 O9 Si3 -128.1(15)
C67 Yb2 O9 Si3 -92.1(2)
C49 Yb2 O9 Si3 165.8(2)
Si4 Yb2 O9 Si3 78.6(3)
Al4 Yb2 O9 Si3 -90.3(2)
Al3 Yb2 O9 Si3 168.9(3)
O10 Yb2 O9 Al3 -174.4(2)
O14 Yb2 O9 Al3 -90.1(2)
O13 Yb2 O9 Al3 63.0(16)
C67 Yb2 O9 Al3 99.0(2)
C49 Yb2 O9 Al3 -3.05(18)
Si3 Yb2 O9 Al3 -168.9(3)
Si4 Yb2 O9 Al3 -90.3(2)
Al4 Yb2 O9 Al3 100.87(18)
O9 Si3 O10 C37 174.2(4)
O12 Si3 O10 C37 -68.3(5)
O11 Si3 O10 C37 50.9(5)
Yb2 Si3 O10 C37 -178.7(5)
O9 Si3 O10 Yb2 -7.1(2)
O12 Si3 O10 Yb2 110.34(19)
O11 Si3 O10 Yb2 -130.42(18)
O14 Yb2 O10 C37 62.1(4)
O13 Yb2 O10 C37 -0.8(4)
O9 Yb2 O10 C37 -176.0(4)
C67 Yb2 O10 C37 -72.7(4)
C49 Yb2 O10 C37 172.8(4)
Si3 Yb2 O10 C37 178.7(5)
Si4 Yb2 O10 C37 31.7(4)
Al4 Yb2 O10 C37 -35.9(4)
Al3 Yb2 O10 C37 -179.0(4)
O14 Yb2 O10 Si3 -116.57(18)
O13 Yb2 O10 Si3 -179.48(15)
O9 Yb2 O10 Si3 5.31(15)
C67 Yb2 O10 Si3 108.6(2)
C49 Yb2 O10 Si3 -5.9(3)
Si4 Yb2 O10 Si3 -146.99(13)
Al4 Yb2 O10 Si3 145.41(14)
Al3 Yb2 O10 Si3 2.25(17)
O9 Si3 O11 C45 -17.2(6)
O12 Si3 O11 C45 -148.2(5)
O10 Si3 O11 C45 94.4(5)
Yb2 Si3 O11 C45 41.0(6)
O9 Si3 O12 C41 -102.9(5)
O11 Si3 O12 C41 29.8(5)
O10 Si3 O12 C41 151.1(5)
Yb2 Si3 O12 C41 -157.5(4)
O1 Al1 C13 C14 172.5(6)
C15 Al1 C13 C14 55.1(6)
C17 Al1 C13 C14 -69.6(6)
Yb1 Al1 C13 C14 -178.5(7)
O1 Al1 C13 Yb1 -8.9(2)
C15 Al1 C13 Yb1 -126.4(3)
C17 Al1 C13 Yb1 109.0(3)
O6 Yb1 C13 C14 60(3)
O2 Yb1 C13 C14 170(3)
O5 Yb1 C13 C14 -2(3)
C31 Yb1 C13 C14 -77(3)
Si1 Yb1 C13 C14 175(3)
Si2 Yb1 C13 C14 29(3)
Al1 Yb1 C13 C14 174(3)
Al2 Yb1 C13 C14 -36(3)
O6 Yb1 C13 Al1 -114.0(2)
O2 Yb1 C13 Al1 -4.4(4)
O1 Yb1 C13 Al1 6.93(19)
O5 Yb1 C13 Al1 -175.84(19)
C31 Yb1 C13 Al1 109.3(2)
Si1 Yb1 C13 Al1 1.0(2)
Si2 Yb1 C13 Al1 -144.69(18)
Al2 Yb1 C13 Al1 149.73(17)
O15 Si4 O13 Al4 27.4(6)
O16 Si4 O13 Al4 -101.0(6)
O14 Si4 O13 Al4 139.1(6)
Yb2 Si4 O13 Al4 135.6(7)
O15 Si4 O13 Yb2 -108.2(2)
O16 Si4 O13 Yb2 123.4(2)
O14 Si4 O13 Yb2 3.5(2)
C69 Al4 O13 Si4 101.7(6)
C71 Al4 O13 Si4 -26.7(7)
C67 Al4 O13 Si4 -142.9(6)
Yb2 Al4 O13 Si4 -136.0(7)
C69 Al4 O13 Yb2 -122.2(2)
C71 Al4 O13 Yb2 109.3(3)
C67 Al4 O13 Yb2 -6.9(3)
O10 Yb2 O13 Si4 82.6(2)
O14 Yb2 O13 Si4 -2.75(17)
O9 Yb2 O13 Si4 -157.2(14)
C67 Yb2 O13 Si4 166.1(3)
C49 Yb2 O13 Si4 -92.5(2)
Si3 Yb2 O13 Si4 82.1(3)
Al4 Yb2 O13 Si4 160.6(3)
Al3 Yb2 O13 Si4 -100.3(2)
O10 Yb2 O13 Al4 -77.9(2)
O14 Yb2 O13 Al4 -163.3(2)
O9 Yb2 O13 Al4 42.2(16)
C67 Yb2 O13 Al4 5.5(2)
C49 Yb2 O13 Al4 107.0(2)
Si3 Yb2 O13 Al4 -78.5(3)
Si4 Yb2 O13 Al4 -160.6(3)
Al3 Yb2 O13 Al4 99.1(2)
O13 Si4 O14 C55 174.8(5)
O15 Si4 O14 C55 -67.8(5)
O16 Si4 O14 C55 50.9(5)
Yb2 Si4 O14 C55 178.3(6)
O13 Si4 O14 Yb2 -3.5(2)
O15 Si4 O14 Yb2 113.9(2)
O16 Si4 O14 Yb2 -127.4(2)
O10 Yb2 O14 C55 64.5(4)
O13 Yb2 O14 C55 -175.7(5)
O9 Yb2 O14 C55 1.8(5)
C67 Yb2 O14 C55 169.7(4)
C49 Yb2 O14 C55 -71.6(5)
Si3 Yb2 O14 C55 34.1(5)
Si4 Yb2 O14 C55 -178.3(6)
Al4 Yb2 O14 C55 175.2(4)
Al3 Yb2 O14 C55 -36.2(5)
O10 Yb2 O14 Si4 -117.19(19)
O13 Yb2 O14 Si4 2.62(17)
O9 Yb2 O14 Si4 -179.88(15)
C67 Yb2 O14 Si4 -12.0(3)
C49 Yb2 O14 Si4 106.7(2)
Si3 Yb2 O14 Si4 -147.65(14)
Al4 Yb2 O14 Si4 -6.55(18)
Al3 Yb2 O14 Si4 142.07(14)
O1 Al1 C15 C16 -62.9(7)
C17 Al1 C15 C16 169.2(6)
C13 Al1 C15 C16 48.0(7)
Yb1 Al1 C15 C16 -12.3(8)
O13 Si4 O15 C59 -96.3(6)
O16 Si4 O15 C59 36.5(7)
O14 Si4 O15 C59 157.5(6)
Yb2 Si4 O15 C59 -150.7(5)
O13 Si4 O16 C63 -22.6(7)
O15 Si4 O16 C63 -153.3(6)
O14 Si4 O16 C63 89.3(6)
Yb2 Si4 O16 C63 35.3(7)
O1 Al1 C17 C18 -132.5(6)
C15 Al1 C17 C18 -5.4(8)
C13 Al1 C17 C18 117.5(7)
Yb1 Al1 C17 C18 175.9(6)
O20 Si5 O17 Al5 -24.5(6)
O19 Si5 O17 Al5 104.4(6)
O18 Si5 O17 Al5 -136.8(5)
Yb3 Si5 O17 Al5 -134.9(6)
O20 Si5 O17 Yb3 110.5(2)
O19 Si5 O17 Yb3 -120.7(2)
O18 Si5 O17 Yb3 -1.8(2)
C87 Al5 O17 Si5 -99.0(6)
C89 Al5 O17 Si5 29.5(6)
C85 Al5 O17 Si5 144.4(6)
Yb3 Al5 O17 Si5 135.4(6)
C87 Al5 O17 Yb3 125.6(2)
C89 Al5 O17 Yb3 -105.9(3)
C85 Al5 O17 Yb3 9.0(3)
O22 Yb3 O17 Si5 -83.2(2)
O18 Yb3 O17 Si5 1.44(18)
O21 Yb3 O17 Si5 158.0(13)
C103 Yb3 O17 Si5 92.1(2)
C85 Yb3 O17 Si5 -166.9(3)
Si6 Yb3 O17 Si5 -83.3(3)
Al5 Yb3 O17 Si5 -159.7(3)
Al6 Yb3 O17 Si5 100.3(2)
O22 Yb3 O17 Al5 76.5(2)
O18 Yb3 O17 Al5 161.1(2)
O21 Yb3 O17 Al5 -42.3(15)
C103 Yb3 O17 Al5 -108.2(2)
C85 Yb3 O17 Al5 -7.2(2)
Si6 Yb3 O17 Al5 76.4(3)
Si5 Yb3 O17 Al5 159.7(3)
Al6 Yb3 O17 Al5 -100.0(2)
O20 Si5 O18 C73 67.2(5)
O19 Si5 O18 C73 -51.9(6)
O17 Si5 O18 C73 -175.2(5)
Yb3 Si5 O18 C73 -177.0(6)
O20 Si5 O18 Yb3 -115.9(2)
O19 Si5 O18 Yb3 125.1(2)
O17 Si5 O18 Yb3 1.8(2)
O22 Yb3 O18 C73 -64.2(5)
O17 Yb3 O18 C73 175.6(5)
O21 Yb3 O18 C73 -1.8(5)
C103 Yb3 O18 C73 72.2(5)
C85 Yb3 O18 C73 -169.1(5)
Si6 Yb3 O18 C73 -33.9(5)
Si5 Yb3 O18 C73 176.9(6)
Al5 Yb3 O18 C73 -174.1(5)
Al6 Yb3 O18 C73 36.5(5)
O22 Yb3 O18 Si5 118.83(19)
O17 Yb3 O18 Si5 -1.37(17)
O21 Yb3 O18 Si5 -178.75(15)
C103 Yb3 O18 Si5 -104.8(2)
C85 Yb3 O18 Si5 13.9(3)
Si6 Yb3 O18 Si5 149.14(14)
Al5 Yb3 O18 Si5 8.97(18)
Al6 Yb3 O18 Si5 -140.46(15)
Si2 O6 C19 C20 84.3(6)
Yb1 O6 C19 C20 -97.7(5)
Si2 O6 C19 C22 -37.1(7)
Yb1 O6 C19 C22 141.0(4)
Si2 O6 C19 C21 -157.5(4)
Yb1 O6 C19 C21 20.5(6)
O20 Si5 O19 C77 153.9(6)
O17 Si5 O19 C77 22.8(7)
O18 Si5 O19 C77 -88.3(7)
Yb3 Si5 O19 C77 -34.4(7)
O19 Si5 O20 C81 -40.5(7)
O17 Si5 O20 C81 92.5(6)
O18 Si5 O20 C81 -161.1(6)
Yb3 Si5 O20 C81 146.8(5)
O23 Si6 O21 Al6 -45.0(7)
O24 Si6 O21 Al6 83.8(7)
O22 Si6 O21 Al6 -156.3(6)
Yb3 Si6 O21 Al6 -149.0(7)
O23 Si6 O21 Yb3 104.0(2)
O24 Si6 O21 Yb3 -127.2(2)
O22 Si6 O21 Yb3 -7.24(19)
C105 Al6 O21 Si6 28.9(7)
C107 Al6 O21 Si6 -99.7(7)
C103 Al6 O21 Si6 145.7(6)
Yb3 Al6 O21 Si6 149.2(7)
C105 Al6 O21 Yb3 -120.3(2)
C107 Al6 O21 Yb3 111.1(2)
C103 Al6 O21 Yb3 -3.4(2)
O22 Yb3 O21 Si6 5.67(15)
O17 Yb3 O21 Si6 127.2(14)
O18 Yb3 O21 Si6 -77.6(2)
C103 Yb3 O21 Si6 -165.4(2)
C85 Yb3 O21 Si6 92.9(2)
Si5 Yb3 O21 Si6 -79.2(3)
Al5 Yb3 O21 Si6 89.8(2)
Al6 Yb3 O21 Si6 -168.2(3)
O22 Yb3 O21 Al6 173.9(2)
O17 Yb3 O21 Al6 -64.6(15)
O18 Yb3 O21 Al6 90.6(2)
C103 Yb3 O21 Al6 2.75(17)
C85 Yb3 O21 Al6 -98.9(2)
Si6 Yb3 O21 Al6 168.2(3)
Si5 Yb3 O21 Al6 89.0(2)
Al5 Yb3 O21 Al6 -102.05(17)
O21 Si6 O22 C91 -173.3(4)
O23 Si6 O22 C91 69.1(5)
O24 Si6 O22 C91 -50.4(5)
Yb3 Si6 O22 C91 179.4(5)
O21 Si6 O22 Yb3 7.3(2)
O23 Si6 O22 Yb3 -110.31(19)
O24 Si6 O22 Yb3 130.27(19)
O17 Yb3 O22 C91 0.7(4)
O18 Yb3 O22 C91 -62.3(4)
O21 Yb3 O22 C91 175.2(4)
C103 Yb3 O22 C91 -173.2(4)
C85 Yb3 O22 C91 72.5(4)
Si6 Yb3 O22 C91 -179.4(5)
Si5 Yb3 O22 C91 -32.2(4)
Al5 Yb3 O22 C91 35.3(4)
Al6 Yb3 O22 C91 178.6(4)
O17 Yb3 O22 Si6 -179.95(15)
O18 Yb3 O22 Si6 117.11(18)
O21 Yb3 O22 Si6 -5.44(15)
C103 Yb3 O22 Si6 6.2(3)
C85 Yb3 O22 Si6 -108.1(2)
Si5 Yb3 O22 Si6 147.19(13)
Al5 Yb3 O22 Si6 -145.27(14)
Al6 Yb3 O22 Si6 -2.06(16)
Si2 O7 C23 C26 -44.0(7)
Si2 O7 C23 C25 78.2(6)
Si2 O7 C23 C24 -163.2(4)
O21 Si6 O23 C95 102.8(5)
O24 Si6 O23 C95 -29.6(5)
O22 Si6 O23 C95 -151.1(5)
Yb3 Si6 O23 C95 157.4(4)
O21 Si6 O24 C99 16.7(6)
O23 Si6 O24 C99 147.7(5)
O22 Si6 O24 C99 -94.9(5)
Yb3 Si6 O24 C99 -41.2(6)
O28 Si7 O25 Al7 44.5(7)
O27 Si7 O25 Al7 -84.3(6)
O26 Si7 O25 Al7 155.8(6)
Yb4 Si7 O25 Al7 149.1(7)
O28 Si7 O25 Yb4 -104.6(2)
O27 Si7 O25 Yb4 126.6(2)
O26 Si7 O25 Yb4 6.7(2)
C125 Al7 O25 Si7 -27.5(7)
C123 Al7 O25 Si7 100.4(6)
C121 Al7 O25 Si7 -145.0(6)
Yb4 Al7 O25 Si7 -149.2(7)
C125 Al7 O25 Yb4 121.7(2)
C123 Al7 O25 Yb4 -110.3(2)
C121 Al7 O25 Yb4 4.2(2)
O31 Yb4 O25 Si7 78.5(2)
O26 Yb4 O25 Si7 -5.28(16)
O29 Yb4 O25 Si7 -131.7(17)
C139 Yb4 O25 Si7 -93.2(2)
C121 Yb4 O25 Si7 164.5(2)
Si8 Yb4 O25 Si7 78.2(3)
Al8 Yb4 O25 Si7 -89.2(2)
Al7 Yb4 O25 Si7 167.8(3)
O31 Yb4 O25 Al7 -89.33(19)
O26 Yb4 O25 Al7 -173.1(2)
O29 Yb4 O25 Al7 60.5(18)
C139 Yb4 O25 Al7 99.0(2)
C121 Yb4 O25 Al7 -3.33(18)
Si8 Yb4 O25 Al7 -89.6(2)
Si7 Yb4 O25 Al7 -167.8(3)
Al8 Yb4 O25 Al7 102.94(17)
O25 Si7 O26 C109 174.7(4)
O28 Si7 O26 C109 -67.4(5)
O27 Si7 O26 C109 51.7(5)
Yb4 Si7 O26 C109 -178.5(5)
O25 Si7 O26 Yb4 -6.8(2)
O28 Si7 O26 Yb4 111.09(19)
O27 Si7 O26 Yb4 -129.76(19)
O31 Yb4 O26 C109 62.3(4)
O29 Yb4 O26 C109 -0.5(4)
O25 Yb4 O26 C109 -176.4(4)
C139 Yb4 O26 C109 -72.8(4)
C121 Yb4 O26 C109 170.4(4)
Si8 Yb4 O26 C109 32.0(4)
Si7 Yb4 O26 C109 178.6(5)
Al8 Yb4 O26 C109 -35.3(4)
Al7 Yb4 O26 C109 179.8(4)
O31 Yb4 O26 Si7 -116.25(18)
O29 Yb4 O26 Si7 -179.05(15)
O25 Yb4 O26 Si7 5.05(15)
C139 Yb4 O26 Si7 108.6(2)
C121 Yb4 O26 Si7 -8.1(3)
Si8 Yb4 O26 Si7 -146.52(13)
Al8 Yb4 O26 Si7 146.10(14)
Al7 Yb4 O26 Si7 1.28(17)
Si2 O8 C27 C29 175.4(5)
Si2 O8 C27 C30 -66.2(7)
Si2 O8 C27 C28 55.7(7)
O25 Si7 O27 C117 -17.5(6)
O28 Si7 O27 C117 -148.6(5)
O26 Si7 O27 C117 94.1(5)
Yb4 Si7 O27 C117 40.3(6)
O25 Si7 O28 C113 -103.3(5)
O27 Si7 O28 C113 29.2(5)
O26 Si7 O28 C113 150.5(5)
Yb4 Si7 O28 C113 -158.0(4)
O30 Si8 O29 Al8 26.3(6)
O32 Si8 O29 Al8 -102.3(6)
O31 Si8 O29 Al8 137.7(5)
Yb4 Si8 O29 Al8 134.1(6)
O30 Si8 O29 Yb4 -107.8(2)
O32 Si8 O29 Yb4 123.6(2)
O31 Si8 O29 Yb4 3.6(2)
C141 Al8 O29 Si8 99.8(6)
C143 Al8 O29 Si8 -29.9(6)
C139 Al8 O29 Si8 -143.9(6)
Yb4 Al8 O29 Si8 -134.4(6)
C141 Al8 O29 Yb4 -125.7(3)
C143 Al8 O29 Yb4 104.5(3)
C139 Al8 O29 Yb4 -9.5(3)
O31 Yb4 O29 Si8 -2.84(17)
O26 Yb4 O29 Si8 81.7(2)
O25 Yb4 O29 Si8 -153.9(16)
C139 Yb4 O29 Si8 166.8(3)
C121 Yb4 O29 Si8 -91.3(2)
Si7 Yb4 O29 Si8 80.6(3)
Al8 Yb4 O29 Si8 159.3(3)
Al7 Yb4 O29 Si8 -98.8(2)
O31 Yb4 O29 Al8 -162.1(2)
O26 Yb4 O29 Al8 -77.5(2)
O25 Yb4 O29 Al8 46.8(18)
C139 Yb4 O29 Al8 7.5(2)
C121 Yb4 O29 Al8 109.4(2)
Si8 Yb4 O29 Al8 -159.3(3)
Si7 Yb4 O29 Al8 -78.6(3)
Al7 Yb4 O29 Al8 101.90(19)
O29 Si8 O30 C135 -94.2(6)
O32 Si8 O30 C135 38.5(6)
O31 Si8 O30 C135 159.6(5)
Yb4 Si8 O30 C135 -148.8(5)
O5 Al2 C31 C32 -177.0(3)
C35 Al2 C31 C32 -56.9(4)
C33 Al2 C31 C32 62.9(4)
Yb1 Al2 C31 C32 179.6(4)
O5 Al2 C31 Yb1 3.4(2)
C35 Al2 C31 Yb1 123.5(2)
C33 Al2 C31 Yb1 -116.7(2)
O6 Yb1 C31 C32 168.6(19)
O2 Yb1 C31 C32 58(2)
O1 Yb1 C31 C32 -5(2)
C13 Yb1 C31 C32 -79(2)
Si1 Yb1 C31 C32 27(2)
Si2 Yb1 C31 C32 171.9(19)
Al1 Yb1 C31 C32 -39(2)
O6 Yb1 C31 Al2 -13.4(3)
O2 Yb1 C31 Al2 -124.14(18)
O1 Yb1 C31 Al2 173.38(16)
O5 Yb1 C31 Al2 -2.65(15)
C13 Yb1 C31 Al2 98.5(2)
Si1 Yb1 C31 Al2 -155.45(14)
Si2 Yb1 C31 Al2 -10.10(18)
Al1 Yb1 C31 Al2 138.81(13)
O29 Si8 O31 C127 175.6(5)
O30 Si8 O31 C127 -66.8(5)
O32 Si8 O31 C127 51.9(5)
Yb4 Si8 O31 C127 179.2(5)
O29 Si8 O31 Yb4 -3.6(2)
O30 Si8 O31 Yb4 114.0(2)
O32 Si8 O31 Yb4 -127.3(2)
O26 Yb4 O31 C127 63.4(4)
O29 Yb4 O31 C127 -176.5(5)
O25 Yb4 O31 C127 1.0(5)
C139 Yb4 O31 C127 170.0(4)
C121 Yb4 O31 C127 -71.6(4)
Si8 Yb4 O31 C127 -179.2(6)
Si7 Yb4 O31 C127 33.0(5)
Al8 Yb4 O31 C127 173.7(4)
Al7 Yb4 O31 C127 -36.5(5)
O26 Yb4 O31 Si8 -117.36(18)
O29 Yb4 O31 Si8 2.72(16)
O25 Yb4 O31 Si8 -179.78(15)
C139 Yb4 O31 Si8 -10.8(3)
C121 Yb4 O31 Si8 107.6(2)
Si7 Yb4 O31 Si8 -147.78(14)
Al8 Yb4 O31 Si8 -7.09(18)
Al7 Yb4 O31 Si8 142.65(14)
O29 Si8 O32 C131 -23.9(7)
O30 Si8 O32 C131 -154.9(6)
O31 Si8 O32 C131 87.9(6)
Yb4 Si8 O32 C131 33.8(7)
O5 Al2 C33 C34 -51.8(5)
C35 Al2 C33 C34 178.4(5)
C31 Al2 C33 C34 59.5(5)
Yb1 Al2 C33 C34 1.3(5)
O5 Al2 C35 C36 68.6(5)
C33 Al2 C35 C36 -161.1(5)
C31 Al2 C35 C36 -43.8(5)
Yb1 Al2 C35 C36 15.7(6)
Si3 O10 C37 C38 -82.4(6)
Yb2 O10 C37 C38 99.3(5)
Si3 O10 C37 C39 158.6(4)
Yb2 O10 C37 C39 -19.7(6)
Si3 O10 C37 C40 38.6(7)
Yb2 O10 C37 C40 -139.7(4)
Si3 O12 C41 C43 44.2(7)
Si3 O12 C41 C42 163.7(4)
Si3 O12 C41 C44 -77.8(6)
Si3 O11 C45 C48 -56.3(7)
Si3 O11 C45 C46 -176.5(5)
Si3 O11 C45 C47 65.6(6)
O9 Al3 C49 C50 175.1(4)
C53 Al3 C49 C50 54.9(4)
C51 Al3 C49 C50 -64.6(4)
Yb2 Al3 C49 C50 178.5(5)
O9 Al3 C49 Yb2 -3.5(2)
C53 Al3 C49 Yb2 -123.7(2)
C51 Al3 C49 Yb2 116.9(2)
O10 Yb2 C49 C50 -160.2(19)
O14 Yb2 C49 C50 -48(2)
O13 Yb2 C49 C50 14(2)
O9 Yb2 C49 C50 -171(2)
C67 Yb2 C49 C50 90(2)
Si3 Yb2 C49 C50 -163(2)
Si4 Yb2 C49 C50 -17(2)
Al4 Yb2 C49 C50 49(2)
Al3 Yb2 C49 C50 -173(2)
O10 Yb2 C49 Al3 13.0(3)
O14 Yb2 C49 Al3 125.13(18)
O13 Yb2 C49 Al3 -172.73(16)
O9 Yb2 C49 Al3 2.65(16)
C67 Yb2 C49 Al3 -96.7(2)
Si3 Yb2 C49 Al3 9.83(19)
Si4 Yb2 C49 Al3 156.33(14)
Al4 Yb2 C49 Al3 -137.70(14)
O9 Al3 C51 C52 50.9(5)
C53 Al3 C51 C52 -179.8(5)
C49 Al3 C51 C52 -60.6(5)
Yb2 Al3 C51 C52 -2.5(6)
O9 Al3 C53 C54 -65.0(5)
C51 Al3 C53 C54 165.1(5)
C49 Al3 C53 C54 47.7(6)
Yb2 Al3 C53 C54 -11.9(6)
Si4 O14 C55 C56 -81.0(6)
Yb2 O14 C55 C56 96.8(5)
Si4 O14 C55 C57 40.5(7)
Yb2 O14 C55 C57 -141.8(4)
Si4 O14 C55 C58 160.2(4)
Yb2 O14 C55 C58 -22.0(6)
Si4 O15 C59 C61 -85.4(8)
Si4 O15 C59 C62 156.0(5)
Si4 O15 C59 C60 35.8(9)
Si4 O16 C63 C65 -41.6(9)
Si4 O16 C63 C66 80.1(7)
Si4 O16 C63 C64 -161.2(6)
O13 Al4 C67 C68 -176.4(5)
C69 Al4 C67 C68 -60.1(6)
C71 Al4 C67 C68 64.6(6)
Yb2 Al4 C67 C68 177.4(6)
O13 Al4 C67 Yb2 6.2(2)
C69 Al4 C67 Yb2 122.5(3)
C71 Al4 C67 Yb2 -112.8(3)
O10 Yb2 C67 C68 -49(3)
O14 Yb2 C67 C68 -158(3)
O13 Yb2 C67 C68 -171(3)
O9 Yb2 C67 C68 12(3)
C49 Yb2 C67 C68 87(3)
Si3 Yb2 C67 C68 -19(3)
Si4 Yb2 C67 C68 -164(3)
Al4 Yb2 C67 C68 -166(3)
Al3 Yb2 C67 C68 46(3)
O10 Yb2 C67 Al4 116.9(2)
O14 Yb2 C67 Al4 8.6(3)
O13 Yb2 C67 Al4 -4.79(18)
O9 Yb2 C67 Al4 178.20(18)
C49 Yb2 C67 Al4 -106.9(2)
Si3 Yb2 C67 Al4 147.37(17)
Si4 Yb2 C67 Al4 2.2(2)
Al3 Yb2 C67 Al4 -147.54(16)
O13 Al4 C69 C70 62.0(6)
C71 Al4 C69 C70 -170.3(6)
C67 Al4 C69 C70 -48.7(6)
Yb2 Al4 C69 C70 10.7(7)
O13 Al4 C71 C72 127.4(6)
C69 Al4 C71 C72 1.0(7)
C67 Al4 C71 C72 -120.7(6)
Yb2 Al4 C71 C72 -179.9(6)
Si5 O18 C73 C74 81.7(6)
Yb3 O18 C73 C74 -94.4(6)
Si5 O18 C73 C76 -160.3(4)
Yb3 O18 C73 C76 23.6(7)
Si5 O18 C73 C75 -40.7(7)
Yb3 O18 C73 C75 143.3(4)
Si5 O19 C77 C80 -83.0(7)
Si5 O19 C77 C78 38.1(9)
Si5 O19 C77 C79 157.0(5)
Si5 O20 C81 C83 85.3(8)
Si5 O20 C81 C84 -37.1(9)
Si5 O20 C81 C82 -156.1(5)
O17 Al5 C85 C86 175.6(5)
C87 Al5 C85 C86 59.3(6)
C89 Al5 C85 C86 -65.3(5)
Yb3 Al5 C85 C86 -176.3(6)
O17 Al5 C85 Yb3 -8.1(2)
C87 Al5 C85 Yb3 -124.3(3)
C89 Al5 C85 Yb3 111.1(2)
O22 Yb3 C85 C86 45(3)
O17 Yb3 C85 C86 167(3)
O18 Yb3 C85 C86 153(3)
O21 Yb3 C85 C86 -17(3)
C103 Yb3 C85 C86 -91(3)
Si6 Yb3 C85 C86 14(3)
Si5 Yb3 C85 C86 160(3)
Al5 Yb3 C85 C86 160(3)
Al6 Yb3 C85 C86 -51(3)
O22 Yb3 C85 Al5 -115.4(2)
O17 Yb3 C85 Al5 6.28(18)
O18 Yb3 C85 Al5 -7.8(4)
O21 Yb3 C85 Al5 -176.97(18)
C103 Yb3 C85 Al5 108.2(2)
Si6 Yb3 C85 Al5 -146.05(17)
Si5 Yb3 C85 Al5 -0.4(2)
Al6 Yb3 C85 Al5 148.75(16)
O17 Al5 C87 C88 -63.0(6)
C89 Al5 C87 C88 168.8(6)
C85 Al5 C87 C88 47.9(7)
Yb3 Al5 C87 C88 -12.8(7)
O17 Al5 C89 C90 -129.9(5)
C87 Al5 C89 C90 -3.6(7)
C85 Al5 C89 C90 118.8(6)
Yb3 Al5 C89 C90 177.8(5)
Si6 O22 C91 C94 -38.6(7)
Yb3 O22 C91 C94 140.6(4)
Si6 O22 C91 C92 82.5(6)
Yb3 O22 C91 C92 -98.3(5)
Si6 O22 C91 C93 -158.7(4)
Yb3 O22 C91 C93 20.5(6)
Si6 O23 C95 C97 -163.1(4)
Si6 O23 C95 C96 78.6(6)
Si6 O23 C95 C98 -43.6(7)
Si6 O24 C99 C101 -65.6(7)
Si6 O24 C99 C100 175.9(5)
Si6 O24 C99 C102 56.3(7)
O21 Al6 C103 C104 -176.3(4)
C105 Al6 C103 C104 -56.7(4)
C107 Al6 C103 C104 63.6(4)
Yb3 Al6 C103 C104 -179.4(5)
O21 Al6 C103 Yb3 3.1(2)
C105 Al6 C103 Yb3 122.7(2)
C107 Al6 C103 Yb3 -117.0(2)
O22 Yb3 C103 C104 164(2)
O17 Yb3 C103 C104 -11(2)
O18 Yb3 C103 C104 52(2)
O21 Yb3 C103 C104 175(2)
C85 Yb3 C103 C104 -86(2)
Si6 Yb3 C103 C104 167(2)
Si5 Yb3 C103 C104 20(2)
Al5 Yb3 C103 C104 -45(2)
Al6 Yb3 C103 C104 177(2)
O22 Yb3 C103 Al6 -13.1(3)
O17 Yb3 C103 Al6 172.34(16)
O18 Yb3 C103 Al6 -124.97(18)
O21 Yb3 C103 Al6 -2.39(15)
C85 Yb3 C103 Al6 96.7(2)
Si6 Yb3 C103 Al6 -9.80(18)
Si5 Yb3 C103 Al6 -156.55(13)
Al5 Yb3 C103 Al6 137.47(13)
O21 Al6 C105 C106 69.6(5)
C107 Al6 C105 C106 -160.2(5)
C103 Al6 C105 C106 -42.7(6)
Yb3 Al6 C105 C106 16.6(6)
O21 Al6 C107 C108 -53.1(5)
C105 Al6 C107 C108 177.4(5)
C103 Al6 C107 C108 58.4(5)
Yb3 Al6 C107 C108 0.4(6)
Si7 O26 C109 C111 -83.7(6)
Yb4 O26 C109 C111 98.2(5)
Si7 O26 C109 C110 38.0(7)
Yb4 O26 C109 C110 -140.2(4)
Si7 O26 C109 C112 158.2(4)
Yb4 O26 C109 C112 -19.9(6)
Si7 O28 C113 C115 163.9(4)
Si7 O28 C113 C116 -77.6(6)
Si7 O28 C113 C114 44.7(7)
Si7 O27 C117 C120 -56.3(7)
Si7 O27 C117 C118 65.7(6)
Si7 O27 C117 C119 -176.5(5)
O25 Al7 C121 C122 176.3(4)
C125 Al7 C121 C122 55.8(4)
C123 Al7 C121 C122 -63.9(4)
Yb4 Al7 C121 C122 -180.0(5)
O25 Al7 C121 Yb4 -3.8(2)
C125 Al7 C121 Yb4 -124.2(2)
C123 Al7 C121 Yb4 116.0(2)
O31 Yb4 C121 C122 -55(2)
O26 Yb4 C121 C122 -165(2)
O29 Yb4 C121 C122 7(2)
O25 Yb4 C121 C122 -177(2)
C139 Yb4 C121 C122 82(2)
Si8 Yb4 C121 C122 -24(2)
Si7 Yb4 C121 C122 -169(2)
Al8 Yb4 C121 C122 42(2)
O31 Yb4 C121 Al7 124.77(18)
O26 Yb4 C121 Al7 15.1(3)
O29 Yb4 C121 Al7 -173.02(16)
O25 Yb4 C121 Al7 2.90(16)
C139 Yb4 C121 Al7 -97.3(2)
Si8 Yb4 C121 Al7 155.81(14)
Si7 Yb4 C121 Al7 10.74(19)
Al8 Yb4 C121 Al7 -138.24(13)
O25 Al7 C123 C124 50.5(5)
C125 Al7 C123 C124 -179.9(5)
C121 Al7 C123 C124 -60.7(5)
Yb4 Al7 C123 C124 -2.4(6)
O25 Al7 C125 C126 -66.6(5)
C123 Al7 C125 C126 163.6(5)
C121 Al7 C125 C126 46.0(5)
Yb4 Al7 C125 C126 -13.6(6)
Si8 O31 C127 C130 39.2(7)
Yb4 O31 C127 C130 -141.8(4)
Si8 O31 C127 C128 159.5(4)
Yb4 O31 C127 C128 -21.5(6)
Si8 O31 C127 C129 -82.8(6)
Yb4 O31 C127 C129 96.2(5)
Si8 O32 C131 C133 86.0(8)
Si8 O32 C131 C132 -36.4(9)
Si8 O32 C131 C134 -156.1(5)
Si8 O30 C135 C138 -84.3(7)
Si8 O30 C135 C137 37.6(9)
Si8 O30 C135 C136 157.7(5)
O29 Al8 C139 C140 -175.7(5)
C141 Al8 C139 C140 -59.8(6)
C143 Al8 C139 C140 65.6(6)
Yb4 Al8 C139 C140 175.8(6)
O29 Al8 C139 Yb4 8.5(2)
C141 Al8 C139 Yb4 124.4(3)
C143 Al8 C139 Yb4 -110.2(2)
O31 Yb4 C139 C140 -152(3)
O26 Yb4 C139 C140 -44(3)
O29 Yb4 C139 C140 -165(3)
O25 Yb4 C139 C140 18(3)
C121 Yb4 C139 C140 93(3)
Si8 Yb4 C139 C140 -158(3)
Si7 Yb4 C139 C140 -13(3)
Al8 Yb4 C139 C140 -158(3)
Al7 Yb4 C139 C140 53(3)
O31 Yb4 C139 Al8 5.9(3)
O26 Yb4 C139 Al8 114.5(2)
O29 Yb4 C139 Al8 -6.59(18)
O25 Yb4 C139 Al8 176.27(17)
C121 Yb4 C139 Al8 -108.7(2)
Si8 Yb4 C139 Al8 0.1(2)
Si7 Yb4 C139 Al8 145.24(16)
Al7 Yb4 C139 Al8 -149.34(15)
O29 Al8 C141 C142 62.2(6)
C143 Al8 C141 C142 -168.9(5)
C139 Al8 C141 C142 -48.1(6)
Yb4 Al8 C141 C142 12.1(7)
O29 Al8 C143 C144 132.9(6)
C141 Al8 C143 C144 5.8(7)
C139 Al8 C143 C144 -116.8(6)
Yb4 Al8 C143 C144 -175.1(5)
